data_1574778
loop_
_publ_author_name
'Tashiro, Shohei'
'Nakata, Kosuke'
'Hayashi, Ryunosuke'
'Shionoya, Mitsuhiko'

_publ_section_title
;
 Shape sorting of two distinct amino acid residues at the multiple binding
 sites of a porous metal-macrocycle framework.
;
_journal_issue 27
_journal_name_full 'Chemical science'
_journal_page_first 12303
_journal_page_last 12308
_journal_paper_doi 10.1039/d5sc00795j
_journal_volume 16
_journal_year 2025
_chemical_absolute_configuration rmad
_chemical_formula_moiety
'4(C42 H42 Cl6 N6 Pd3), 0.681(C19 H17 N2 O4), 0.597(C9 H6 N), 0.596(C8 H13 N O5), 7.026(C2 H3 N), 3.153(O)'
_chemical_formula_sum 'C205.13 H211.99 Cl24 N33.58 O8.86 Pd12'
_chemical_formula_weight 5417.02
_space_group_crystal_system monoclinic
_space_group_IT_number 4
_space_group_name_Hall 'P 2yb'
_space_group_name_H-M_alt 'P 1 21 1'
_atom_sites_solution_hydrogens geom
_audit_creation_date 2023-02-18
_audit_creation_method
;
Olex2 1.5
(compiled 2022.04.07 svn.rca3783a0 for OlexSys, GUI svn.r6498)
;
_audit_update_record
;
2025-04-01 deposited with the CCDC.	2025-06-02 downloaded from the CCDC.
;
_cell_angle_alpha 90
_cell_angle_beta 91.1680(10)
_cell_angle_gamma 90
_cell_formula_units_Z 2
_cell_length_a 14.3167(3)
_cell_length_b 52.1830(10)
_cell_length_c 19.5516(4)
_cell_measurement_reflns_used 79687
_cell_measurement_temperature 93(2)
_cell_measurement_theta_max 55.110
_cell_measurement_theta_min 6.020
_cell_volume 14603.7(5)
_computing_cell_refinement 'RAPID AUTO'
_computing_data_collection 'RAPID AUTO'
_computing_data_reduction 'RAPID AUTO'
_computing_molecular_graphics 'Olex2 1.5 (Dolomanov et al., 2009)'
_computing_publication_material 'Olex2 1.5 (Dolomanov et al., 2009)'
_computing_structure_refinement 'SHELXL 2018/3 (Sheldrick, 2015)'
_computing_structure_solution 'SHELXS 2013/1 (Sheldrick, 2008)'
_diffrn_ambient_temperature 93.15
_diffrn_measured_fraction_theta_full 0.998
_diffrn_measured_fraction_theta_max 0.998
_diffrn_measurement_device_type RAPID
_diffrn_radiation_type MoK\a
_diffrn_radiation_wavelength 0.71075
_diffrn_reflns_av_R_equivalents 0.0564
_diffrn_reflns_av_unetI/netI 0.0779
_diffrn_reflns_Laue_measured_fraction_full 0.998
_diffrn_reflns_Laue_measured_fraction_max 0.998
_diffrn_reflns_limit_h_max 18
_diffrn_reflns_limit_h_min -18
_diffrn_reflns_limit_k_max 67
_diffrn_reflns_limit_k_min -67
_diffrn_reflns_limit_l_max 25
_diffrn_reflns_limit_l_min -25
_diffrn_reflns_number 144504
_diffrn_reflns_point_group_measured_fraction_full 0.997
_diffrn_reflns_point_group_measured_fraction_max 0.997
_diffrn_reflns_theta_full 25.242
_diffrn_reflns_theta_max 27.485
_diffrn_reflns_theta_min 3.011
_exptl_absorpt_coefficient_mu 0.986
_exptl_absorpt_correction_T_max 1.0000
_exptl_absorpt_correction_T_min 0.2975
_exptl_absorpt_correction_type multi-scan
_exptl_crystal_colour yellow
_exptl_crystal_colour_primary yellow
_exptl_crystal_density_diffrn 1.232
_exptl_crystal_description plate
_exptl_crystal_F_000 5417
_exptl_crystal_size_max 0.45
_exptl_crystal_size_mid 0.26
_exptl_crystal_size_min 0.05
_refine_diff_density_max 2.088
_refine_diff_density_min -1.914
_refine_diff_density_rms 0.137
_refine_ls_abs_structure_details
;
 Refined as an inversion twin.
;
_refine_ls_abs_structure_Flack 0.20(5)
_refine_ls_extinction_method none
_refine_ls_goodness_of_fit_ref 1.031
_refine_ls_hydrogen_treatment constr
_refine_ls_matrix_type full
_refine_ls_number_parameters 2712
_refine_ls_number_reflns 66796
_refine_ls_number_restraints 1734
_refine_ls_restrained_S_all 1.031
_refine_ls_R_factor_all 0.1251
_refine_ls_R_factor_gt 0.0791
_refine_ls_shift/su_max 0.003
_refine_ls_shift/su_mean 0.000
_refine_ls_structure_factor_coef Fsqd
_refine_ls_weighting_details 'w=1/[\s^2^(Fo^2^)+(0.1431P)^2^+15.7239P] where P=(Fo^2^+2Fc^2^)/3'
_refine_ls_weighting_scheme calc
_refine_ls_wR_factor_gt 0.2171
_refine_ls_wR_factor_ref 0.2522
_reflns_Friedel_coverage 0.975
_reflns_Friedel_fraction_full 0.997
_reflns_Friedel_fraction_max 0.995
_reflns_number_gt 42228
_reflns_number_total 66796
_reflns_threshold_expression 'I > 2\s(I)'
_cod_data_source_file d5sc00795j2.cif
_cod_data_source_block Z-Trp-Boc-Ser@MMF
_cod_depositor_comments 'Adding full bibliography for 1574776--1574779.cif.'
_cod_database_code 1574778
_shelx_shelxl_version_number 2018/3
_shelx_space_group_comment
;
The symmetry employed for this shelxl refinement is uniquely defined
by the following loop, which should always be used as a source of
symmetry information in preference to the above space-group names.
They are only intended as comments.
;
_shelx_estimated_absorpt_t_max 0.952
_shelx_estimated_absorpt_t_min 0.665
_olex2_refinement_description
;
1. Twinned data refinement
 Scales: 0.80(5)
 0.20(5)
2. Fixed Uiso
 At 1.2 times of:
  All C(H) groups, All C(H,H) groups, All N(H) groups
 At 1.5 times of:
  All C(H,H,H) groups
3. Restrained distances
 C57-N9 = C62-N10 = C56-N9 = C63-N10
 1.5 with sigma of 0.01
 C70-N11 = C77-N12 = C71-N11 = C76-N12
 1.5 with sigma of 0.01
 N11-N12
 2.8 with sigma of 0.02
 N11-Pd6 = N12-Pd6
 2 with sigma of 0.02
 C5C-C6C = C5C-C7C = C5C-C8C
 1.53 with sigma of 0.02
 C6C-C7C = C7C-C8C = C8C-C6C
 2.5 with sigma of 0.02
 O5C-C6C = O5C-C7C = O5C-C8C
 2.43 with sigma of 0.02
 O1C-C1C
 1.45 with sigma of 0.02
 C2C-C1C
 1.45 with sigma of 0.02
 O5C-C5C
 1.45 with sigma of 0.02
 C1C-N1C
 2.5 with sigma of 0.02
 N1C-C4C = C4C-O5C
 1.35 with sigma of 0.02
 C4C-O4C
 1.22 with sigma of 0.02
 C4C-C5C
 2.43 with sigma of 0.02
 N1C-C2C
 1.45 with sigma of 0.02
 C3C-C2C
 1.5 with sigma of 0.02
 C2B-C9B
 1.51 with sigma of 0.02
 O3C-C3C = O2C-C3C
 1.35 with sigma of 0.02
 Cl24-C2C
 3.4 with sigma of 0.02
 N1C-C3C
 2.4 with sigma of 0.02
 O3C-O2C
 2.3 with sigma of 0.02
 N1B-C2B
 2.3 with sigma of 0.02
 O5C-O4C = O4C-N1C
 2.3 with sigma of 0.02
 N9-N10
 2.8 with sigma of 0.01
 N9-Pd5 = N10-Pd5
 2 with sigma of 0.01
 C155-N23 = C160-N24 = C154-N23 = C161-N24
 1.5 with sigma of 0.01
 N23-N24
 2.8 with sigma of 0.01
 N23-Pd12 = N24-Pd12
 2 with sigma of 0.01
 C10A-C11A
 1.53 with sigma of 0.02
 C11A-O1A
 1.22 with sigma of 0.02
 C11A-O2A
 1.35 with sigma of 0.02
 C10A-O1A = C10A-O2A
 2.42 with sigma of 0.02
 C8B-N1B
 1.4 with sigma of 0.02
 N1B-C1B
 1.4 with sigma of 0.02
 C2B-C3B
 1.4 with sigma of 0.02
 C1B-C2B
 1.4 with sigma of 0.02
 C154-C151
 1.5 with sigma of 0.02
 O4C-N1C \\sim O4C-O5C
 with sigma of 0.02
 O3A-N2A \\sim O3A-O4A
 with sigma of 0.02
4. Restrained planarity
 N1C, C4C, O4C, O5C
 with sigma of 0.1
 C6B, C1B, C2B, N1B, C3B, C9B, C8B, C4B, C7B
 with sigma of 0.1
5. Uiso/Uaniso restraints and constraints
C10S \\sim C9S \\sim N5S: within 1.7A with sigma of 0.02 and sigma for terminal
atoms of 0.04 within 1.7A
C70 \\sim N11 \\sim C71 \\sim C72 \\sim C73 \\sim C74 \\sim C75 \\sim C76 \\sim
N12 \\sim C77: within 1.7A with sigma of 0.02 and sigma for terminal atoms of
0.04 within 1.7A
C18S \\sim C17S \\sim N9S: within 1.7A with sigma of 0.02 and sigma for
terminal atoms of 0.04 within 1.7A
C6C \\sim C5C \\sim C8C \\sim C7C: within 1.7A with sigma of 0.02 and sigma for
terminal atoms of 0.04 within 1.7A
O5C \\sim C4C \\sim O4C \\sim N1C \\sim C2C \\sim C1C \\sim O1C: within 1.7A
with sigma of 0.02 and sigma for terminal atoms of 0.04 within 1.7A
O3C \\sim C3C \\sim O2C: within 1.7A with sigma of 0.02 and sigma for terminal
atoms of 0.04 within 1.7A
O1A \\sim C11A \\sim O2A: within 1.7A with sigma of 0.02 and sigma for terminal
atoms of 0.04 within 1.7A
C14A \\sim C15A \\sim C16A \\sim C17A \\sim C18A \\sim C19A: within 1.7A with
sigma of 0.02 and sigma for terminal atoms of 0.04 within 1.7A
C2B \\sim C1B \\sim N1B \\sim C3B \\sim C9B \\sim C8B \\sim C4B \\sim C7B \\sim
C5B \\sim C6B: within 1.7A with sigma of 0.02 and sigma for terminal atoms of
0.04 within 1.7A
N22 \\sim C147 \\sim C148 \\sim C153 \\sim C152 \\sim C151 \\sim C150 \\sim
C149 \\sim C154: within 1.7A with sigma of 0.02 and sigma for terminal atoms of
0.04 within 1.7A
N22 \\sim C146 \\sim C145 \\sim C144 \\sim C143 \\sim C142 \\sim C141 \\sim
N21: within 1.7A with sigma of 0.02 and sigma for terminal atoms of 0.04 within
1.7A
C151 \\sim C154 \\sim N23: within 1.7A with sigma of 0.02 and sigma for
terminal atoms of 0.04 within 1.7A
C14S \\sim C13S \\sim N7S: within 1.7A with sigma of 0.02 and sigma for
terminal atoms of 0.04 within 1.7A
C160 \\sim C159 \\sim C158 \\sim C157 \\sim C156 \\sim C155: within 1.7A with
sigma of 0.02 and sigma for terminal atoms of 0.04 within 1.7A
C78 \\sim C83 \\sim C82 \\sim C81 \\sim C84 \\sim C80 \\sim C79: within 1.7A
with sigma of 0.02 and sigma for terminal atoms of 0.04 within 1.7A
C66 \\sim C65 \\sim C64 \\sim C69 \\sim C68 \\sim C67: within 1.7A with sigma
of 0.02 and sigma for terminal atoms of 0.04 within 1.7A
Uanis(O3W) \\sim Ueq: with sigma of 0.02 and sigma for terminal atoms of 0.04
Uanis(C62) \\sim Ueq: with sigma of 0.01 and sigma for terminal atoms of 0.02
Uanis(O4W) \\sim Ueq: with sigma of 0.01 and sigma for terminal atoms of 0.02
Uanis(N9S) \\sim Ueq, Uanis(C17S) \\sim Ueq, Uanis(C18S) \\sim Ueq: with sigma
of 0.01 and sigma for terminal atoms of 0.02
Uanis(N8S) \\sim Ueq: with sigma of 0.02 and sigma for terminal atoms of 0.04
Uanis(O2C) \\sim Ueq, Uanis(C3C) \\sim Ueq, Uanis(O3C) \\sim Ueq: with sigma of
0.01 and sigma for terminal atoms of 0.02
Uanis(C11A) \\sim Ueq, Uanis(O1A) \\sim Ueq, Uanis(O2A) \\sim Ueq: with sigma
of 0.1 and sigma for terminal atoms of 0.2
Uanis(C20) \\sim Ueq: with sigma of 0.01 and sigma for terminal atoms of 0.02
6. Rigid body (RIGU) restrains
 N5S, C9S, C10S
 with sigma for 1-2 distances of 0.002 and sigma for 1-3 distances of 0.002
 C62, C57, C58, C59, C60, C61, N10
 with sigma for 1-2 distances of 0.002 and sigma for 1-3 distances of 0.002
 N9S, C17S, C18S
 with sigma for 1-2 distances of 0.002 and sigma for 1-3 distances of 0.002
 N11, C71, C72, C73, C74, C75, C76, N12, C77
 with sigma for 1-2 distances of 0.002 and sigma for 1-3 distances of 0.002
 N6S, C11S, C12S
 with sigma for 1-2 distances of 0.004 and sigma for 1-3 distances of 0.004
 C20S, C19S, N10S
 with sigma for 1-2 distances of 0.002 and sigma for 1-3 distances of 0.002
 C8C, C6C, C5C, C7C
 with sigma for 1-2 distances of 0.002 and sigma for 1-3 distances of 0.002
 C146, C145, C144, C143, C142, C141, N21, N22
 with sigma for 1-2 distances of 0.002 and sigma for 1-3 distances of 0.002
 N8S, C15S, C16S
 with sigma for 1-2 distances of 0.002 and sigma for 1-3 distances of 0.002
 O1C, C1C, C2C, N1C, C4C, O5C, O4C
 with sigma for 1-2 distances of 0.002 and sigma for 1-3 distances of 0.002
 O2C, C3C, O3C
 with sigma for 1-2 distances of 0.002 and sigma for 1-3 distances of 0.002
 C11A, O2A, O1A
 with sigma for 1-2 distances of 0.002 and sigma for 1-3 distances of 0.002
 C2A, C1A, N1A, C8A, C3A, C4A, C5A, C6A, C7A
 with sigma for 1-2 distances of 0.002 and sigma for 1-3 distances of 0.002
 C14A, C15A, C16A, C17A, C19A, C18A
 with sigma for 1-2 distances of 0.002 and sigma for 1-3 distances of 0.002
 C2B, C1B, N1B, C3B, C9B, C8B, C4B, C7B, C5B, C6B
 with sigma for 1-2 distances of 0.002 and sigma for 1-3 distances of 0.002
 C63, C64, C65, C66, C67, C68, C69, C70
 with sigma for 1-2 distances of 0.002 and sigma for 1-3 distances of 0.002
 C165, C166, C167, C162, C163, C164
 with sigma for 1-2 distances of 0.002 and sigma for 1-3 distances of 0.002
 C78, C83, C82, C81, C80, C79
 with sigma for 1-2 distances of 0.002 and sigma for 1-3 distances of 0.002
 C161, N24, C160, C159, C158, C157, C156, C155, N23, C154
 with sigma for 1-2 distances of 0.002 and sigma for 1-3 distances of 0.002
 C151, C152, C153, C148, C149, C150, C147
 with sigma for 1-2 distances of 0.002 and sigma for 1-3 distances of 0.002
 C14S, C13S, N7S
 with sigma for 1-2 distances of 0.002 and sigma for 1-3 distances of 0.002
 O4A, O3A, C12A, N2A, C10A, C9A
 with sigma for 1-2 distances of 0.002 and sigma for 1-3 distances of 0.002
 C104, C99, C100, C101, C102, C103
 with sigma for 1-2 distances of 0.002 and sigma for 1-3 distances of 0.002
 C6, C1, C2, C3, C4, C5
 with sigma for 1-2 distances of 0.002 and sigma for 1-3 distances of 0.002
 C15, C16, C17, C18, C19, C20
 with sigma for 1-2 distances of 0.002 and sigma for 1-3 distances of 0.002
 N3S, C5S, C6S
 with sigma for 1-2 distances of 0.002 and sigma for 1-3 distances of 0.002
 C8S, C7S, N4S
 with sigma for 1-2 distances of 0.002 and sigma for 1-3 distances of 0.002
 C113, C118, C117, C116, C115, C114
 with sigma for 1-2 distances of 0.002 and sigma for 1-3 distances of 0.002
 C31, C30, C29, C34, C33, C32
 with sigma for 1-2 distances of 0.002 and sigma for 1-3 distances of 0.002
 C78, C83, C82, C81, C80, C84
 with sigma for 1-2 distances of 0.002 and sigma for 1-3 distances of 0.002
7. Same fragment restrains
{N2S, C3S, C4S} sigma for 1-2: 0.01, 1-3: 0.01
as in
{N3S, C5S, C6S}
{N2S, C3S, C4S} sigma for 1-2: 0.01, 1-3: 0.01
as in
{N7S, C13S, C14S}
{N2S, C3S, C4S} sigma for 1-2: 0.01, 1-3: 0.01
as in
{N6S, C11S, C12S}
{N2S, C3S, C4S} sigma for 1-2: 0.01, 1-3: 0.01
as in
{N8S, C15S, C16S}
{N2S, C3S, C4S} sigma for 1-2: 0.01, 1-3: 0.01
as in
{N9S, C17S, C18S}
{N2S, C3S, C4S} sigma for 1-2: 0.01, 1-3: 0.01
as in
{N4S, C7S, C8S}
{N2S, C3S, C4S} sigma for 1-2: 0.01, 1-3: 0.01
as in
{N10S, C19S, C20S}
{N2S, C3S, C4S} sigma for 1-2: 0.01, 1-3: 0.01
as in
{N5S, C9S, C10S}
8. Others
 Sof(C1A)=Sof(H1A)=Sof(C2A)=Sof(C3A)=Sof(C8A)=Sof(C7A)=Sof(H7AA)=Sof(C6A)=
 Sof(H6A)=Sof(C5A)=Sof(H5AA)=Sof(C4A)=Sof(H4AA)=Sof(C9A)=Sof(H9AA)=Sof(H9AB)=
 Sof(C10A)=Sof(H10D)=Sof(C12A)=Sof(C13A)=Sof(H13D)=Sof(H13E)=Sof(C14A)=
 Sof(C15A)=Sof(H15C)=Sof(C16A)=Sof(H16F)=Sof(C17A)=Sof(H17B)=Sof(C18A)=
 Sof(H18B)=Sof(C19A)=Sof(H19B)=Sof(C11A)=Sof(N1A)=Sof(H1AA)=Sof(N2A)=Sof(H2AA)=
 Sof(O3A)=Sof(O4A)=Sof(O1A)=Sof(O2A)=FVAR(1)
 Sof(N9S)=Sof(C17S)=Sof(C18S)=Sof(H18C)=Sof(H18D)=Sof(H18E)=Sof(O4W)=1-FVAR(2)
 Sof(C1B)=Sof(H1B)=Sof(C2B)=Sof(C3B)=Sof(C8B)=Sof(C7B)=Sof(H7BA)=Sof(C6B)=
 Sof(H6B)=Sof(C5B)=Sof(H5B)=Sof(C4B)=Sof(H4B)=Sof(C9B)=Sof(N1B)=Sof(H1BA)=
 FVAR(2)
 Sof(N10S)=Sof(C19S)=Sof(C20S)=Sof(H20A)=Sof(H20B)=Sof(H20C)=1-FVAR(3)
 Sof(C1C)=Sof(H1CA)=Sof(H1CB)=Sof(C4C)=Sof(C5C)=Sof(C6C)=Sof(H6CA)=Sof(H6CB)=
 Sof(H6CC)=Sof(C7C)=Sof(H7CA)=Sof(H7CB)=Sof(H7CC)=Sof(C8C)=Sof(H8CA)=Sof(H8CB)=
 Sof(H8CC)=Sof(N1C)=Sof(H1C)=Sof(O1C)=Sof(O4C)=Sof(O5C)=Sof(C2C)=Sof(H2C)=
 Sof(O2C)=Sof(C3C)=Sof(O3C)=0.8*FVAR(4)
 Sof(N4S)=Sof(C7S)=Sof(C8S)=Sof(H8SA)=Sof(H8SB)=Sof(H8SC)=FVAR(4)
 Sof(N5S)=Sof(C9S)=Sof(C10S)=Sof(H10E)=Sof(H10F)=Sof(H10G)=1-FVAR(5)
 Sof(N6S)=Sof(C11S)=Sof(C12S)=Sof(H12D)=Sof(H12E)=Sof(H12F)=FVAR(5)
 Fixed Sof: N8S(0.5) C15S(0.5) C16S(0.5) H16G(0.5) H16H(0.5) H16I(0.5)
 O5W(0.5) O3W(0.5) O2W(0.75)
9.a Ternary CH refined with riding coordinates:
 N2(H2), N1(H1), N6(H6), N5(H5), N4(H4), N3(H3), N7(H7), N8(H8), N9(H9A),
 N10(H10A), N11(H11), N12(H12A), N14(H14), N13(H13A), N18(H18A), N17(H17A),
 N16(H16A), N15(H15), N19(H19A), N20(H20), N21(H21), N22(H22), N23(H23A),
 N24(H24A), C10A(H10D), C2C(H2C)
9.b Secondary CH2 refined with riding coordinates:
 C42(H42A,H42B), C35(H35A,H35B), C28(H28A,H28B), C21(H21A,H21B), C14(H14A,
 H14B), C7(H7A,H7B), C49(H49A,H49B), C56(H56A,H56B), C63(H63A,H63B), C70(H70A,
 H70B), C77(H77A,H77B), C84(H84A,H84B), C126(H12B,H12C), C119(H11A,H11B),
 C112(H11C,H11D), C105(H10B,H10C), C98(H98A,H98B), C91(H91A,H91B), C133(H13B,
 H13C), C140(H14C,H14D), C147(H14E,H14F), C154(H15A,H15B), C161(H16B,H16C),
 C168(H16D,H16E), C9A(H9AA,H9AB), C13A(H13D,H13E), C1C(H1CA,H1CB)
9.c Aromatic/amide H refined with riding coordinates:
 C5(H5A), C4(H4A), C3(H3A), C2(H2A), C38(H38), C40(H40), C41(H41), C37(H37),
 C33(H33), C32(H32), C31(H31), C30(H30), C23(H23), C24(H24), C26(H26), C27(H27),
  C19(H19), C18(H18), C17(H17), C16(H16), C10(H10), C12(H12), C13(H13), C9(H9),
 C44(H44), C45(H45), C46(H46), C47(H47), C51(H51), C55(H55), C54(H54), C52(H52),
  C58(H58), C59(H59), C60(H60), C61(H61), C65(H65), C69(H69), C68(H68),
 C66(H66), C72(H72), C73(H73), C74(H74), C75(H75), C83(H83), C79(H79), C80(H80),
  C82(H82), C89(H89), C88(H88), C87(H87), C86(H86), C124(H124), C122(H122),
 C121(H121), C125(H125), C117(H117), C116(H116), C115(H115), C114(H114),
 C110(H110), C108(H108), C107(H107), C111(H111), C103(H103), C102(H102),
 C101(H101), C100(H100), C96(H96), C94(H94), C93(H93), C97(H97), C128(H128),
 C129(H129), C130(H130), C131(H131), C139(H139), C135(H135), C136(H136),
 C138(H138), C142(H142), C143(H143), C144(H144), C145(H145), C152(H152),
 C150(H150), C149(H149), C153(H153), C156(H156), C157(H157), C158(H158),
 C159(H159), C167(H167), C163(H163), C164(H164), C166(H166), C1A(H1A),
 C7A(H7AA), C6A(H6A), C5A(H5AA), C4A(H4AA), C15A(H15C), C16A(H16F), C17A(H17B),
 C18A(H18B), C19A(H19B), N1A(H1AA), N2A(H2AA), C1B(H1B), C7B(H7BA), C6B(H6B),
 C5B(H5B), C4B(H4B), N1B(H1BA), N1C(H1C)
9.d Fitted hexagon refined as free rotating group:
 C20(C19,C18,C17,C16,C15), C57(C58,C59,C60,C61,C62), C71(C72,C73,C74,C75,C76),
 C152(C151,C150,C149,C148,C153), C155(C156,C157,C158,C159,C160), C167(C162,C163,
 C164,C165,C166), C3A(C8A,C7A,C6A,C5A,C4A), C14A(C15A,C16A,C17A,C18A,C19A),
 C3B(C8B,C7B,C6B,C5B,C4B)
9.e Idealised Me refined with riding coordinates:
 C6C(H6CA,H6CB,H6CC), C7C(H7CA,H7CB,H7CC), C8C(H8CA,H8CB,H8CC), C2S(H2SA,H2SB,
 H2SC), C12S(H12D,H12E,H12F), C18S(H18C,H18D,H18E), C20S(H20A,H20B,H20C),
 C10S(H10E,H10F,H10G)
9.f Idealised Me refined as rotating group:
 C4S(H4SA,H4SB,H4SC), C6S(H6SA,H6SB,H6SC), C14S(H14G,H14H,H14I), C16S(H16G,
 H16H,H16I), C8S(H8SA,H8SB,H8SC)
;
_olex2_submission_special_instructions 'No special instructions were received'

loop_
_space_group_symop_operation_xyz
'x, y, z'
'-x, y+1/2, -z'

loop_
_atom_site_label
_atom_site_type_symbol
_atom_site_fract_x
_atom_site_fract_y
_atom_site_fract_z
_atom_site_U_iso_or_equiv
_atom_site_adp_type
_atom_site_occupancy
_atom_site_site_symmetry_order
_atom_site_calc_flag
_atom_site_refinement_flags_posn
_atom_site_refinement_flags_adp
_atom_site_refinement_flags_occupancy
_atom_site_disorder_assembly
_atom_site_disorder_group
Pd1 Pd 0.76306(7) 0.59890(3) 0.08531(5) 0.0381(3) Uani 1 1 d . . . . .
Pd3 Pd 0.57786(8) 0.60138(3) 0.53522(5) 0.0453(3) Uani 1 1 d . . . . .
Pd2 Pd 0.15494(8) 0.56469(3) 0.21543(6) 0.0475(4) Uani 1 1 d . . . . .
Pd4 Pd 0.46743(9) 0.51010(3) 0.07076(6) 0.0525(4) Uani 1 1 d . . . . .
Pd5 Pd 0.99048(15) 0.42443(3) 0.30712(8) 0.0739(5) Uani 1 1 d D . . . .
Pd6 Pd 0.53252(18) 0.33875(6) 0.16348(18) 0.1373(12) Uani 1 1 d D . . . .
Pd7 Pd 0.73747(8) 0.57575(3) -0.07784(5) 0.0387(3) Uani 1 1 d . . . . .
Pd9 Pd 0.92385(8) 0.57343(3) -0.52833(5) 0.0442(3) Uani 1 1 d . . . . .
Pd8 Pd 1.34615(8) 0.60967(3) -0.20746(6) 0.0489(4) Uani 1 1 d . . . . .
Pd10 Pd 1.03379(9) 0.66448(3) -0.06243(6) 0.0502(3) Uani 1 1 d . . . . .
Pd11 Pd 0.51016(15) 0.74942(3) -0.30099(8) 0.0729(5) Uani 1 1 d . . . . .
Pd12 Pd 0.9774(2) 0.83418(6) -0.16190(17) 0.1498(13) Uani 1 1 d D . . . .
Cl2 Cl 0.7362(3) 0.55510(10) 0.08317(18) 0.0450(10) Uani 1 1 d . . . . .
Cl1 Cl 0.9229(2) 0.59470(10) 0.08133(16) 0.0453(10) Uani 1 1 d . . . . .
Cl6 Cl 0.6397(3) 0.56220(11) 0.50672(19) 0.0551(12) Uani 1 1 d . . . . .
Cl5 Cl 0.5018(3) 0.58456(10) 0.62844(18) 0.0509(11) Uani 1 1 d . . . . .
Cl4 Cl 0.1876(3) 0.53285(11) 0.2940(2) 0.0559(12) Uani 1 1 d . . . . .
Cl3 Cl 0.1215(3) 0.53584(11) 0.1299(2) 0.0608(13) Uani 1 1 d . . . . .
Cl7 Cl 0.3280(3) 0.51138(13) 0.0094(2) 0.0675(14) Uani 1 1 d . . . . .
Cl8 Cl 0.5545(3) 0.50338(11) -0.0244(2) 0.0566(12) Uani 1 1 d . . . . .
Cl9 Cl 1.0304(5) 0.43769(13) 0.4154(3) 0.0871(18) Uani 1 1 d . . . . .
Cl10 Cl 0.9504(6) 0.38399(14) 0.3439(3) 0.098(2) Uani 1 1 d . . . . .
Cl11 Cl 0.6109(6) 0.30036(17) 0.1651(7) 0.190(6) Uani 1 1 d . . . . .
Cl12 Cl 0.5283(8) 0.3422(3) 0.0435(5) 0.167(5) Uani 1 1 d . . . . .
Cl14 Cl 0.7637(3) 0.61974(9) -0.07555(17) 0.0439(10) Uani 1 1 d . . . . .
Cl13 Cl 0.5771(2) 0.58007(9) -0.07351(17) 0.0456(10) Uani 1 1 d . . . . .
Cl18 Cl 0.8628(3) 0.61271(10) -0.4996(2) 0.0515(10) Uani 1 1 d . . . . .
Cl17 Cl 1.0001(3) 0.58978(10) -0.62157(18) 0.0540(12) Uani 1 1 d . . . . .
Cl16 Cl 1.3146(3) 0.64120(12) -0.2866(2) 0.0620(13) Uani 1 1 d . . . . .
Cl15 Cl 1.3789(3) 0.63842(11) -0.1222(2) 0.0608(13) Uani 1 1 d . . . . .
Cl19 Cl 1.1727(3) 0.66390(12) -0.0006(2) 0.0642(13) Uani 1 1 d . . . . .
Cl20 Cl 0.9455(3) 0.67165(11) 0.0328(2) 0.0562(12) Uani 1 1 d . . . . .
Cl21 Cl 0.4740(7) 0.73664(16) -0.4098(3) 0.120(3) Uani 1 1 d . . . . .
Cl22 Cl 0.5504(7) 0.78917(13) -0.3407(3) 0.113(3) Uani 1 1 d . . . . .
Cl23 Cl 0.8986(10) 0.87311(16) -0.1618(7) 0.211(7) Uani 1 1 d . . . . .
Cl24 Cl 0.9805(10) 0.8327(4) -0.0431(8) 0.249(9) Uani 1 1 d D . . . .
N2 N 0.6246(9) 0.6060(3) 0.0759(5) 0.049(4) Uani 1 1 d . . . . .
H2 H 0.598974 0.595042 0.038022 0.058 Uiso 1 1 calc R U . . .
N1 N 0.7749(10) 0.6382(3) 0.0918(6) 0.045(4) Uani 1 1 d . . . . .
H1 H 0.820823 0.643235 0.056283 0.054 Uiso 1 1 calc R U . . .
N6 N 0.6441(10) 0.6182(3) 0.4559(6) 0.052(4) Uani 1 1 d . . . . .
H6 H 0.710420 0.612135 0.457567 0.062 Uiso 1 1 calc R U . . .
N5 N 0.5266(10) 0.6375(3) 0.5540(6) 0.051(4) Uani 1 1 d . . . . .
H5 H 0.542778 0.641555 0.602804 0.061 Uiso 1 1 calc R U . . .
N4 N 0.1868(8) 0.5926(3) 0.2870(6) 0.040(3) Uani 1 1 d . . . . .
H4 H 0.158263 0.587796 0.331436 0.048 Uiso 1 1 calc R U . . .
N3 N 0.1214(9) 0.5948(4) 0.1547(6) 0.054(4) Uani 1 1 d . . . . .
H3 H 0.055134 0.591442 0.140147 0.065 Uiso 1 1 calc R U . . .
N7 N 0.4000(10) 0.5151(4) 0.1630(7) 0.060(4) Uani 1 1 d . . . . .
H7 H 0.356607 0.530055 0.157868 0.072 Uiso 1 1 calc R U . . .
N8 N 0.5851(9) 0.5094(3) 0.1310(6) 0.049(4) Uani 1 1 d . . . . .
H8 H 0.630499 0.521244 0.109168 0.058 Uiso 1 1 calc R U . . .
N9 N 1.0403(10) 0.4577(2) 0.2712(5) 0.062(4) Uani 1 1 d D . . . .
H9A H 1.103065 0.460068 0.293709 0.074 Uiso 1 1 calc R U . . .
N10 N 0.9572(11) 0.4158(3) 0.2080(5) 0.078(5) Uani 1 1 d D . . . .
H10A H 0.977693 0.397862 0.199040 0.094 Uiso 1 1 calc R U . . .
N11 N 0.5243(17) 0.3377(3) 0.2628(9) 0.135(8) Uani 1 1 d D U . . .
H11 H 0.498727 0.320686 0.276550 0.162 Uiso 1 1 calc R U . . .
N12 N 0.4623(15) 0.3729(3) 0.1666(9) 0.109(6) Uani 1 1 d D U . . .
H12A H 0.411167 0.372664 0.130984 0.131 Uiso 1 1 calc R U . . .
N14 N 0.8764(7) 0.5688(3) -0.0692(5) 0.037(3) Uani 1 1 d . . . . .
H14 H 0.901696 0.579392 -0.030384 0.044 Uiso 1 1 calc R U . . .
N13 N 0.7244(7) 0.5373(3) -0.0852(5) 0.037(3) Uani 1 1 d . . . . .
H13A H 0.677322 0.532305 -0.050560 0.044 Uiso 1 1 calc R U . . .
N18 N 0.8568(10) 0.5571(3) -0.4483(6) 0.048(4) Uani 1 1 d . . . . .
H18A H 0.790081 0.562832 -0.450480 0.058 Uiso 1 1 calc R U . . .
N17 N 0.9711(10) 0.5369(3) -0.5469(6) 0.050(4) Uani 1 1 d . . . . .
H17A H 0.953234 0.532614 -0.595293 0.060 Uiso 1 1 calc R U . . .
N16 N 1.3111(9) 0.5822(4) -0.2767(5) 0.058(5) Uani 1 1 d . . . . .
H16A H 1.338469 0.587008 -0.321536 0.070 Uiso 1 1 calc R U . . .
N15 N 1.3818(8) 0.5789(3) -0.1485(6) 0.047(4) Uani 1 1 d . . . . .
H15 H 1.448150 0.581960 -0.133692 0.056 Uiso 1 1 calc R U . . .
N19 N 1.1037(9) 0.6594(4) -0.1531(7) 0.056(4) Uani 1 1 d . . . . .
H19A H 1.146507 0.644496 -0.145306 0.067 Uiso 1 1 calc R U . . .
N20 N 0.9138(10) 0.6632(3) -0.1228(6) 0.048(3) Uani 1 1 d . . . . .
H20 H 0.866838 0.651741 -0.101318 0.057 Uiso 1 1 calc R U . . .
N21 N 0.4594(10) 0.7162(3) -0.2622(7) 0.057(4) Uani 1 1 d . U . . .
H21 H 0.397064 0.713509 -0.285162 0.068 Uiso 1 1 calc R U . . .
N22 N 0.5388(10) 0.7591(3) -0.1986(7) 0.061(4) Uani 1 1 d . U . . .
H22 H 0.514688 0.776824 -0.191578 0.074 Uiso 1 1 calc R U . . .
N23 N 0.9724(11) 0.8347(3) -0.2627(6) 0.140(7) Uani 1 1 d D U . . .
H23A H 0.999272 0.851885 -0.273855 0.168 Uiso 1 1 calc R U . . .
N24 N 1.0429(12) 0.8008(3) -0.1656(8) 0.139(9) Uani 1 1 d D . . . .
H24A H 1.090427 0.799199 -0.127621 0.167 Uiso 1 1 calc R U . . .
C6 C 0.6118(11) 0.6329(4) 0.0555(7) 0.046(3) Uani 1 1 d . . . . .
C5 C 0.5301(10) 0.6411(4) 0.0237(7) 0.049(3) Uani 1 1 d . . . . .
H5A H 0.482483 0.629298 0.010313 0.059 Uiso 1 1 calc R U . . .
C4 C 0.5202(12) 0.6673(4) 0.0120(8) 0.056(4) Uani 1 1 d . . . . .
H4A H 0.462879 0.673433 -0.007000 0.067 Uiso 1 1 calc R U . . .
C3 C 0.5893(13) 0.6844(5) 0.0267(9) 0.061(4) Uani 1 1 d . . . . .
H3A H 0.579364 0.702176 0.018700 0.073 Uiso 1 1 calc R U . . .
C2 C 0.6795(13) 0.6754(4) 0.0550(8) 0.053(4) Uani 1 1 d . . . . .
H2A H 0.730140 0.686793 0.063473 0.064 Uiso 1 1 calc R U . . .
C1 C 0.6869(12) 0.6487(4) 0.0690(7) 0.045(3) Uani 1 1 d . . . . .
C42 C 0.8143(12) 0.6486(3) 0.1590(7) 0.044(4) Uani 1 1 d . . . . .
H42A H 0.880513 0.643397 0.164550 0.053 Uiso 1 1 calc R U . . .
H42B H 0.811609 0.667540 0.158618 0.053 Uiso 1 1 calc R U . . .
C38 C 0.7895(11) 0.6190(4) 0.2568(7) 0.050(5) Uani 1 1 d . . . . .
H38 H 0.849599 0.612377 0.247303 0.060 Uiso 1 1 calc R U . . .
C39 C 0.7596(9) 0.6385(4) 0.2179(7) 0.047(5) Uani 1 1 d . . . . .
C40 C 0.6734(12) 0.6505(4) 0.2382(7) 0.050(4) Uani 1 1 d . . . . .
H40 H 0.651030 0.665387 0.215179 0.060 Uiso 1 1 calc R U . . .
C41 C 0.6253(11) 0.6404(4) 0.2899(7) 0.056(5) Uani 1 1 d . . . . .
H41 H 0.568451 0.648352 0.302174 0.067 Uiso 1 1 calc R U . . .
C36 C 0.6543(12) 0.6188(4) 0.3264(7) 0.050(5) Uani 1 1 d . . . . .
C37 C 0.7408(11) 0.6071(4) 0.3109(7) 0.053(5) Uani 1 1 d . . . . .
H37 H 0.764284 0.592565 0.334781 0.063 Uiso 1 1 calc R U . . .
C35 C 0.6017(12) 0.6093(4) 0.3890(7) 0.053(5) Uani 1 1 d . . . . .
H35A H 0.536226 0.615363 0.385615 0.064 Uiso 1 1 calc R U . . .
H35B H 0.600539 0.590318 0.388406 0.064 Uiso 1 1 calc R U . . .
C34 C 0.6454(13) 0.6458(4) 0.4673(8) 0.052(4) Uani 1 1 d . . . . .
C33 C 0.7063(13) 0.6624(4) 0.4336(9) 0.066(4) Uani 1 1 d . . . . .
H33 H 0.754572 0.655686 0.406247 0.079 Uiso 1 1 calc R U . . .
C32 C 0.6958(18) 0.6878(5) 0.4403(11) 0.077(6) Uani 1 1 d . . . . .
H32 H 0.732446 0.698978 0.413475 0.093 Uiso 1 1 calc R U . . .
C31 C 0.6347(19) 0.6978(5) 0.4843(11) 0.087(6) Uani 1 1 d . . . . .
H31 H 0.632143 0.715850 0.490339 0.104 Uiso 1 1 calc R U . . .
C30 C 0.5754(18) 0.6823(4) 0.5207(10) 0.074(6) Uani 1 1 d . . . . .
H30 H 0.533517 0.689308 0.552734 0.089 Uiso 1 1 calc R U . . .
C29 C 0.5788(13) 0.6571(4) 0.5095(7) 0.052(4) Uani 1 1 d . . . . .
C28 C 0.4294(14) 0.6403(5) 0.5463(8) 0.064(6) Uani 1 1 d . . . . .
H28A H 0.414070 0.658728 0.548827 0.077 Uiso 1 1 calc R U . . .
H28B H 0.399254 0.631679 0.585222 0.077 Uiso 1 1 calc R U . . .
C23 C 0.3260(13) 0.5924(4) 0.4202(7) 0.057(5) Uani 1 1 d . . . . .
H23 H 0.302627 0.575353 0.420150 0.069 Uiso 1 1 calc R U . . .
C24 C 0.3608(11) 0.6040(5) 0.4797(7) 0.055(5) Uani 1 1 d . . . . .
H24 H 0.366238 0.594398 0.520861 0.066 Uiso 1 1 calc R U . . .
C25 C 0.3871(12) 0.6294(5) 0.4792(7) 0.054(5) Uani 1 1 d . . . . .
C26 C 0.3849(13) 0.6419(4) 0.4202(8) 0.059(5) Uani 1 1 d . . . . .
H26 H 0.406255 0.659097 0.419922 0.070 Uiso 1 1 calc R U . . .
C27 C 0.3540(11) 0.6315(5) 0.3602(9) 0.060(5) Uani 1 1 d . . . . .
H27 H 0.351527 0.641490 0.319505 0.072 Uiso 1 1 calc R U . . .
C22 C 0.3276(10) 0.6073(4) 0.3597(7) 0.050(5) Uani 1 1 d . . . . .
C21 C 0.2927(11) 0.5931(4) 0.2962(7) 0.051(5) Uani 1 1 d . . . . .
H21A H 0.315877 0.575269 0.298374 0.061 Uiso 1 1 calc R U . . .
H21B H 0.319941 0.601286 0.255465 0.061 Uiso 1 1 calc R U . . .
C20 C 0.1451(6) 0.6170(2) 0.2628(4) 0.039(3) Uani 1 1 d G U . . .
C19 C 0.1398(8) 0.6382(2) 0.3055(4) 0.062(4) Uani 1 1 d G . . . .
H19 H 0.159642 0.636897 0.352053 0.075 Uiso 1 1 calc R U . . .
C18 C 0.1053(9) 0.6613(2) 0.2802(6) 0.082(6) Uani 1 1 d G . . . .
H18 H 0.101713 0.675787 0.309338 0.098 Uiso 1 1 calc R U . . .
C17 C 0.0762(9) 0.6632(2) 0.2121(6) 0.067(4) Uani 1 1 d G . . . .
H17 H 0.052719 0.678947 0.194737 0.080 Uiso 1 1 calc R U . . .
C16 C 0.0815(8) 0.6419(3) 0.1694(4) 0.060(4) Uani 1 1 d G . . . .
H16 H 0.061654 0.643216 0.122850 0.072 Uiso 1 1 calc R U . . .
C15 C 0.1160(7) 0.6188(2) 0.1947(4) 0.054(4) Uani 1 1 d G . . . .
C14 C 0.1708(10) 0.5986(5) 0.0887(7) 0.057(5) Uani 1 1 d . . . . .
H14A H 0.154038 0.584672 0.056358 0.068 Uiso 1 1 calc R U . . .
H14B H 0.152200 0.615136 0.067789 0.068 Uiso 1 1 calc R U . . .
C10 C 0.3262(11) 0.5778(5) 0.0906(7) 0.054(5) Uani 1 1 d . . . . .
H10 H 0.296782 0.562891 0.072597 0.065 Uiso 1 1 calc R U . . .
C11 C 0.2729(9) 0.5984(4) 0.1032(6) 0.044(4) Uani 1 1 d . . . . .
C12 C 0.3223(11) 0.6210(4) 0.1303(7) 0.050(4) Uani 1 1 d . . . . .
H12 H 0.289203 0.636572 0.136356 0.060 Uiso 1 1 calc R U . . .
C13 C 0.4150(12) 0.6198(4) 0.1467(7) 0.050(4) Uani 1 1 d . . . . .
H13 H 0.444591 0.634139 0.167781 0.060 Uiso 1 1 calc R U . . .
C8 C 0.4661(10) 0.5985(4) 0.1335(7) 0.050(4) Uani 1 1 d . . . . .
C9 C 0.4250(9) 0.5773(4) 0.1027(7) 0.043(4) Uani 1 1 d . . . . .
H9 H 0.461257 0.562847 0.090090 0.052 Uiso 1 1 calc R U . . .
C7 C 0.5733(9) 0.5990(4) 0.1413(7) 0.047(4) Uani 1 1 d . . . . .
H7A H 0.590807 0.611470 0.177435 0.056 Uiso 1 1 calc R U . . .
H7B H 0.594916 0.581881 0.156743 0.056 Uiso 1 1 calc R U . . .
C43 C 0.4676(12) 0.5213(4) 0.2131(8) 0.053(5) Uani 1 1 d . . . . .
C44 C 0.4435(13) 0.5333(5) 0.2781(9) 0.064(6) Uani 1 1 d . . . . .
H44 H 0.379574 0.535335 0.288867 0.077 Uiso 1 1 calc R U . . .
C45 C 0.5083(11) 0.5412(4) 0.3221(9) 0.056(5) Uani 1 1 d . . . . .
H45 H 0.489657 0.547386 0.365425 0.067 Uiso 1 1 calc R U . . .
C46 C 0.6084(14) 0.5408(5) 0.3065(10) 0.069(6) Uani 1 1 d . . . . .
H46 H 0.655530 0.546276 0.338155 0.082 Uiso 1 1 calc R U . . .
C47 C 0.6276(11) 0.5321(3) 0.2432(7) 0.047(4) Uani 1 1 d . . . . .
H47 H 0.690153 0.533988 0.228623 0.056 Uiso 1 1 calc R U . . .
C48 C 0.5642(12) 0.5205(4) 0.1966(8) 0.053(5) Uani 1 1 d . . . . .
C49 C 0.6300(12) 0.4848(3) 0.1342(10) 0.050(4) Uani 1 1 d . . . . .
H49A H 0.641564 0.479082 0.086883 0.060 Uiso 1 1 calc R U . . .
H49B H 0.586223 0.472451 0.154668 0.060 Uiso 1 1 calc R U . . .
C51 C 0.8002(12) 0.4919(4) 0.1420(9) 0.056(5) Uani 1 1 d . . . . .
H51 H 0.797581 0.497257 0.095630 0.067 Uiso 1 1 calc R U . . .
C50 C 0.7213(11) 0.4838(3) 0.1743(8) 0.045(4) Uani 1 1 d . . . . .
C55 C 0.7251(12) 0.4751(3) 0.2395(9) 0.050(4) Uani 1 1 d . . . . .
H55 H 0.669504 0.469883 0.261227 0.059 Uiso 1 1 calc R U . . .
C54 C 0.8112(15) 0.4739(4) 0.2752(10) 0.061(5) Uani 1 1 d . . . . .
H54 H 0.813389 0.467546 0.320695 0.073 Uiso 1 1 calc R U . . .
C53 C 0.8937(12) 0.4820(4) 0.2448(8) 0.051(4) Uani 1 1 d . . . . .
C52 C 0.8853(11) 0.4919(4) 0.1794(8) 0.056(5) Uani 1 1 d . . . . .
H52 H 0.939034 0.499059 0.158970 0.068 Uiso 1 1 calc R U . . .
C56 C 0.9886(13) 0.4820(3) 0.2823(9) 0.053(4) Uani 1 1 d D . . . .
H56A H 1.026360 0.496599 0.265733 0.064 Uiso 1 1 calc R U . . .
H56B H 0.979118 0.484473 0.331853 0.064 Uiso 1 1 calc R U . . .
C57 C 1.0578(8) 0.4547(2) 0.1975(4) 0.058(4) Uani 1 1 d DG . . . .
C58 C 1.1146(8) 0.4706(2) 0.1595(6) 0.064(4) Uani 1 1 d G . . . .
H58 H 1.143099 0.485169 0.180361 0.077 Uiso 1 1 calc R U . . .
C59 C 1.1296(9) 0.4653(3) 0.0909(6) 0.076(5) Uani 1 1 d G . . . .
H59 H 1.168361 0.476224 0.064928 0.091 Uiso 1 1 calc R U . . .
C60 C 1.0879(10) 0.4440(3) 0.0604(4) 0.077(5) Uani 1 1 d G . . . .
H60 H 1.098111 0.440396 0.013536 0.093 Uiso 1 1 calc R U . . .
C61 C 1.0311(9) 0.4281(2) 0.0984(6) 0.085(6) Uani 1 1 d G . . . .
H61 H 1.002598 0.413511 0.077576 0.102 Uiso 1 1 calc R U . . .
C62 C 1.0161(8) 0.4334(2) 0.1670(5) 0.039(3) Uani 1 1 d DG U . . .
C63 C 0.8577(12) 0.4187(4) 0.1817(10) 0.064(5) Uani 1 1 d D . . . .
H63A H 0.854612 0.416573 0.131439 0.076 Uiso 1 1 calc R U . . .
H63B H 0.833030 0.435853 0.193326 0.076 Uiso 1 1 calc R U . . .
C65 C 0.803(2) 0.3717(4) 0.2013(14) 0.105(7) Uani 1 1 d . U . . .
H65 H 0.851098 0.365971 0.172117 0.125 Uiso 1 1 calc R U . . .
C64 C 0.7994(19) 0.3971(4) 0.2177(12) 0.093(6) Uani 1 1 d . U . . .
C69 C 0.733(2) 0.4029(4) 0.2664(13) 0.101(7) Uani 1 1 d . U . . .
H69 H 0.723947 0.420482 0.277027 0.121 Uiso 1 1 calc R U . . .
C68 C 0.685(2) 0.3869(4) 0.2973(13) 0.107(7) Uani 1 1 d . U . . .
H68 H 0.653034 0.392455 0.336788 0.128 Uiso 1 1 calc R U . . .
C67 C 0.675(2) 0.3608(4) 0.2774(15) 0.115(7) Uani 1 1 d . U . . .
C66 C 0.742(2) 0.3548(4) 0.2248(15) 0.121(8) Uani 1 1 d . U . . .
H66 H 0.742821 0.337928 0.206532 0.145 Uiso 1 1 calc R U . . .
C70 C 0.610(2) 0.3432(5) 0.3056(17) 0.153(11) Uani 1 1 d D U . . .
H70A H 0.590393 0.349984 0.350373 0.184 Uiso 1 1 calc R U . . .
H70B H 0.643252 0.326843 0.314425 0.184 Uiso 1 1 calc R U . . .
C71 C 0.4599(15) 0.3587(4) 0.2887(13) 0.141(7) Uani 1 1 d DG U . . .
C72 C 0.4215(18) 0.3592(5) 0.3534(11) 0.169(9) Uani 1 1 d G U . . .
H72 H 0.449317 0.349503 0.389582 0.203 Uiso 1 1 calc R U . . .
C73 C 0.342(2) 0.3738(5) 0.3652(10) 0.176(10) Uani 1 1 d G U . . .
H73 H 0.315947 0.374118 0.409374 0.211 Uiso 1 1 calc R U . . .
C74 C 0.3015(15) 0.3879(4) 0.3122(14) 0.170(10) Uani 1 1 d G U . . .
H74 H 0.247326 0.397933 0.320260 0.204 Uiso 1 1 calc R U . . .
C75 C 0.3399(14) 0.3875(4) 0.2475(11) 0.157(9) Uani 1 1 d G U . . .
H75 H 0.312075 0.397135 0.211352 0.188 Uiso 1 1 calc R U . . .
C76 C 0.4192(17) 0.3728(4) 0.2358(9) 0.135(7) Uani 1 1 d DG U . . .
C77 C 0.524(2) 0.3960(5) 0.1537(15) 0.114(8) Uani 1 1 d D U . . .
H77A H 0.578870 0.394984 0.185707 0.136 Uiso 1 1 calc R U . . .
H77B H 0.548608 0.394535 0.106792 0.136 Uiso 1 1 calc R U . . .
C83 C 0.4906(14) 0.4328(4) 0.2224(12) 0.079(4) Uani 1 1 d . U . . .
H83 H 0.525429 0.425372 0.259275 0.095 Uiso 1 1 calc R U . . .
C78 C 0.4837(14) 0.4206(3) 0.1606(12) 0.077(4) Uani 1 1 d . U . . .
C79 C 0.4328(14) 0.4306(4) 0.1048(12) 0.085(5) Uani 1 1 d . U . . .
H79 H 0.430000 0.421787 0.062270 0.102 Uiso 1 1 calc R U . . .
C80 C 0.3860(12) 0.4541(4) 0.1134(10) 0.069(4) Uani 1 1 d . U . . .
H80 H 0.350792 0.461176 0.076253 0.083 Uiso 1 1 calc R U . . .
C81 C 0.3910(12) 0.4676(4) 0.1779(10) 0.067(4) Uani 1 1 d . U . . .
C82 C 0.4439(12) 0.4573(4) 0.2307(9) 0.064(4) Uani 1 1 d . U . . .
H82 H 0.449904 0.466245 0.272846 0.076 Uiso 1 1 calc R U . . .
C84 C 0.3421(10) 0.4917(5) 0.1826(10) 0.063(4) Uani 1 1 d . U . . .
H84A H 0.320890 0.493921 0.230134 0.075 Uiso 1 1 calc R U . . .
H84B H 0.285762 0.490994 0.152442 0.075 Uiso 1 1 calc R U . . .
C90 C 0.8897(11) 0.5418(4) -0.0510(7) 0.042(4) Uani 1 1 d . . . . .
C89 C 0.9695(13) 0.5314(4) -0.0177(8) 0.059(5) Uani 1 1 d . . . . .
H89 H 1.019531 0.542432 -0.004735 0.071 Uiso 1 1 calc R U . . .
C88 C 0.9763(13) 0.5068(4) -0.0042(8) 0.053(4) Uani 1 1 d . . . . .
H88 H 1.031657 0.500041 0.016340 0.064 Uiso 1 1 calc R U . . .
C87 C 0.9014(14) 0.4907(4) -0.0204(9) 0.061(5) Uani 1 1 d . . . . .
H87 H 0.905570 0.472950 -0.010512 0.073 Uiso 1 1 calc R U . . .
C86 C 0.8233(13) 0.5002(5) -0.0499(8) 0.060(5) Uani 1 1 d . . . . .
H86 H 0.773727 0.488865 -0.061774 0.071 Uiso 1 1 calc R U . . .
C85 C 0.8139(10) 0.5248(4) -0.0627(7) 0.046(4) Uani 1 1 d . . . . .
C126 C 0.6888(10) 0.5266(4) -0.1519(7) 0.051(5) Uani 1 1 d . . . . .
H12B H 0.623091 0.531980 -0.159292 0.061 Uiso 1 1 calc R U . . .
H12C H 0.690038 0.507645 -0.149591 0.061 Uiso 1 1 calc R U . . .
C124 C 0.8264(11) 0.5254(4) -0.2294(7) 0.044(4) Uani 1 1 d . . . . .
H124 H 0.850259 0.511290 -0.203908 0.053 Uiso 1 1 calc R U . . .
C123 C 0.7452(12) 0.5352(3) -0.2116(7) 0.044(4) Uani 1 1 d . . . . .
C122 C 0.7087(12) 0.5578(4) -0.2490(7) 0.044(4) Uani 1 1 d . . . . .
H122 H 0.652837 0.566216 -0.236380 0.053 Uiso 1 1 calc R U . . .
C121 C 0.7618(12) 0.5659(4) -0.3041(7) 0.048(4) Uani 1 1 d . . . . .
H121 H 0.737403 0.579420 -0.331839 0.057 Uiso 1 1 calc R U . . .
C120 C 0.8460(12) 0.5559(3) -0.3206(7) 0.047(4) Uani 1 1 d . . . . .
C125 C 0.8793(12) 0.5347(3) -0.2835(7) 0.046(4) Uani 1 1 d . . . . .
H125 H 0.936718 0.526779 -0.294757 0.055 Uiso 1 1 calc R U . . .
C119 C 0.8973(10) 0.5651(4) -0.3808(6) 0.044(4) Uani 1 1 d . . . . .
H11A H 0.962373 0.558739 -0.377250 0.053 Uiso 1 1 calc R U . . .
H11B H 0.899624 0.584038 -0.379212 0.053 Uiso 1 1 calc R U . . .
C118 C 0.8588(13) 0.5290(4) -0.4597(8) 0.052(3) Uani 1 1 d . . . . .
C117 C 0.8021(15) 0.5116(4) -0.4256(7) 0.062(4) Uani 1 1 d . . . . .
H117 H 0.757529 0.518453 -0.395250 0.074 Uiso 1 1 calc R U . . .
C116 C 0.8051(18) 0.4865(5) -0.4319(10) 0.075(5) Uani 1 1 d . . . . .
H116 H 0.762408 0.475855 -0.408499 0.091 Uiso 1 1 calc R U . . .
C115 C 0.8747(16) 0.4756(5) -0.4751(11) 0.073(5) Uani 1 1 d . . . . .
H115 H 0.885096 0.457684 -0.477417 0.088 Uiso 1 1 calc R U . . .
C114 C 0.9258(14) 0.4929(4) -0.5133(9) 0.064(4) Uani 1 1 d . . . . .
H114 H 0.968620 0.486607 -0.545879 0.077 Uiso 1 1 calc R U . . .
C113 C 0.9144(12) 0.5214(4) -0.5040(7) 0.054(3) Uani 1 1 d . . . . .
C112 C 1.0800(11) 0.5333(4) -0.5396(7) 0.052(4) Uani 1 1 d . . . . .
H11C H 1.095834 0.514817 -0.539545 0.062 Uiso 1 1 calc R U . . .
H11D H 1.111316 0.541493 -0.578614 0.062 Uiso 1 1 calc R U . . .
C110 C 1.1149(12) 0.5304(4) -0.4122(8) 0.054(5) Uani 1 1 d . . . . .
H110 H 1.098460 0.512778 -0.411610 0.064 Uiso 1 1 calc R U . . .
C109 C 1.1122(13) 0.5452(5) -0.4749(9) 0.062(6) Uani 1 1 d . . . . .
C108 C 1.1436(13) 0.5716(4) -0.4721(8) 0.056(5) Uani 1 1 d . . . . .
H108 H 1.145759 0.581330 -0.513193 0.067 Uiso 1 1 calc R U . . .
C107 C 1.1706(11) 0.5831(4) -0.4102(8) 0.054(5) Uani 1 1 d . . . . .
H107 H 1.186619 0.600733 -0.409085 0.065 Uiso 1 1 calc R U . . .
C106 C 1.1742(11) 0.5693(4) -0.3524(7) 0.056(5) Uani 1 1 d . . . . .
C111 C 1.1431(10) 0.5434(4) -0.3524(8) 0.056(5) Uani 1 1 d . . . . .
H111 H 1.141345 0.534490 -0.310004 0.067 Uiso 1 1 calc R U . . .
C105 C 1.2065(11) 0.5810(5) -0.2860(8) 0.061(6) Uani 1 1 d . . . . .
H10B H 1.180481 0.570880 -0.247921 0.073 Uiso 1 1 calc R U . . .
H10C H 1.180959 0.598549 -0.282935 0.073 Uiso 1 1 calc R U . . .
C104 C 1.3582(8) 0.5553(3) -0.2517(6) 0.039(3) Uani 1 1 d . . . . .
C103 C 1.3562(10) 0.5368(4) -0.2962(8) 0.059(4) Uani 1 1 d . . . . .
H103 H 1.332926 0.538682 -0.341809 0.070 Uiso 1 1 calc R U . . .
C102 C 1.3917(12) 0.5139(4) -0.2703(9) 0.068(4) Uani 1 1 d . . . . .
H102 H 1.393800 0.498902 -0.297842 0.082 Uiso 1 1 calc R U . . .
C101 C 1.4250(12) 0.5136(4) -0.2004(9) 0.066(4) Uani 1 1 d . . . . .
H101 H 1.450646 0.498095 -0.182601 0.079 Uiso 1 1 calc R U . . .
C100 C 1.4217(11) 0.5330(4) -0.1614(9) 0.059(4) Uani 1 1 d . . . . .
H100 H 1.442353 0.532047 -0.115010 0.071 Uiso 1 1 calc R U . . .
C99 C 1.3845(9) 0.5571(3) -0.1907(7) 0.050(4) Uani 1 1 d . . . . .
C98 C 1.3273(11) 0.5756(5) -0.0814(7) 0.059(5) Uani 1 1 d . . . . .
H98A H 1.345729 0.559290 -0.059094 0.070 Uiso 1 1 calc R U . . .
H98B H 1.343496 0.589786 -0.049643 0.070 Uiso 1 1 calc R U . . .
C96 C 1.1817(9) 0.5539(4) -0.1213(7) 0.052(5) Uani 1 1 d . . . . .
H96 H 1.218002 0.538857 -0.127247 0.063 Uiso 1 1 calc R U . . .
C95 C 1.2210(11) 0.5756(4) -0.0960(6) 0.047(4) Uani 1 1 d . . . . .
C94 C 1.1708(11) 0.5977(4) -0.0827(6) 0.047(4) Uani 1 1 d . . . . .
H94 H 1.201323 0.612690 -0.066248 0.056 Uiso 1 1 calc R U . . .
C93 C 1.0783(13) 0.5973(5) -0.0936(8) 0.057(5) Uani 1 1 d . . . . .
H93 H 1.043063 0.612026 -0.081464 0.068 Uiso 1 1 calc R U . . .
C92 C 1.0295(10) 0.5756(4) -0.1230(6) 0.043(4) Uani 1 1 d . . . . .
C97 C 1.0844(10) 0.5542(4) -0.1390(7) 0.052(5) Uani 1 1 d . . . . .
H97 H 1.056798 0.539903 -0.161563 0.062 Uiso 1 1 calc R U . . .
C91 C 0.9281(10) 0.5768(4) -0.1342(7) 0.042(4) Uani 1 1 d . . . . .
H91A H 0.909824 0.565271 -0.172360 0.051 Uiso 1 1 calc R U . . .
H91B H 0.909888 0.594478 -0.147053 0.051 Uiso 1 1 calc R U . . .
C127 C 1.0303(12) 0.6504(4) -0.2052(9) 0.051(4) Uani 1 1 d . . . . .
C128 C 1.0578(12) 0.6424(4) -0.2672(9) 0.061(5) Uani 1 1 d . . . . .
H128 H 1.121417 0.643358 -0.279942 0.073 Uiso 1 1 calc R U . . .
C129 C 0.9884(15) 0.6327(5) -0.3126(10) 0.080(7) Uani 1 1 d . . . . .
H129 H 1.006164 0.626007 -0.355519 0.096 Uiso 1 1 calc R U . . .
C130 C 0.9008(12) 0.6328(4) -0.2967(8) 0.053(5) Uani 1 1 d . . . . .
H130 H 0.855730 0.625650 -0.327471 0.064 Uiso 1 1 calc R U . . .
C131 C 0.8718(12) 0.6435(3) -0.2341(8) 0.056(5) Uani 1 1 d . . . . .
H131 H 0.807636 0.644489 -0.222981 0.067 Uiso 1 1 calc R U . . .
C132 C 0.9416(11) 0.6524(3) -0.1895(8) 0.044(4) Uani 1 1 d . . . . .
C133 C 0.8738(11) 0.6899(4) -0.1307(8) 0.059(5) Uani 1 1 d . . . . .
H13B H 0.869660 0.697607 -0.084612 0.070 Uiso 1 1 calc R U . . .
H13C H 0.918391 0.700317 -0.156889 0.070 Uiso 1 1 calc R U . . .
C139 C 0.7685(13) 0.6996(4) -0.2361(9) 0.059(5) Uani 1 1 d . . . . .
H139 H 0.822138 0.704722 -0.260379 0.071 Uiso 1 1 calc R U . . .
C134 C 0.7797(12) 0.6919(3) -0.1652(7) 0.047(4) Uani 1 1 d . . . . .
C135 C 0.6987(12) 0.6830(4) -0.1332(8) 0.055(5) Uani 1 1 d . . . . .
H135 H 0.702825 0.676702 -0.087680 0.066 Uiso 1 1 calc R U . . .
C136 C 0.6131(11) 0.6832(3) -0.1674(8) 0.049(4) Uani 1 1 d . . . . .
H136 H 0.558671 0.677682 -0.144686 0.059 Uiso 1 1 calc R U . . .
C137 C 0.6064(13) 0.6916(3) -0.2350(8) 0.051(4) Uani 1 1 d . . . . .
C138 C 0.6839(13) 0.6996(4) -0.2694(8) 0.056(5) Uani 1 1 d . . . . .
H138 H 0.678648 0.705050 -0.315646 0.067 Uiso 1 1 calc R U . . .
C140 C 0.5126(14) 0.6925(4) -0.2732(10) 0.062(5) Uani 1 1 d . . . . .
H14C H 0.523670 0.690647 -0.322815 0.075 Uiso 1 1 calc R U . . .
H14D H 0.474429 0.677769 -0.258740 0.075 Uiso 1 1 calc R U . . .
C141 C 0.4404(12) 0.7216(3) -0.1904(9) 0.063(4) Uani 1 1 d . U . . .
C142 C 0.3832(11) 0.7065(4) -0.1492(11) 0.075(5) Uani 1 1 d . U . . .
H142 H 0.353839 0.691919 -0.169362 0.090 Uiso 1 1 calc R U . . .
C143 C 0.3688(12) 0.7110(5) -0.0876(11) 0.077(5) Uani 1 1 d . U . . .
H143 H 0.325394 0.700279 -0.065034 0.092 Uiso 1 1 calc R U . . .
C144 C 0.4076(13) 0.7287(5) -0.0529(10) 0.077(5) Uani 1 1 d . U . . .
H144 H 0.399055 0.730360 -0.005022 0.092 Uiso 1 1 calc R U . . .
C145 C 0.4658(12) 0.7464(4) -0.0903(10) 0.069(4) Uani 1 1 d . U . . .
H145 H 0.494529 0.760355 -0.067029 0.083 Uiso 1 1 calc R U . . .
C146 C 0.4810(9) 0.7429(3) -0.1649(8) 0.041(3) Uani 1 1 d . U . . .
C147 C 0.6415(16) 0.7592(5) -0.1778(12) 0.084(6) Uani 1 1 d . U . . .
H14E H 0.645545 0.763850 -0.128691 0.100 Uiso 1 1 calc R U . . .
H14F H 0.664780 0.741433 -0.181743 0.100 Uiso 1 1 calc R U . . .
C152 C 0.8147(12) 0.7874(3) -0.2999(8) 0.102(6) Uani 1 1 d G U . . .
H152 H 0.851502 0.782884 -0.338030 0.122 Uiso 1 1 calc R U . . .
C151 C 0.8166(12) 0.8123(3) -0.2749(10) 0.114(6) Uani 1 1 d DG U . . .
C150 C 0.7628(13) 0.8189(2) -0.2192(10) 0.103(6) Uani 1 1 d G U . . .
H150 H 0.764010 0.835929 -0.202131 0.124 Uiso 1 1 calc R U . . .
C149 C 0.7072(11) 0.8005(3) -0.1885(8) 0.090(5) Uani 1 1 d G U . . .
H149 H 0.670436 0.805018 -0.150379 0.108 Uiso 1 1 calc R U . . .
C148 C 0.7054(11) 0.7756(3) -0.2135(8) 0.084(5) Uani 1 1 d G U . . .
C153 C 0.7592(12) 0.7690(3) -0.2692(9) 0.085(5) Uani 1 1 d G U . . .
H153 H 0.757927 0.751973 -0.286278 0.102 Uiso 1 1 calc R U . . .
C154 C 0.8825(14) 0.8344(5) -0.3035(14) 0.147(8) Uani 1 1 d D U . . .
H15A H 0.895471 0.831248 -0.352304 0.176 Uiso 1 1 calc R U . . .
H15B H 0.850951 0.851222 -0.299760 0.176 Uiso 1 1 calc R U . . .
C155 C 1.0502(12) 0.8160(3) -0.2837(11) 0.141(7) Uani 1 1 d DG U . . .
C156 C 1.0848(13) 0.8157(3) -0.3496(10) 0.146(8) Uani 1 1 d G U . . .
H156 H 1.058860 0.826790 -0.383618 0.175 Uiso 1 1 calc R U . . .
C157 C 1.1574(15) 0.7993(4) -0.3658(8) 0.163(9) Uani 1 1 d G U . . .
H157 H 1.181036 0.799057 -0.410864 0.195 Uiso 1 1 calc R U . . .
C158 C 1.1954(12) 0.7831(3) -0.3161(11) 0.154(9) Uani 1 1 d G U . . .
H158 H 1.244964 0.771817 -0.327159 0.185 Uiso 1 1 calc R U . . .
C159 C 1.1608(12) 0.7834(3) -0.2502(9) 0.136(7) Uani 1 1 d G U . . .
H159 H 1.186718 0.772309 -0.216208 0.163 Uiso 1 1 calc R U . . .
C160 C 1.0882(13) 0.7998(3) -0.2340(8) 0.133(7) Uani 1 1 d DG U . . .
C161 C 0.9672(16) 0.7805(5) -0.1594(17) 0.112(10) Uani 1 1 d D . . . .
H16B H 0.921440 0.782076 -0.197814 0.135 Uiso 1 1 calc R U . . .
H16C H 0.933663 0.782802 -0.115981 0.135 Uiso 1 1 calc R U . . .
C167 C 1.0135(10) 0.7385(3) -0.2213(7) 0.087(6) Uani 1 1 d G . . . .
H167 H 0.978502 0.744792 -0.259608 0.104 Uiso 1 1 calc R U . . .
C162 C 1.0172(11) 0.7526(3) -0.1609(9) 0.099(7) Uani 1 1 d G . . . .
C163 C 1.0684(11) 0.7434(3) -0.1048(7) 0.096(7) Uani 1 1 d G . . . .
H163 H 1.070917 0.752986 -0.063508 0.115 Uiso 1 1 calc R U . . .
C164 C 1.1158(10) 0.7202(3) -0.1092(6) 0.088(6) Uani 1 1 d G . . . .
H164 H 1.150723 0.713984 -0.070924 0.106 Uiso 1 1 calc R U . . .
C165 C 1.1120(10) 0.7062(3) -0.1697(7) 0.067(4) Uani 1 1 d G . . . .
C166 C 1.0609(11) 0.7154(3) -0.2257(6) 0.080(5) Uani 1 1 d G . . . .
H166 H 1.058309 0.705788 -0.267024 0.096 Uiso 1 1 calc R U . . .
C168 C 1.1640(13) 0.6810(5) -0.1739(9) 0.068(5) Uani 1 1 d . . . . .
H16D H 1.184592 0.678232 -0.221403 0.081 Uiso 1 1 calc R U . . .
H16E H 1.220312 0.681609 -0.143720 0.081 Uiso 1 1 calc R U . . .
C1A C 0.5683(19) 0.4972(6) 0.6358(14) 0.075(6) Uani 0.681(13) 1 d . . P . .
H1A H 0.623056 0.496669 0.664048 0.090 Uiso 0.681(13) 1 calc R U P . .
C2A C 0.512(2) 0.4773(6) 0.6213(15) 0.079(6) Uani 0.681(13) 1 d . . P . .
C3A C 0.4400(14) 0.4871(4) 0.5744(10) 0.092(8) Uani 0.681(13) 1 d G . P . .
C8A C 0.4637(11) 0.5124(4) 0.5617(9) 0.076(6) Uani 0.681(13) 1 d G . P . .
C7A C 0.4105(12) 0.5269(3) 0.5156(8) 0.060(5) Uani 0.681(13) 1 d G . P . .
H7AA H 0.426710 0.544208 0.506847 0.072 Uiso 0.681(13) 1 calc R U P . .
C6A C 0.3337(12) 0.5159(4) 0.4822(8) 0.080(6) Uani 0.681(13) 1 d G . P . .
H6A H 0.297323 0.525816 0.450678 0.096 Uiso 0.681(13) 1 calc R U P . .
C5A C 0.3100(12) 0.4906(4) 0.4950(11) 0.103(9) Uani 0.681(13) 1 d G . P . .
H5AA H 0.257447 0.483121 0.472148 0.124 Uiso 0.681(13) 1 calc R U P . .
C4A C 0.3631(15) 0.4762(3) 0.5411(12) 0.107(10) Uani 0.681(13) 1 d G . P . .
H4AA H 0.346959 0.458818 0.549788 0.128 Uiso 0.681(13) 1 calc R U P . .
C9A C 0.512(3) 0.4491(8) 0.6617(19) 0.111(11) Uani 0.681(13) 1 d . . P . .
H9AA H 0.447113 0.444799 0.674652 0.133 Uiso 0.681(13) 1 calc R U P . .
H9AB H 0.534234 0.435540 0.630737 0.133 Uiso 0.681(13) 1 calc R U P . .
C10A C 0.573(2) 0.4502(5) 0.7246(16) 0.091(7) Uani 0.681(13) 1 d D . P . .
H10D H 0.558837 0.465943 0.751517 0.110 Uiso 0.681(13) 1 calc R U P . .
C12A C 0.729(3) 0.4564(7) 0.762(2) 0.105(9) Uani 0.681(13) 1 d . . P . .
C13A C 0.902(4) 0.4517(8) 0.771(4) 0.18(3) Uani 0.681(13) 1 d . . P . .
H13D H 0.906580 0.469799 0.786024 0.212 Uiso 0.681(13) 1 calc R U P . .
H13E H 0.950153 0.449297 0.736417 0.212 Uiso 0.681(13) 1 calc R U P . .
C14A C 0.937(4) 0.4353(8) 0.836(2) 0.225(17) Uani 0.681(13) 1 d G U P . .
C15A C 0.879(3) 0.4294(9) 0.890(3) 0.217(16) Uani 0.681(13) 1 d G U P . .
H15C H 0.822234 0.438534 0.895346 0.260 Uiso 0.681(13) 1 calc R U P . .
C16A C 0.905(3) 0.4102(9) 0.936(2) 0.216(16) Uani 0.681(13) 1 d G U P . .
H16F H 0.865134 0.406181 0.972675 0.259 Uiso 0.681(13) 1 calc R U P . .
C17A C 0.988(4) 0.3969(8) 0.927(2) 0.219(16) Uani 0.681(13) 1 d G U P . .
H17B H 1.005026 0.383759 0.958829 0.263 Uiso 0.681(13) 1 calc R U P . .
C18A C 1.045(3) 0.4028(9) 0.873(3) 0.223(17) Uani 0.681(13) 1 d G U P . .
H18B H 1.102019 0.393690 0.867652 0.268 Uiso 0.681(13) 1 calc R U P . .
C19A C 1.020(3) 0.4220(10) 0.827(2) 0.229(17) Uani 0.681(13) 1 d G U P . .
H19B H 1.059121 0.426043 0.790322 0.275 Uiso 0.681(13) 1 calc R U P . .
C11A C 0.543(6) 0.4263(9) 0.764(5) 0.28(3) Uani 0.681(13) 1 d D U P . .
N1A N 0.5332(16) 0.5187(5) 0.6031(11) 0.074(5) Uani 0.681(13) 1 d . . P . .
H1AA H 0.554412 0.534327 0.609220 0.089 Uiso 0.681(13) 1 calc R U P . .
N2A N 0.671(2) 0.4502(5) 0.7063(12) 0.096(7) Uani 0.681(13) 1 d D . P . .
H2AA H 0.691358 0.446809 0.665148 0.115 Uiso 0.681(13) 1 calc R U P . .
O3A O 0.7121(17) 0.4626(4) 0.8128(13) 0.105(7) Uani 0.681(13) 1 d D . P . .
O4A O 0.818(2) 0.4500(5) 0.7362(15) 0.128(8) Uani 0.681(13) 1 d D . P . .
O1A O 0.591(4) 0.4061(6) 0.755(3) 0.27(2) Uani 0.681(13) 1 d D U P . .
O2A O 0.467(4) 0.4321(11) 0.803(3) 0.29(3) Uani 0.681(13) 1 d D U P . .
C1B C -0.080(2) 0.6785(8) 0.3692(19) 0.136(11) Uani 0.597(17) 1 d D U P A 1
H1B H -0.123959 0.678916 0.332416 0.163 Uiso 0.597(17) 1 calc R U P A 1
C2B C -0.039(2) 0.7003(7) 0.4025(18) 0.149(11) Uani 0.597(17) 1 d D U P A 1
C3B C 0.025(2) 0.6894(8) 0.4501(16) 0.155(11) Uani 0.597(17) 1 d DG U P A 1
C8B C 0.0269(19) 0.6628(8) 0.4486(14) 0.138(11) Uani 0.597(17) 1 d DG U P A 1
C7B C 0.085(2) 0.6494(5) 0.4938(19) 0.131(11) Uani 0.597(17) 1 d G U P A 1
H7BA H 0.086356 0.631230 0.492807 0.157 Uiso 0.597(17) 1 calc R U P A 1
C6B C 0.142(2) 0.6627(8) 0.5404(16) 0.161(13) Uani 0.597(17) 1 d G U P A 1
H6B H 0.181481 0.653535 0.571234 0.193 Uiso 0.597(17) 1 calc R U P A 1
C5B C 0.140(2) 0.6893(8) 0.5418(18) 0.182(13) Uani 0.597(17) 1 d G U P A 1
H5B H 0.178561 0.698361 0.573640 0.218 Uiso 0.597(17) 1 calc R U P A 1
C4B C 0.082(3) 0.7027(6) 0.497(2) 0.181(13) Uani 0.597(17) 1 d G U P A 1
H4B H 0.080516 0.720882 0.497619 0.217 Uiso 0.597(17) 1 calc R U P A 1
C9B C -0.063(4) 0.7279(7) 0.386(3) 0.168(18) Uani 0.597(17) 1 d D U P A 1
N1B N -0.043(2) 0.6569(7) 0.3999(16) 0.133(10) Uani 0.597(17) 1 d D U P A 1
H1BA H -0.061483 0.641189 0.390074 0.160 Uiso 0.597(17) 1 calc R U P A 1
C1C C 0.718(5) 0.8665(8) -0.010(2) 0.226(17) Uani 0.596(15) 1 d D U P . .
H1CA H 0.658054 0.869839 0.013181 0.272 Uiso 0.596(15) 1 calc R U P . .
H1CB H 0.761457 0.880342 0.004698 0.272 Uiso 0.596(15) 1 calc R U P . .
C4C C 0.715(3) 0.7932(7) -0.0042(17) 0.229(16) Uani 0.596(15) 1 d D U P . .
C5C C 0.797(2) 0.7528(6) 0.0233(19) 0.25(3) Uani 0.596(15) 1 d D U P . .
C6C C 0.896(2) 0.7439(7) 0.045(2) 0.20(2) Uani 0.596(15) 1 d D U P . .
H6CA H 0.933582 0.758752 0.059625 0.295 Uiso 0.596(15) 1 calc R U P . .
H6CB H 0.925893 0.735354 0.006896 0.295 Uiso 0.596(15) 1 calc R U P . .
H6CC H 0.891640 0.731878 0.083746 0.295 Uiso 0.596(15) 1 calc R U P . .
C7C C 0.769(3) 0.7376(6) -0.0389(16) 0.24(3) Uani 0.596(15) 1 d D U P . .
H7CA H 0.776088 0.719315 -0.029145 0.358 Uiso 0.596(15) 1 calc R U P . .
H7CB H 0.809180 0.742335 -0.077002 0.358 Uiso 0.596(15) 1 calc R U P . .
H7CC H 0.703848 0.741355 -0.051254 0.358 Uiso 0.596(15) 1 calc R U P . .
C8C C 0.729(3) 0.7474(8) 0.0814(19) 0.26(3) Uani 0.596(15) 1 d D U P . .
H8CA H 0.672656 0.758011 0.074959 0.384 Uiso 0.596(15) 1 calc R U P . .
H8CB H 0.758780 0.751564 0.125521 0.384 Uiso 0.596(15) 1 calc R U P . .
H8CC H 0.711130 0.729281 0.080696 0.384 Uiso 0.596(15) 1 calc R U P . .
N1C N 0.717(4) 0.8190(8) -0.013(3) 0.234(16) Uani 0.596(15) 1 d D U P . .
H1C H 0.683672 0.823354 -0.049104 0.280 Uiso 0.596(15) 1 calc R U P . .
O1C O 0.701(3) 0.8693(11) -0.083(2) 0.173(17) Uani 0.596(15) 1 d D U P . .
O4C O 0.639(3) 0.7815(8) -0.009(2) 0.224(17) Uani 0.596(15) 1 d D U P . .
O5C O 0.796(2) 0.7802(6) 0.009(2) 0.231(17) Uani 0.596(15) 1 d D U P . .
N2S N 0.6580(10) 0.6407(3) 0.6703(6) 0.053(4) Uani 1 1 d D . . . .
C3S C 0.6295(11) 0.6314(3) 0.7184(7) 0.048(4) Uani 1 1 d D . . . .
C4S C 0.5918(11) 0.6202(4) 0.7802(7) 0.049(4) Uani 1 1 d D . . . .
H4SA H 0.552221 0.605525 0.768056 0.074 Uiso 1 1 calc R U . . .
H4SB H 0.554581 0.633087 0.803941 0.074 Uiso 1 1 calc R U . . .
H4SC H 0.643314 0.614526 0.810343 0.074 Uiso 1 1 calc R U . . .
N1S N 0.8415(12) 0.5349(4) 0.3352(7) 0.064(5) Uani 1 1 d . . . . .
C1S C 0.8718(12) 0.5440(4) 0.2879(8) 0.053(5) Uani 1 1 d . . . . .
C2S C 0.9086(13) 0.5563(5) 0.2255(7) 0.061(6) Uani 1 1 d . . . . .
H2SA H 0.856825 0.559771 0.193237 0.091 Uiso 1 1 calc R U . . .
H2SB H 0.953390 0.544717 0.204037 0.091 Uiso 1 1 calc R U . . .
H2SC H 0.939775 0.572355 0.237878 0.091 Uiso 1 1 calc R U . . .
N3S N 0.626(4) 0.4475(6) 0.393(2) 0.27(3) Uani 1 1 d D . . . .
C5S C 0.6306(18) 0.4678(5) 0.4153(11) 0.101(8) Uani 1 1 d D . . . .
C6S C 0.6374(18) 0.4946(4) 0.4353(14) 0.111(9) Uani 1 1 d D . . . .
H6SA H 0.674290 0.503972 0.401741 0.166 Uiso 1 1 calc R U . . .
H6SB H 0.667943 0.495883 0.480463 0.166 Uiso 1 1 calc R U . . .
H6SC H 0.574666 0.502046 0.437048 0.166 Uiso 1 1 calc R U . . .
N7S N 0.872(3) 0.7268(5) 0.6137(16) 0.179(14) Uani 1 1 d D U . . .
C13S C 0.879(3) 0.7051(5) 0.6041(16) 0.189(14) Uani 1 1 d D U . . .
C14S C 0.859(3) 0.6785(5) 0.5846(17) 0.176(15) Uani 1 1 d D U . . .
H14G H 0.882785 0.675175 0.538858 0.264 Uiso 1 1 calc R U . . .
H14H H 0.790976 0.675660 0.584183 0.264 Uiso 1 1 calc R U . . .
H14I H 0.888777 0.666867 0.617616 0.264 Uiso 1 1 calc R U . . .
N6S N 0.0809(18) 0.4955(4) -0.2358(14) 0.104(9) Uani 0.75(3) 1 d D . P B 1
C11S C 0.119(3) 0.4861(5) -0.1906(16) 0.106(11) Uani 0.75(3) 1 d D . P B 1
C12S C 0.171(4) 0.4747(9) -0.133(2) 0.148(19) Uani 0.75(3) 1 d D . P B 1
H12D H 0.237019 0.478878 -0.136726 0.221 Uiso 0.75(3) 1 calc R U P B 1
H12E H 0.162363 0.456093 -0.134038 0.221 Uiso 0.75(3) 1 calc R U P B 1
H12F H 0.146823 0.481595 -0.090252 0.221 Uiso 0.75(3) 1 calc R U P B 1
N8S N 0.772(3) 0.7528(5) 0.4212(18) 0.119(14) Uani 0.5 1 d D U P . .
C15S C 0.734(4) 0.7618(7) 0.466(2) 0.14(2) Uani 0.5 1 d D . P . .
C16S C 0.703(3) 0.7723(7) 0.5313(18) 0.084(11) Uani 0.5 1 d D . P . .
H16G H 0.645521 0.782171 0.523749 0.127 Uiso 0.5 1 calc R U P . .
H16H H 0.751799 0.783439 0.550523 0.127 Uiso 0.5 1 calc R U P . .
H16I H 0.690982 0.758214 0.563204 0.127 Uiso 0.5 1 calc R U P . .
N9S N 0.273(3) 0.7179(10) 0.682(2) 0.086(11) Uani 0.403(17) 1 d D U P A 2
C17S C 0.249(4) 0.6994(13) 0.655(4) 0.16(2) Uani 0.403(17) 1 d D U P A 2
C18S C 0.186(6) 0.6798(13) 0.626(3) 0.19(3) Uani 0.403(17) 1 d D U P A 2
H18C H 0.120809 0.684717 0.634391 0.283 Uiso 0.403(17) 1 calc R U P A 2
H18D H 0.198867 0.663246 0.647800 0.283 Uiso 0.403(17) 1 calc R U P A 2
H18E H 0.194819 0.678341 0.576552 0.283 Uiso 0.403(17) 1 calc R U P A 2
N4S N 0.2310(14) 0.4613(4) 0.3292(12) 0.098(8) Uani 0.87(3) 1 d D . P . .
C7S C 0.2944(14) 0.4516(5) 0.3550(11) 0.101(9) Uani 0.87(3) 1 d D . P . .
C8S C 0.366(2) 0.4400(7) 0.3997(18) 0.144(15) Uani 0.87(3) 1 d D . P . .
H8SA H 0.414271 0.432154 0.371673 0.216 Uiso 0.87(3) 1 calc R U P . .
H8SB H 0.337455 0.426875 0.428307 0.216 Uiso 0.87(3) 1 calc R U P . .
H8SC H 0.394324 0.453279 0.428886 0.216 Uiso 0.87(3) 1 calc R U P . .
N10S N 1.221(4) 0.7532(9) 0.050(2) 0.071(18) Uani 0.255(19) 1 d D . P . .
C19S C 1.180(5) 0.7361(11) 0.072(3) 0.13(3) Uani 0.255(19) 1 d D . P . .
C20S C 1.109(5) 0.7183(13) 0.095(3) 0.08(2) Uani 0.255(19) 1 d D . P . .
H20A H 1.127902 0.700699 0.085865 0.123 Uiso 0.255(19) 1 calc R U P . .
H20B H 1.049454 0.721968 0.071319 0.123 Uiso 0.255(19) 1 calc R U P . .
H20C H 1.100733 0.720500 0.144714 0.123 Uiso 0.255(19) 1 calc R U P . .
N5S N 0.220(5) 0.468(2) -0.150(5) 0.13(3) Uani 0.25(3) 1 d D U P B 2
C9S C 0.273(4) 0.4576(18) -0.116(4) 0.12(3) Uani 0.25(3) 1 d D U P B 2
C10S C 0.361(5) 0.448(2) -0.085(5) 0.12(3) Uani 0.25(3) 1 d D U P B 2
H10E H 0.347679 0.437805 -0.045213 0.179 Uiso 0.25(3) 1 calc R U P B 2
H10F H 0.399754 0.463012 -0.071271 0.179 Uiso 0.25(3) 1 calc R U P B 2
H10G H 0.394608 0.438064 -0.118801 0.179 Uiso 0.25(3) 1 calc R U P B 2
O1W O 0.2060(15) 0.7999(7) -0.0751(15) 0.186(13) Uani 1 1 d . . . . .
O5W O 0.391(3) 0.7958(7) 0.499(2) 0.143(15) Uani 0.5 1 d . . P . .
O3W O 0.207(5) 0.3978(10) 0.519(3) 0.23(2) Uani 0.5 1 d . U P . .
O4W O 0.301(5) 0.7059(12) 0.466(4) 0.20(3) Uani 0.403(17) 1 d . U P . .
O2W O 0.687(3) 0.4273(6) 0.026(3) 0.26(3) Uani 0.75 1 d . . P . .
C2C C 0.757(2) 0.8414(9) 0.019(2) 0.224(17) Uani 0.596(15) 1 d D U P . .
H2C H 0.826423 0.841186 0.015164 0.269 Uiso 0.596(15) 1 calc R U P . .
O2C O 0.654(5) 0.8305(18) 0.131(4) 0.38(3) Uani 0.596(15) 1 d D U P . .
C3C C 0.731(8) 0.840(2) 0.096(2) 0.38(4) Uani 0.596(15) 1 d D U P . .
O3C O 0.806(6) 0.843(2) 0.141(5) 0.38(3) Uani 0.596(15) 1 d D U P . .

loop_
_atom_site_aniso_label
_atom_site_aniso_U_11
_atom_site_aniso_U_22
_atom_site_aniso_U_33
_atom_site_aniso_U_23
_atom_site_aniso_U_13
_atom_site_aniso_U_12
Pd1 0.0181(5) 0.0673(9) 0.0290(4) 0.0007(5) 0.0009(3) -0.0034(6)
Pd3 0.0340(6) 0.0705(10) 0.0315(5) -0.0042(5) 0.0001(4) -0.0014(7)
Pd2 0.0243(6) 0.0800(11) 0.0382(5) -0.0008(5) 0.0033(4) -0.0009(6)
Pd4 0.0254(6) 0.0822(11) 0.0499(6) 0.0000(6) 0.0039(5) -0.0088(7)
Pd5 0.0920(14) 0.0622(12) 0.0683(9) 0.0000(7) 0.0167(8) 0.0130(10)
Pd6 0.0850(14) 0.107(2) 0.223(3) -0.0697(19) 0.0713(17) -0.0295(14)
Pd7 0.0190(5) 0.0669(9) 0.0303(4) 0.0003(5) 0.0010(4) -0.0046(6)
Pd9 0.0319(6) 0.0680(9) 0.0327(5) -0.0047(5) 0.0012(4) -0.0003(6)
Pd8 0.0245(6) 0.0838(11) 0.0383(5) -0.0028(5) 0.0019(4) -0.0018(6)
Pd10 0.0274(6) 0.0722(10) 0.0510(6) 0.0015(6) 0.0035(5) -0.0086(7)
Pd11 0.0916(14) 0.0619(11) 0.0655(9) 0.0010(7) 0.0105(8) 0.0157(10)
Pd12 0.179(3) 0.0840(17) 0.190(3) -0.0207(17) 0.089(2) -0.0562(19)
Cl2 0.0256(18) 0.071(3) 0.0385(16) 0.0038(16) 0.0017(13) -0.0055(19)
Cl1 0.0196(17) 0.080(3) 0.0366(15) -0.0023(17) -0.0020(12) -0.0053(19)
Cl6 0.037(2) 0.082(3) 0.0467(19) -0.007(2) 0.0020(15) -0.004(2)
Cl5 0.042(2) 0.075(3) 0.0357(16) -0.0030(16) 0.0035(14) 0.000(2)
Cl4 0.041(2) 0.080(3) 0.0471(19) 0.008(2) 0.0066(16) 0.005(2)
Cl3 0.049(3) 0.087(4) 0.047(2) -0.007(2) 0.0001(17) -0.002(3)
Cl7 0.037(2) 0.104(4) 0.062(2) 0.006(3) -0.0051(17) -0.013(3)
Cl8 0.033(2) 0.087(4) 0.050(2) -0.002(2) 0.0079(15) -0.014(2)
Cl9 0.120(5) 0.073(4) 0.068(3) -0.006(3) 0.008(3) 0.028(4)
Cl10 0.123(6) 0.073(4) 0.099(4) 0.010(3) 0.038(4) -0.003(4)
Cl11 0.104(5) 0.096(6) 0.375(15) -0.097(8) 0.138(8) -0.042(5)
Cl12 0.142(8) 0.189(11) 0.171(9) -0.081(8) 0.047(7) -0.040(8)
Cl14 0.0287(19) 0.067(3) 0.0361(16) 0.0021(16) 0.0006(13) -0.0069(19)
Cl13 0.0202(17) 0.075(3) 0.0413(16) -0.0015(17) 0.0003(12) -0.0024(18)
Cl18 0.041(2) 0.062(3) 0.053(2) -0.0072(18) 0.0060(16) -0.002(2)
Cl17 0.039(2) 0.088(4) 0.0352(16) 0.0057(17) 0.0040(14) -0.004(2)
Cl16 0.036(2) 0.099(4) 0.050(2) 0.003(2) 0.0042(17) -0.003(2)
Cl15 0.051(3) 0.083(4) 0.049(2) -0.007(2) 0.0009(18) -0.004(3)
Cl19 0.028(2) 0.102(4) 0.063(2) -0.002(2) -0.0010(16) -0.009(3)
Cl20 0.035(2) 0.085(4) 0.0480(19) 0.0031(19) 0.0064(15) -0.012(2)
Cl21 0.190(9) 0.101(6) 0.068(3) -0.007(3) -0.012(4) 0.039(6)
Cl22 0.188(8) 0.061(4) 0.091(4) 0.006(3) 0.033(5) 0.026(5)
Cl23 0.292(14) 0.069(5) 0.280(13) -0.043(6) 0.205(12) -0.062(7)
Cl24 0.190(13) 0.30(2) 0.258(15) -0.147(15) 0.105(12) -0.051(13)
N2 0.031(7) 0.089(13) 0.025(5) -0.008(6) 0.000(4) 0.003(8)
N1 0.046(8) 0.062(10) 0.028(5) -0.002(5) -0.003(5) -0.012(7)
N6 0.039(8) 0.076(11) 0.041(6) -0.014(6) -0.010(5) -0.004(8)
N5 0.044(8) 0.072(11) 0.036(6) -0.003(6) 0.005(5) 0.009(8)
N4 0.018(6) 0.062(9) 0.041(6) -0.001(5) 0.001(4) 0.007(6)
N3 0.021(7) 0.096(13) 0.046(7) -0.009(7) 0.005(5) -0.015(8)
N7 0.036(8) 0.079(12) 0.066(8) -0.012(8) 0.006(6) -0.007(8)
N8 0.024(6) 0.077(11) 0.045(6) 0.004(6) 0.001(5) -0.010(7)
N9 0.049(9) 0.092(13) 0.044(7) 0.001(7) -0.004(6) 0.016(9)
N10 0.094(13) 0.069(9) 0.074(9) -0.025(7) 0.032(9) -0.015(9)
N11 0.172(17) 0.052(10) 0.183(18) 0.039(10) 0.088(15) -0.026(10)
N12 0.114(15) 0.069(10) 0.146(12) -0.003(10) 0.013(11) -0.012(10)
N14 0.014(5) 0.060(9) 0.036(5) -0.002(5) 0.002(4) -0.007(6)
N13 0.012(5) 0.064(9) 0.035(5) -0.001(5) 0.010(4) -0.001(6)
N18 0.034(7) 0.078(11) 0.034(6) 0.003(6) 0.006(5) -0.002(7)
N17 0.043(8) 0.076(11) 0.030(6) -0.016(6) 0.005(5) 0.010(8)
N16 0.030(7) 0.122(15) 0.024(5) -0.009(6) 0.009(5) -0.014(8)
N15 0.009(5) 0.083(11) 0.048(6) 0.001(7) -0.002(4) 0.001(6)
N19 0.017(6) 0.096(13) 0.054(7) 0.004(7) 0.001(5) -0.011(7)
N20 0.047(8) 0.049(9) 0.049(7) 0.005(6) 0.016(6) -0.007(7)
N21 0.041(8) 0.057(9) 0.073(6) -0.005(6) -0.003(6) 0.009(7)
N22 0.053(7) 0.064(8) 0.068(7) 0.007(6) 0.011(6) 0.006(6)
N23 0.094(10) 0.075(11) 0.25(2) -0.069(11) 0.103(11) -0.055(8)
N24 0.096(14) 0.151(19) 0.174(14) -0.072(13) 0.071(12) -0.067(13)
C6 0.030(6) 0.072(9) 0.034(6) 0.000(6) 0.001(5) 0.009(6)
C5 0.025(6) 0.084(9) 0.040(7) -0.003(7) 0.002(5) 0.011(6)
C4 0.034(7) 0.086(9) 0.048(8) 0.001(7) 0.003(6) 0.017(6)
C3 0.044(7) 0.076(10) 0.062(9) 0.007(8) 0.012(6) 0.013(6)
C2 0.047(7) 0.067(8) 0.046(8) -0.007(7) 0.001(6) 0.004(7)
C1 0.037(7) 0.071(8) 0.027(6) -0.001(6) 0.000(5) 0.005(6)
C42 0.047(10) 0.054(10) 0.030(6) 0.001(6) -0.010(6) -0.012(8)
C38 0.024(7) 0.088(14) 0.039(7) -0.011(8) 0.004(6) 0.000(8)
C39 0.012(6) 0.092(14) 0.038(7) -0.003(8) 0.000(5) -0.004(8)
C40 0.043(10) 0.071(13) 0.036(7) 0.004(7) 0.002(6) 0.002(9)
C41 0.027(8) 0.102(16) 0.039(7) 0.007(8) 0.016(6) 0.001(9)
C36 0.038(9) 0.079(14) 0.034(7) -0.011(8) 0.001(6) 0.009(9)
C37 0.034(8) 0.087(15) 0.037(7) -0.010(8) -0.005(6) -0.004(9)
C35 0.053(10) 0.081(14) 0.027(6) -0.001(7) -0.008(6) 0.003(10)
C34 0.045(8) 0.062(8) 0.047(7) -0.006(6) -0.002(6) 0.004(6)
C33 0.046(9) 0.075(8) 0.077(11) 0.007(8) 0.008(7) 0.003(8)
C32 0.088(14) 0.072(8) 0.072(11) 0.003(9) 0.013(9) -0.013(9)
C31 0.114(16) 0.073(9) 0.075(12) -0.008(9) 0.014(10) -0.006(10)
C30 0.103(15) 0.066(8) 0.055(9) -0.006(7) 0.020(9) 0.014(9)
C29 0.060(9) 0.062(7) 0.035(6) 0.000(6) 0.001(6) 0.011(7)
C28 0.065(12) 0.094(16) 0.032(7) -0.011(8) -0.009(7) 0.001(11)
C23 0.045(10) 0.093(16) 0.034(7) 0.003(8) -0.002(6) 0.000(10)
C24 0.023(7) 0.104(18) 0.039(7) 0.010(8) -0.005(5) 0.003(9)
C25 0.033(9) 0.100(18) 0.029(7) -0.003(8) 0.008(6) 0.004(10)
C26 0.052(11) 0.075(14) 0.048(9) 0.002(8) -0.007(7) 0.000(10)
C27 0.032(9) 0.095(18) 0.053(9) -0.003(9) 0.005(7) 0.005(11)
C22 0.022(7) 0.087(15) 0.041(7) 0.003(8) 0.000(5) 0.003(9)
C21 0.027(8) 0.085(14) 0.041(7) 0.007(8) -0.001(6) -0.007(8)
C20 0.012(5) 0.074(7) 0.031(4) -0.006(4) 0.011(4) -0.005(5)
C19 0.037(9) 0.089(9) 0.060(7) -0.019(6) -0.002(6) 0.008(8)
C18 0.076(14) 0.094(10) 0.075(8) -0.020(8) -0.007(8) 0.021(10)
C17 0.040(9) 0.087(10) 0.073(8) 0.006(7) 0.003(7) -0.008(8)
C16 0.030(8) 0.095(10) 0.054(7) 0.008(5) -0.008(6) -0.011(7)
C15 0.020(7) 0.098(10) 0.043(5) 0.000(6) 0.001(5) -0.001(7)
C14 0.017(7) 0.116(17) 0.037(7) 0.010(9) -0.003(5) 0.006(9)
C10 0.030(8) 0.088(15) 0.045(7) 0.004(8) 0.007(6) -0.013(10)
C11 0.010(6) 0.090(13) 0.033(6) 0.013(8) 0.007(4) -0.001(8)
C12 0.043(10) 0.072(12) 0.037(7) -0.001(7) 0.006(6) -0.010(9)
C13 0.039(9) 0.069(13) 0.043(8) -0.010(7) 0.003(6) 0.006(9)
C8 0.022(7) 0.085(13) 0.043(7) -0.004(8) 0.003(5) -0.012(9)
C9 0.011(6) 0.078(12) 0.042(7) -0.006(7) 0.003(5) -0.004(7)
C7 0.016(7) 0.089(13) 0.036(6) -0.001(8) 0.006(5) 0.007(8)
C43 0.036(9) 0.077(13) 0.047(8) 0.003(8) 0.000(6) 0.010(9)
C44 0.045(10) 0.097(16) 0.051(9) -0.015(9) 0.011(7) 0.022(11)
C45 0.029(8) 0.074(13) 0.064(10) -0.014(9) 0.010(7) -0.009(8)
C46 0.041(10) 0.096(17) 0.069(11) -0.016(10) -0.003(8) 0.014(10)
C47 0.031(8) 0.064(11) 0.046(8) 0.005(7) -0.001(6) -0.015(8)
C48 0.030(9) 0.084(14) 0.047(8) -0.007(8) 0.004(6) 0.001(9)
C49 0.037(9) 0.028(8) 0.086(11) -0.001(8) 0.010(8) -0.001(7)
C51 0.035(9) 0.079(14) 0.054(9) 0.017(8) 0.017(7) -0.006(9)
C50 0.029(8) 0.056(11) 0.049(8) -0.004(7) 0.008(6) -0.005(8)
C55 0.036(9) 0.045(11) 0.068(10) 0.007(8) 0.009(7) 0.011(8)
C54 0.072(14) 0.043(11) 0.068(11) -0.005(8) 0.019(9) 0.003(10)
C53 0.037(9) 0.067(13) 0.048(8) 0.007(8) -0.012(6) 0.001(9)
C52 0.034(9) 0.082(15) 0.053(9) 0.003(8) 0.004(7) 0.002(9)
C56 0.051(11) 0.042(10) 0.065(10) -0.010(8) -0.011(8) 0.012(9)
C57 0.043(8) 0.052(8) 0.080(9) -0.008(6) 0.000(6) 0.000(6)
C58 0.039(9) 0.073(10) 0.081(8) 0.008(7) 0.001(7) 0.000(7)
C59 0.041(10) 0.108(13) 0.080(8) 0.002(8) 0.001(7) 0.013(9)
C60 0.054(11) 0.106(13) 0.072(9) 0.004(7) 0.005(7) 0.015(9)
C61 0.083(14) 0.102(14) 0.071(7) -0.016(7) 0.020(8) -0.001(11)
C62 0.017(6) 0.029(6) 0.070(6) -0.015(5) 0.007(5) 0.014(5)
C63 0.068(11) 0.047(8) 0.076(11) -0.021(7) 0.010(8) 0.002(8)
C65 0.125(15) 0.054(7) 0.136(15) -0.021(9) 0.054(12) 0.001(9)
C64 0.122(14) 0.055(7) 0.103(12) -0.017(8) 0.045(10) -0.007(9)
C69 0.147(15) 0.042(8) 0.117(13) 0.005(8) 0.065(11) 0.011(9)
C68 0.160(16) 0.044(8) 0.119(14) 0.002(8) 0.073(12) 0.012(10)
C67 0.156(16) 0.047(8) 0.144(15) -0.007(9) 0.068(12) -0.003(10)
C66 0.156(16) 0.051(9) 0.158(16) -0.031(10) 0.074(13) -0.011(10)
C70 0.19(2) 0.058(11) 0.22(3) 0.035(14) 0.108(19) 0.013(12)
C71 0.157(16) 0.085(13) 0.184(14) 0.035(11) 0.076(12) -0.010(11)
C72 0.20(2) 0.129(19) 0.177(15) 0.021(14) 0.072(15) 0.032(15)
C73 0.22(2) 0.123(19) 0.188(19) 0.021(15) 0.080(16) 0.038(16)
C74 0.22(2) 0.111(18) 0.187(19) 0.015(15) 0.075(16) 0.034(15)
C75 0.166(19) 0.120(17) 0.187(18) 0.016(15) 0.061(15) 0.013(13)
C76 0.145(16) 0.087(13) 0.177(14) 0.012(11) 0.054(11) -0.013(10)
C77 0.15(2) 0.083(14) 0.108(16) 0.005(13) 0.006(14) -0.035(14)
C83 0.066(11) 0.062(9) 0.111(10) -0.002(7) 0.030(8) -0.019(7)
C78 0.068(11) 0.046(8) 0.117(10) -0.006(7) 0.038(8) -0.030(8)
C79 0.062(11) 0.085(10) 0.109(10) -0.011(8) 0.034(8) -0.037(8)
C80 0.046(9) 0.086(10) 0.076(7) -0.002(7) 0.019(6) -0.039(7)
C81 0.039(8) 0.087(9) 0.075(7) -0.004(6) 0.011(6) -0.026(6)
C82 0.048(8) 0.063(8) 0.080(8) -0.004(7) 0.013(6) -0.021(7)
C84 0.016(7) 0.102(10) 0.071(9) 0.000(7) 0.007(6) -0.019(6)
C90 0.029(7) 0.063(10) 0.035(7) 0.001(6) 0.005(5) -0.010(7)
C89 0.045(10) 0.091(15) 0.041(8) 0.006(8) 0.001(7) 0.000(9)
C88 0.051(10) 0.058(10) 0.051(8) -0.003(8) -0.001(7) 0.007(8)
C87 0.064(11) 0.068(12) 0.051(9) 0.014(8) 0.006(8) 0.007(9)
C86 0.038(9) 0.099(15) 0.042(8) 0.001(9) 0.004(7) -0.015(9)
C85 0.020(6) 0.076(12) 0.040(7) 0.019(7) 0.006(5) -0.007(7)
C126 0.020(7) 0.089(14) 0.043(7) -0.010(8) 0.013(6) -0.013(8)
C124 0.036(9) 0.059(11) 0.037(7) -0.009(7) -0.004(6) 0.009(8)
C123 0.054(10) 0.045(9) 0.033(7) 0.000(6) -0.003(6) -0.009(8)
C122 0.038(9) 0.054(10) 0.041(7) -0.012(7) 0.005(6) 0.008(8)
C121 0.051(10) 0.051(10) 0.042(7) 0.003(7) 0.007(6) 0.009(8)
C120 0.043(9) 0.063(12) 0.035(7) -0.003(7) 0.009(6) -0.011(9)
C125 0.042(9) 0.052(10) 0.044(8) -0.009(7) -0.011(6) 0.009(8)
C119 0.027(7) 0.077(13) 0.029(6) -0.005(7) 0.003(5) -0.012(8)
C118 0.042(8) 0.070(9) 0.044(7) 0.000(6) -0.018(5) -0.003(6)
C117 0.071(10) 0.074(8) 0.040(7) -0.007(6) -0.006(6) -0.014(8)
C116 0.099(14) 0.072(8) 0.056(10) 0.002(8) 0.006(8) -0.004(9)
C115 0.078(12) 0.071(9) 0.070(10) 0.014(8) -0.001(8) 0.010(8)
C114 0.062(10) 0.076(8) 0.053(9) 0.005(7) -0.011(6) 0.003(8)
C113 0.049(8) 0.078(8) 0.035(6) -0.004(6) -0.019(5) -0.013(7)
C112 0.033(8) 0.080(13) 0.041(7) 0.007(8) 0.005(6) 0.017(8)
C110 0.040(9) 0.072(13) 0.049(8) 0.021(8) -0.002(7) -0.003(9)
C109 0.035(10) 0.098(18) 0.053(9) 0.000(10) -0.006(7) 0.004(11)
C108 0.054(11) 0.077(14) 0.038(7) 0.007(8) 0.004(7) -0.009(10)
C107 0.029(8) 0.086(14) 0.047(8) 0.004(8) -0.002(6) -0.007(9)
C106 0.033(9) 0.102(17) 0.035(7) -0.002(8) -0.003(6) -0.001(10)
C111 0.033(9) 0.096(16) 0.038(8) 0.018(8) -0.006(6) -0.012(10)
C105 0.021(8) 0.117(18) 0.044(8) -0.019(9) 0.000(6) 0.001(9)
C104 0.013(5) 0.076(8) 0.028(4) -0.005(4) 0.012(4) -0.010(6)
C103 0.043(9) 0.086(9) 0.047(6) -0.012(5) 0.000(6) -0.001(7)
C102 0.059(11) 0.079(9) 0.066(7) -0.013(7) -0.004(7) -0.004(8)
C101 0.047(10) 0.083(10) 0.068(7) -0.009(6) -0.009(7) 0.020(8)
C100 0.032(9) 0.088(10) 0.057(7) -0.006(5) -0.003(6) 0.004(7)
C99 0.023(7) 0.087(9) 0.042(5) -0.015(6) -0.001(5) 0.007(7)
C98 0.033(9) 0.101(16) 0.041(7) -0.005(9) 0.008(6) -0.028(10)
C96 0.019(7) 0.097(15) 0.041(7) -0.001(8) 0.002(5) 0.017(9)
C95 0.034(8) 0.083(13) 0.025(6) 0.002(7) 0.003(5) -0.015(9)
C94 0.031(8) 0.079(13) 0.030(6) -0.003(7) 0.001(5) -0.004(9)
C93 0.042(10) 0.080(14) 0.048(8) 0.005(9) -0.006(7) -0.010(10)
C92 0.027(7) 0.071(11) 0.030(6) 0.013(7) 0.005(5) 0.002(8)
C97 0.021(7) 0.090(15) 0.046(8) 0.001(8) 0.015(6) -0.002(9)
C91 0.023(7) 0.067(11) 0.038(6) 0.000(7) 0.005(5) -0.017(8)
C127 0.031(8) 0.059(11) 0.063(9) 0.002(8) 0.011(7) -0.004(8)
C128 0.033(9) 0.087(15) 0.063(10) -0.025(10) 0.005(7) -0.013(9)
C129 0.052(12) 0.14(2) 0.051(10) -0.019(11) 0.011(8) 0.014(13)
C130 0.032(8) 0.078(13) 0.049(8) -0.011(8) -0.003(6) -0.008(8)
C131 0.030(9) 0.090(15) 0.047(8) 0.003(8) 0.014(6) 0.011(9)
C132 0.033(8) 0.044(9) 0.055(8) 0.008(7) 0.008(6) -0.005(7)
C133 0.027(9) 0.102(17) 0.047(8) -0.009(9) 0.001(6) -0.007(10)
C139 0.044(10) 0.070(14) 0.065(10) -0.005(9) 0.026(8) -0.015(10)
C134 0.049(10) 0.052(11) 0.040(7) -0.006(7) 0.001(6) 0.011(9)
C135 0.040(10) 0.078(14) 0.047(8) 0.001(8) 0.009(7) 0.014(10)
C136 0.033(9) 0.060(12) 0.055(9) 0.006(7) 0.009(6) 0.004(8)
C137 0.056(11) 0.040(10) 0.057(9) -0.006(7) 0.005(8) 0.009(9)
C138 0.049(11) 0.074(14) 0.045(8) 0.010(8) -0.005(7) 0.001(10)
C140 0.058(12) 0.065(14) 0.063(10) 0.006(9) -0.015(8) -0.002(11)
C141 0.051(9) 0.062(8) 0.077(7) -0.003(6) 0.006(6) -0.003(6)
C142 0.033(8) 0.101(11) 0.090(8) 0.022(8) -0.003(6) -0.013(8)
C143 0.030(9) 0.110(12) 0.092(8) 0.017(8) -0.001(7) -0.001(8)
C144 0.044(9) 0.111(12) 0.075(9) 0.015(7) 0.006(7) 0.005(8)
C145 0.048(9) 0.085(11) 0.074(6) -0.005(6) 0.012(6) 0.005(8)
C146 0.021(6) 0.031(6) 0.072(6) -0.003(5) 0.012(5) 0.016(5)
C147 0.081(12) 0.068(10) 0.103(12) -0.015(9) 0.027(10) -0.001(9)
C152 0.084(12) 0.085(11) 0.138(15) -0.005(9) 0.043(11) -0.004(10)
C151 0.101(12) 0.078(10) 0.165(14) -0.005(10) 0.067(11) -0.022(10)
C150 0.092(13) 0.074(10) 0.146(14) -0.008(10) 0.047(11) -0.009(10)
C149 0.078(11) 0.079(9) 0.116(13) -0.008(8) 0.029(9) -0.007(9)
C148 0.073(10) 0.073(9) 0.107(11) -0.001(8) 0.019(8) 0.004(8)
C153 0.065(10) 0.074(10) 0.116(12) -0.007(9) 0.020(8) -0.006(8)
C154 0.118(11) 0.100(15) 0.225(19) -0.030(14) 0.098(13) -0.032(11)
C155 0.129(12) 0.075(12) 0.223(16) -0.021(10) 0.125(12) -0.030(9)
C156 0.157(16) 0.064(12) 0.222(16) -0.019(12) 0.125(14) -0.019(11)
C157 0.177(17) 0.086(14) 0.230(18) 0.006(13) 0.147(15) 0.001(12)
C158 0.153(16) 0.082(14) 0.232(18) 0.004(12) 0.138(14) -0.014(11)
C159 0.138(14) 0.058(10) 0.216(17) -0.024(11) 0.116(13) -0.036(9)
C160 0.132(13) 0.063(11) 0.209(15) -0.040(10) 0.109(12) -0.040(9)
C161 0.059(12) 0.114(18) 0.17(2) -0.035(16) 0.060(15) -0.026(12)
C167 0.088(15) 0.083(12) 0.089(10) 0.012(9) -0.003(10) -0.024(9)
C162 0.078(15) 0.116(16) 0.102(11) -0.008(10) 0.001(10) -0.006(13)
C163 0.080(15) 0.108(14) 0.098(11) -0.030(10) -0.012(10) -0.007(11)
C164 0.061(13) 0.119(15) 0.084(9) -0.010(9) 0.023(9) -0.003(10)
C165 0.054(10) 0.074(11) 0.074(8) 0.009(7) 0.024(7) -0.026(8)
C166 0.075(12) 0.090(12) 0.076(9) 0.016(8) 0.019(8) -0.027(10)
C168 0.059(12) 0.091(14) 0.054(9) 0.000(9) 0.023(8) -0.021(11)
C1A 0.063(12) 0.092(14) 0.069(14) 0.013(10) 0.011(9) 0.009(9)
C2A 0.072(13) 0.094(12) 0.071(14) 0.006(11) 0.012(10) 0.006(9)
C3A 0.085(14) 0.092(12) 0.099(18) 0.007(12) -0.011(12) -0.001(10)
C8A 0.067(12) 0.091(11) 0.070(12) 0.002(10) -0.002(9) 0.004(9)
C7A 0.058(11) 0.081(12) 0.043(9) -0.014(8) 0.012(7) 0.014(8)
C6A 0.048(11) 0.105(13) 0.088(16) -0.025(12) 0.003(8) 0.021(10)
C5A 0.079(17) 0.101(13) 0.13(2) -0.032(14) -0.020(14) 0.009(11)
C4A 0.087(17) 0.098(15) 0.13(2) -0.021(14) -0.019(14) 0.006(11)
C9A 0.110(18) 0.13(3) 0.097(18) -0.01(2) 0.002(15) 0.01(2)
C10A 0.118(13) 0.064(16) 0.092(17) 0.010(14) 0.001(11) 0.017(14)
C12A 0.126(14) 0.09(2) 0.095(13) -0.005(13) -0.014(11) 0.020(14)
C13A 0.14(4) 0.07(2) 0.31(8) -0.01(4) -0.02(5) 0.02(3)
C14A 0.26(4) 0.20(3) 0.21(3) -0.02(3) 0.04(3) 0.09(3)
C15A 0.26(4) 0.20(3) 0.19(3) -0.03(3) 0.03(3) 0.09(3)
C16A 0.26(4) 0.22(4) 0.18(3) -0.03(3) 0.00(3) 0.08(3)
C17A 0.25(4) 0.22(3) 0.18(3) -0.02(3) 0.00(3) 0.08(3)
C18A 0.25(4) 0.21(3) 0.21(4) -0.02(3) 0.01(3) 0.08(3)
C19A 0.25(4) 0.22(4) 0.22(3) -0.01(3) 0.03(3) 0.08(3)
C11A 0.30(5) 0.31(5) 0.22(4) 0.05(4) 0.01(3) -0.12(4)
N1A 0.060(11) 0.092(11) 0.069(11) 0.006(9) 0.000(8) 0.010(8)
N2A 0.119(12) 0.088(16) 0.079(12) 0.008(12) -0.003(10) 0.014(13)
O3A 0.144(18) 0.075(13) 0.097(12) -0.009(11) -0.013(11) 0.002(13)
O4A 0.118(13) 0.109(18) 0.16(2) -0.031(17) -0.006(13) 0.005(13)
O1A 0.27(5) 0.29(5) 0.25(4) 0.03(4) 0.00(4) -0.14(4)
O2A 0.35(6) 0.32(5) 0.21(4) 0.16(4) 0.04(3) -0.05(4)
C1B 0.11(2) 0.100(17) 0.20(3) 0.024(16) 0.092(16) 0.000(15)
C2B 0.13(2) 0.112(15) 0.20(3) 0.019(16) 0.076(17) -0.005(15)
C3B 0.14(2) 0.122(16) 0.20(3) 0.027(16) 0.075(16) -0.009(14)
C8B 0.12(2) 0.122(16) 0.17(2) 0.027(15) 0.099(15) 0.000(14)
C7B 0.11(2) 0.119(19) 0.16(3) 0.034(16) 0.102(16) -0.016(15)
C6B 0.14(2) 0.14(2) 0.21(3) 0.03(2) 0.067(18) -0.018(18)
C5B 0.17(3) 0.14(2) 0.24(3) 0.02(2) 0.042(19) -0.013(19)
C4B 0.16(3) 0.14(2) 0.24(3) 0.023(19) 0.048(19) -0.013(18)
C9B 0.16(4) 0.105(16) 0.24(5) 0.00(2) 0.02(3) -0.01(2)
N1B 0.114(19) 0.109(15) 0.18(2) 0.023(15) 0.098(15) 0.011(14)
C1C 0.20(3) 0.31(3) 0.17(3) 0.10(3) -0.02(2) 0.05(3)
C4C 0.22(3) 0.32(3) 0.15(3) 0.08(3) -0.02(3) 0.01(3)
C5C 0.20(4) 0.14(3) 0.40(6) 0.05(3) 0.15(4) -0.01(3)
C6C 0.20(3) 0.08(3) 0.31(6) 0.01(3) 0.20(4) 0.03(3)
C7C 0.22(5) 0.07(3) 0.43(6) 0.06(3) 0.13(4) -0.02(3)
C8C 0.15(4) 0.19(5) 0.43(7) 0.04(4) 0.14(4) -0.05(3)
N1C 0.23(3) 0.32(3) 0.15(3) 0.09(3) -0.04(2) 0.01(3)
O1C 0.11(3) 0.24(4) 0.16(3) 0.11(3) 0.01(2) 0.04(3)
O4C 0.20(3) 0.30(4) 0.18(3) 0.02(3) 0.04(3) 0.03(3)
O5C 0.22(3) 0.32(4) 0.15(3) 0.08(3) -0.03(3) 0.01(3)
N2S 0.048(9) 0.070(11) 0.040(7) -0.012(7) 0.006(6) -0.006(8)
C3S 0.034(9) 0.065(12) 0.045(8) -0.010(8) -0.025(6) 0.007(9)
C4S 0.029(8) 0.057(11) 0.062(9) -0.002(8) 0.000(6) -0.011(8)
N1S 0.066(11) 0.081(13) 0.045(8) 0.007(7) -0.014(7) -0.010(10)
C1S 0.033(9) 0.083(15) 0.041(8) -0.008(8) 0.000(6) -0.006(9)
C2S 0.044(10) 0.103(17) 0.035(7) 0.007(8) -0.007(6) -0.011(11)
N3S 0.35(6) 0.18(2) 0.27(4) -0.13(3) 0.19(4) -0.13(3)
C5S 0.097(16) 0.138(17) 0.069(13) -0.032(12) 0.019(11) -0.037(14)
C6S 0.087(16) 0.133(16) 0.111(19) -0.037(14) -0.041(14) 0.008(13)
N7S 0.25(3) 0.127(16) 0.17(2) -0.060(17) 0.14(2) -0.04(2)
C13S 0.31(3) 0.123(16) 0.15(2) -0.034(16) 0.15(2) -0.02(2)
C14S 0.30(4) 0.103(16) 0.13(2) -0.015(16) 0.08(3) 0.03(2)
N6S 0.091(18) 0.069(15) 0.15(2) 0.015(14) 0.029(15) 0.021(12)
C11S 0.14(3) 0.045(14) 0.14(2) -0.023(14) -0.012(18) 0.004(15)
C12S 0.18(5) 0.13(3) 0.13(3) -0.01(3) -0.03(3) 0.00(3)
N8S 0.19(3) 0.051(16) 0.12(2) -0.016(15) 0.07(2) -0.070(19)
C15S 0.22(5) 0.06(2) 0.13(3) -0.03(2) 0.09(3) -0.09(3)
C16S 0.09(3) 0.06(2) 0.10(2) -0.022(17) 0.01(2) -0.017(19)
N9S 0.047(17) 0.131(19) 0.081(18) 0.045(14) -0.002(14) 0.032(13)
C17S 0.16(2) 0.16(2) 0.15(2) 0.010(12) -0.002(13) -0.003(12)
C18S 0.19(3) 0.18(3) 0.20(3) 0.00(2) -0.01(2) -0.03(2)
N4S 0.074(12) 0.121(17) 0.098(16) 0.021(12) -0.029(10) -0.047(11)
C7S 0.082(14) 0.123(19) 0.097(18) 0.016(14) -0.022(11) -0.032(13)
C8S 0.11(2) 0.16(3) 0.17(3) 0.07(2) -0.029(19) -0.01(2)
N10S 0.07(3) 0.09(3) 0.05(3) -0.03(2) 0.03(2) -0.05(3)
C19S 0.20(7) 0.14(4) 0.06(4) -0.04(3) 0.04(4) -0.13(5)
C20S 0.11(5) 0.07(4) 0.07(4) 0.00(3) -0.01(3) -0.07(4)
N5S 0.06(4) 0.19(8) 0.14(6) -0.03(5) -0.02(4) -0.03(4)
C9S 0.07(4) 0.17(7) 0.13(5) -0.05(5) -0.03(3) -0.03(4)
C10S 0.07(4) 0.18(8) 0.11(6) -0.03(5) 0.00(3) -0.02(5)
O1W 0.079(14) 0.23(3) 0.25(3) -0.07(2) 0.075(16) -0.048(16)
O5W 0.17(4) 0.10(2) 0.16(3) 0.04(2) -0.03(3) 0.06(2)
O3W 0.32(5) 0.15(3) 0.24(4) 0.01(3) 0.13(4) 0.15(3)
O4W 0.23(4) 0.15(3) 0.23(3) -0.07(2) 0.03(3) 0.05(2)
O2W 0.15(3) 0.12(2) 0.52(8) -0.12(4) 0.12(4) -0.02(2)
C2C 0.21(3) 0.30(4) 0.16(3) 0.10(2) -0.05(2) 0.03(3)
O2C 0.38(4) 0.37(4) 0.38(4) 0.00(2) 0.01(2) 0.01(2)
C3C 0.38(4) 0.38(4) 0.38(4) 0.001(14) 0.009(13) 0.002(14)
O3C 0.39(4) 0.38(4) 0.37(4) 0.00(2) 0.01(2) -0.02(2)

loop_
_atom_type_symbol
_atom_type_description
_atom_type_scat_dispersion_real
_atom_type_scat_dispersion_imag
_atom_type_scat_source
C C 0.0033 0.0016 'International Tables Vol C Tables 4.2.6.8 and 6.1.1.4'
H H 0.0000 0.0000 'International Tables Vol C Tables 4.2.6.8 and 6.1.1.4'
Cl Cl 0.1484 0.1585 'International Tables Vol C Tables 4.2.6.8 and 6.1.1.4'
N N 0.0061 0.0033 'International Tables Vol C Tables 4.2.6.8 and 6.1.1.4'
O O 0.0106 0.0060 'International Tables Vol C Tables 4.2.6.8 and 6.1.1.4'
Pd Pd -0.9988 1.0072 'International Tables Vol C Tables 4.2.6.8 and 6.1.1.4'

loop_
_geom_angle_atom_site_label_1
_geom_angle_atom_site_label_2
_geom_angle_atom_site_label_3
_geom_angle
_geom_angle_site_symmetry_1
_geom_angle_site_symmetry_3
_geom_angle_publ_flag
Cl1 Pd1 Cl2 94.01(17) . . ?
N2 Pd1 Cl2 91.0(5) . . ?
N2 Pd1 Cl1 171.2(4) . . ?
N2 Pd1 N1 84.4(6) . . ?
N1 Pd1 Cl2 174.5(4) . . ?
N1 Pd1 Cl1 90.9(4) . . ?
Cl6 Pd3 Cl5 92.48(17) . . ?
N6 Pd3 Cl6 90.6(5) . . ?
N6 Pd3 Cl5 176.7(5) . . ?
N6 Pd3 N5 85.2(6) . . ?
N5 Pd3 Cl6 175.7(4) . . ?
N5 Pd3 Cl5 91.8(4) . . ?
Cl3 Pd2 Cl4 92.83(19) . . ?
N4 Pd2 Cl4 91.0(4) . . ?
N4 Pd2 Cl3 175.8(4) . . ?
N3 Pd2 Cl4 174.0(4) . . ?
N3 Pd2 Cl3 92.2(4) . . ?
N3 Pd2 N4 84.0(5) . . ?
Cl8 Pd4 Cl7 93.52(17) . . ?
N7 Pd4 Cl7 92.0(4) . . ?
N7 Pd4 Cl8 174.3(5) . . ?
N8 Pd4 Cl7 175.9(4) . . ?
N8 Pd4 Cl8 90.6(4) . . ?
N8 Pd4 N7 83.9(5) . . ?
Cl9 Pd5 Cl10 92.7(3) . . ?
N9 Pd5 Cl9 88.8(4) . . ?
N9 Pd5 Cl10 172.8(4) . . ?
N9 Pd5 N10 86.3(4) . . ?
N10 Pd5 Cl9 174.9(4) . . ?
N10 Pd5 Cl10 92.3(4) . . ?
Cl11 Pd6 Cl12 94.8(5) . . ?
N11 Pd6 Cl11 90.1(6) . . ?
N11 Pd6 Cl12 174.3(7) . . ?
N11 Pd6 N12 87.4(7) . . ?
N12 Pd6 Cl11 177.5(6) . . ?
N12 Pd6 Cl12 87.7(6) . . ?
Cl13 Pd7 Cl14 93.63(16) . . ?
N14 Pd7 Cl14 91.0(4) . . ?
N14 Pd7 Cl13 171.6(3) . . ?
N13 Pd7 Cl14 175.0(3) . . ?
N13 Pd7 Cl13 90.5(3) . . ?
N13 Pd7 N14 85.3(5) . . ?
Cl18 Pd9 Cl17 92.95(18) . . ?
N18 Pd9 Cl18 89.8(5) . . ?
N18 Pd9 Cl17 177.0(5) . . ?
N18 Pd9 N17 84.9(6) . . ?
N17 Pd9 Cl18 174.7(4) . . ?
N17 Pd9 Cl17 92.3(4) . . ?
Cl15 Pd8 Cl16 93.2(2) . . ?
N16 Pd8 Cl16 90.8(5) . . ?
N16 Pd8 Cl15 174.8(4) . . ?
N16 Pd8 N15 82.8(6) . . ?
N15 Pd8 Cl16 171.9(4) . . ?
N15 Pd8 Cl15 93.4(4) . . ?
Cl20 Pd10 Cl19 93.40(16) . . ?
N19 Pd10 Cl19 91.2(4) . . ?
N19 Pd10 Cl20 175.0(4) . . ?
N20 Pd10 Cl19 175.9(4) . . ?
N20 Pd10 Cl20 90.2(4) . . ?
N20 Pd10 N19 85.2(5) . . ?
Cl21 Pd11 Cl22 90.1(3) . . ?
N21 Pd11 Cl21 91.3(5) . . ?
N21 Pd11 Cl22 172.9(5) . . ?
N21 Pd11 N22 85.0(6) . . ?
N22 Pd11 Cl21 176.3(5) . . ?
N22 Pd11 Cl22 93.5(5) . . ?
Cl23 Pd12 Cl24 91.6(6) . . ?
N23 Pd12 Cl23 88.9(6) . . ?
N23 Pd12 Cl24 178.5(7) . . ?
N23 Pd12 N24 89.1(5) . . ?
N24 Pd12 Cl23 177.8(7) . . ?
N24 Pd12 Cl24 90.4(7) . . ?
Pd1 N2 H2 107.8 . . ?
C6 N2 Pd1 108.5(10) . . ?
C6 N2 H2 107.8 . . ?
C6 N2 C7 113.4(13) . . ?
C7 N2 Pd1 111.4(9) . . ?
C7 N2 H2 107.8 . . ?
Pd1 N1 H1 105.7 . . ?
C1 N1 Pd1 106.7(11) . . ?
C1 N1 H1 105.7 . . ?
C1 N1 C42 116.2(13) . . ?
C42 N1 Pd1 115.8(10) . . ?
C42 N1 H1 105.7 . . ?
Pd3 N6 H6 107.3 . . ?
C35 N6 Pd3 110.1(11) . . ?
C35 N6 H6 107.3 . . ?
C34 N6 Pd3 108.3(10) . . ?
C34 N6 H6 107.3 . . ?
C34 N6 C35 116.1(15) . . ?
Pd3 N5 H5 106.9 . . ?
C29 N5 Pd3 109.1(9) . . ?
C29 N5 H5 106.9 . . ?
C28 N5 Pd3 115.6(14) . . ?
C28 N5 H5 106.9 . . ?
C28 N5 C29 111.1(15) . . ?
Pd2 N4 H4 108.9 . . ?
C21 N4 Pd2 107.4(9) . . ?
C21 N4 H4 108.9 . . ?
C20 N4 Pd2 108.0(7) . . ?
C20 N4 H4 108.9 . . ?
C20 N4 C21 114.6(12) . . ?
Pd2 N3 H3 104.0 . . ?
C15 N3 Pd2 111.2(8) . . ?
C15 N3 H3 104.0 . . ?
C15 N3 C14 112.1(15) . . ?
C14 N3 Pd2 119.7(13) . . ?
C14 N3 H3 104.0 . . ?
Pd4 N7 H7 108.0 . . ?
C43 N7 Pd4 108.0(11) . . ?
C43 N7 H7 108.0 . . ?
C43 N7 C84 112.4(16) . . ?
C84 N7 Pd4 112.3(12) . . ?
C84 N7 H7 108.0 . . ?
Pd4 N8 H8 106.1 . . ?
C48 N8 Pd4 108.8(10) . . ?
C48 N8 H8 106.1 . . ?
C49 N8 Pd4 114.0(11) . . ?
C49 N8 H8 106.1 . . ?
C49 N8 C48 115.0(14) . . ?
Pd5 N9 H9A 106.0 . . ?
C56 N9 Pd5 120.3(11) . . ?
C56 N9 H9A 106.0 . . ?
C57 N9 Pd5 108.5(7) . . ?
C57 N9 H9A 106.0 . . ?
C57 N9 C56 109.2(11) . . ?
Pd5 N10 H10A 108.1 . . ?
C62 N10 Pd5 104.7(7) . . ?
C62 N10 H10A 108.1 . . ?
C62 N10 C63 107.2(13) . . ?
C63 N10 Pd5 120.2(11) . . ?
C63 N10 H10A 108.1 . . ?
Pd6 N11 H11 108.8 . . ?
C70 N11 Pd6 119.0(18) . . ?
C70 N11 H11 108.8 . . ?
C70 N11 C71 100(2) . . ?
C71 N11 Pd6 111.1(14) . . ?
C71 N11 H11 108.8 . . ?
Pd6 N12 H12A 108.6 . . ?
C76 N12 Pd6 103.6(12) . . ?
C76 N12 H12A 108.6 . . ?
C76 N12 C77 113.9(18) . . ?
C77 N12 Pd6 113.2(16) . . ?
C77 N12 H12A 108.6 . . ?
Pd7 N14 H14 107.7 . . ?
C90 N14 Pd7 108.3(9) . . ?
C90 N14 H14 107.7 . . ?
C90 N14 C91 113.5(12) . . ?
C91 N14 Pd7 111.7(9) . . ?
C91 N14 H14 107.7 . . ?
Pd7 N13 H13A 105.8 . . ?
C85 N13 Pd7 109.6(10) . . ?
C85 N13 H13A 105.8 . . ?
C85 N13 C126 111.6(13) . . ?
C126 N13 Pd7 117.5(11) . . ?
C126 N13 H13A 105.8 . . ?
Pd9 N18 H18A 108.0 . . ?
C119 N18 Pd9 112.5(10) . . ?
C119 N18 H18A 108.0 . . ?
C118 N18 Pd9 106.7(10) . . ?
C118 N18 H18A 108.0 . . ?
C118 N18 C119 113.5(14) . . ?
Pd9 N17 H17A 107.1 . . ?
C113 N17 Pd9 103.0(10) . . ?
C113 N17 H17A 107.1 . . ?
C113 N17 C112 117.0(14) . . ?
C112 N17 Pd9 115.0(12) . . ?
C112 N17 H17A 107.1 . . ?
Pd8 N16 H16A 108.2 . . ?
C105 N16 Pd8 110.0(11) . . ?
C105 N16 H16A 108.2 . . ?
C105 N16 C104 113.8(15) . . ?
C104 N16 Pd8 108.3(8) . . ?
C104 N16 H16A 108.2 . . ?
Pd8 N15 H15 105.3 . . ?
C99 N15 Pd8 108.4(9) . . ?
C99 N15 H15 105.3 . . ?
C99 N15 C98 115.4(15) . . ?
C98 N15 Pd8 116.2(12) . . ?
C98 N15 H15 105.3 . . ?
Pd10 N19 H19A 105.9 . . ?
C127 N19 Pd10 105.9(9) . . ?
C127 N19 H19A 105.9 . . ?
C168 N19 Pd10 115.6(12) . . ?
C168 N19 H19A 105.9 . . ?
C168 N19 C127 116.7(14) . . ?
Pd10 N20 H20 109.7 . . ?
C132 N20 Pd10 106.2(10) . . ?
C132 N20 H20 109.7 . . ?
C132 N20 C133 111.6(13) . . ?
C133 N20 Pd10 109.8(10) . . ?
C133 N20 H20 109.7 . . ?
Pd11 N21 H21 106.0 . . ?
C140 N21 Pd11 118.1(12) . . ?
C140 N21 H21 106.0 . . ?
C141 N21 Pd11 105.6(10) . . ?
C141 N21 H21 106.0 . . ?
C141 N21 C140 114.2(14) . . ?
Pd11 N22 H22 107.0 . . ?
C146 N22 Pd11 101.8(11) . . ?
C146 N22 H22 107.0 . . ?
C146 N22 C147 117.9(15) . . ?
C147 N22 Pd11 115.3(12) . . ?
C147 N22 H22 107.0 . . ?
Pd12 N23 H23A 103.0 . . ?
C154 N23 Pd12 123.0(14) . . ?
C154 N23 H23A 103.0 . . ?
C154 N23 C155 117.9(18) . . ?
C155 N23 Pd12 104.2(10) . . ?
C155 N23 H23A 103.0 . . ?
Pd12 N24 H24A 111.1 . . ?
C160 N24 Pd12 105.9(9) . . ?
C160 N24 H24A 111.1 . . ?
C160 N24 C161 111.8(16) . . ?
C161 N24 Pd12 105.6(14) . . ?
C161 N24 H24A 111.1 . . ?
C5 C6 N2 121.1(16) . . ?
C1 C6 N2 115.3(14) . . ?
C1 C6 C5 123.6(18) . . ?
C6 C5 H5A 121.3 . . ?
C6 C5 C4 117.3(17) . . ?
C4 C5 H5A 121.3 . . ?
C5 C4 H4A 118.6 . . ?
C3 C4 C5 122.7(18) . . ?
C3 C4 H4A 118.6 . . ?
C4 C3 H3A 120.1 . . ?
C4 C3 C2 120(2) . . ?
C2 C3 H3A 120.1 . . ?
C3 C2 H2A 121.7 . . ?
C1 C2 C3 116.5(18) . . ?
C1 C2 H2A 121.7 . . ?
C6 C1 N1 120.7(17) . . ?
C6 C1 C2 119.6(17) . . ?
C2 C1 N1 119.5(16) . . ?
N1 C42 H42A 109.6 . . ?
N1 C42 H42B 109.6 . . ?
H42A C42 H42B 108.1 . . ?
C39 C42 N1 110.5(13) . . ?
C39 C42 H42A 109.6 . . ?
C39 C42 H42B 109.6 . . ?
C39 C38 H38 116.6 . . ?
C39 C38 C37 126.9(16) . . ?
C37 C38 H38 116.6 . . ?
C38 C39 C42 122.5(15) . . ?
C38 C39 C40 116.0(14) . . ?
C40 C39 C42 121.4(17) . . ?
C39 C40 H40 120.3 . . ?
C41 C40 C39 119.3(18) . . ?
C41 C40 H40 120.3 . . ?
C40 C41 H41 118.2 . . ?
C40 C41 C36 123.5(17) . . ?
C36 C41 H41 118.2 . . ?
C41 C36 C37 119.4(16) . . ?
C41 C36 C35 121.7(15) . . ?
C37 C36 C35 118.5(16) . . ?
C38 C37 H37 122.7 . . ?
C36 C37 C38 114.5(18) . . ?
C36 C37 H37 122.7 . . ?
N6 C35 C36 113.5(15) . . ?
N6 C35 H35A 108.9 . . ?
N6 C35 H35B 108.9 . . ?
C36 C35 H35A 108.9 . . ?
C36 C35 H35B 108.9 . . ?
H35A C35 H35B 107.7 . . ?
C33 C34 N6 123.0(16) . . ?
C33 C34 C29 117.0(18) . . ?
C29 C34 N6 119.8(17) . . ?
C34 C33 H33 120.2 . . ?
C32 C33 C34 119.5(19) . . ?
C32 C33 H33 120.2 . . ?
C33 C32 H32 119.3 . . ?
C33 C32 C31 121(2) . . ?
C31 C32 H32 119.3 . . ?
C32 C31 H31 119.5 . . ?
C32 C31 C30 121(2) . . ?
C30 C31 H31 119.5 . . ?
C31 C30 H30 121.0 . . ?
C29 C30 C31 118(2) . . ?
C29 C30 H30 121.0 . . ?
C34 C29 N5 113.3(16) . . ?
C30 C29 N5 122.7(15) . . ?
C30 C29 C34 122.4(19) . . ?
N5 C28 H28A 108.5 . . ?
N5 C28 H28B 108.5 . . ?
N5 C28 C25 115.1(15) . . ?
H28A C28 H28B 107.5 . . ?
C25 C28 H28A 108.5 . . ?
C25 C28 H28B 108.5 . . ?
C24 C23 H23 121.8 . . ?
C24 C23 C22 116(2) . . ?
C22 C23 H23 121.8 . . ?
C23 C24 H24 119.8 . . ?
C25 C24 C23 120.3(17) . . ?
C25 C24 H24 119.8 . . ?
C24 C25 C28 116.8(16) . . ?
C26 C25 C28 124(2) . . ?
C26 C25 C24 118.6(17) . . ?
C25 C26 H26 118.0 . . ?
C25 C26 C27 124(2) . . ?
C27 C26 H26 118.0 . . ?
C26 C27 H27 120.8 . . ?
C22 C27 C26 118.3(19) . . ?
C22 C27 H27 120.8 . . ?
C23 C22 C21 113.7(19) . . ?
C27 C22 C23 122.1(17) . . ?
C27 C22 C21 124.1(15) . . ?
N4 C21 H21A 108.6 . . ?
N4 C21 H21B 108.6 . . ?
C22 C21 N4 114.5(13) . . ?
C22 C21 H21A 108.6 . . ?
C22 C21 H21B 108.6 . . ?
H21A C21 H21B 107.6 . . ?
C19 C20 N4 121.4(8) . . ?
C19 C20 C15 120.0 . . ?
C15 C20 N4 118.5(8) . . ?
C20 C19 H19 120.0 . . ?
C20 C19 C18 120.0 . . ?
C18 C19 H19 120.0 . . ?
C19 C18 H18 120.0 . . ?
C17 C18 C19 120.0 . . ?
C17 C18 H18 120.0 . . ?
C18 C17 H17 120.0 . . ?
C18 C17 C16 120.0 . . ?
C16 C17 H17 120.0 . . ?
C17 C16 H16 120.0 . . ?
C15 C16 C17 120.0 . . ?
C15 C16 H16 120.0 . . ?
C20 C15 N3 115.4(9) . . ?
C16 C15 N3 124.5(9) . . ?
C16 C15 C20 120.0 . . ?
N3 C14 H14A 110.0 . . ?
N3 C14 H14B 110.0 . . ?
H14A C14 H14B 108.4 . . ?
C11 C14 N3 108.4(11) . . ?
C11 C14 H14A 110.0 . . ?
C11 C14 H14B 110.0 . . ?
C11 C10 H10 118.3 . . ?
C11 C10 C9 123.4(19) . . ?
C9 C10 H10 118.3 . . ?
C10 C11 C14 122.2(19) . . ?
C10 C11 C12 115.9(14) . . ?
C12 C11 C14 121.9(18) . . ?
C11 C12 H12 119.7 . . ?
C13 C12 C11 120.6(18) . . ?
C13 C12 H12 119.7 . . ?
C12 C13 H13 119.4 . . ?
C8 C13 C12 121.3(18) . . ?
C8 C13 H13 119.4 . . ?
C13 C8 C9 120.7(15) . . ?
C13 C8 C7 120.4(17) . . ?
C9 C8 C7 118.1(16) . . ?
C10 C9 H9 121.1 . . ?
C8 C9 C10 117.8(18) . . ?
C8 C9 H9 121.1 . . ?
N2 C7 C8 114.5(11) . . ?
N2 C7 H7A 108.6 . . ?
N2 C7 H7B 108.6 . . ?
C8 C7 H7A 108.6 . . ?
C8 C7 H7B 108.6 . . ?
H7A C7 H7B 107.6 . . ?
N7 C43 C44 122.2(16) . . ?
N7 C43 C48 119.7(14) . . ?
C48 C43 C44 117.1(17) . . ?
C43 C44 H44 119.2 . . ?
C45 C44 C43 121.7(17) . . ?
C45 C44 H44 119.2 . . ?
C44 C45 H45 118.8 . . ?
C44 C45 C46 122.4(16) . . ?
C46 C45 H45 118.8 . . ?
C45 C46 H46 122.9 . . ?
C47 C46 C45 114.3(17) . . ?
C47 C46 H46 122.9 . . ?
C46 C47 H47 116.7 . . ?
C46 C47 C48 126.5(16) . . ?
C48 C47 H47 116.7 . . ?
C43 C48 N8 115.5(15) . . ?
C47 C48 N8 127.1(14) . . ?
C47 C48 C43 117.2(15) . . ?
N8 C49 H49A 108.3 . . ?
N8 C49 H49B 108.3 . . ?
N8 C49 C50 115.9(14) . . ?
H49A C49 H49B 107.4 . . ?
C50 C49 H49A 108.3 . . ?
C50 C49 H49B 108.3 . . ?
C50 C51 H51 120.9 . . ?
C50 C51 C52 118.3(16) . . ?
C52 C51 H51 120.9 . . ?
C51 C50 C49 117.5(15) . . ?
C55 C50 C49 121.3(14) . . ?
C55 C50 C51 121.2(16) . . ?
C50 C55 H55 120.0 . . ?
C50 C55 C54 120.1(16) . . ?
C54 C55 H55 120.0 . . ?
C55 C54 H54 119.5 . . ?
C53 C54 C55 121.1(17) . . ?
C53 C54 H54 119.5 . . ?
C54 C53 C56 123.2(16) . . ?
C52 C53 C54 116.6(16) . . ?
C52 C53 C56 120.1(16) . . ?
C51 C52 H52 118.8 . . ?
C53 C52 C51 122.5(16) . . ?
C53 C52 H52 118.8 . . ?
N9 C56 C53 111.6(14) . . ?
N9 C56 H56A 109.3 . . ?
N9 C56 H56B 109.3 . . ?
C53 C56 H56A 109.3 . . ?
C53 C56 H56B 109.3 . . ?
H56A C56 H56B 108.0 . . ?
C58 C57 N9 124.8(8) . . ?
C58 C57 C62 120.0 . . ?
C62 C57 N9 115.2(8) . . ?
C57 C58 H58 120.0 . . ?
C57 C58 C59 120.0 . . ?
C59 C58 H58 120.0 . . ?
C58 C59 H59 120.0 . . ?
C58 C59 C60 120.0 . . ?
C60 C59 H59 120.0 . . ?
C59 C60 H60 120.0 . . ?
C59 C60 C61 120.0 . . ?
C61 C60 H60 120.0 . . ?
C60 C61 H61 120.0 . . ?
C60 C61 C62 120.0 . . ?
C62 C61 H61 120.0 . . ?
C57 C62 N10 120.2(8) . . ?
C61 C62 N10 119.8(8) . . ?
C61 C62 C57 120.0 . . ?
N10 C63 H63A 110.5 . . ?
N10 C63 H63B 110.5 . . ?
N10 C63 C64 106.4(17) . . ?
H63A C63 H63B 108.6 . . ?
C64 C63 H63A 110.5 . . ?
C64 C63 H63B 110.5 . . ?
C64 C65 H65 118.9 . . ?
C66 C65 H65 118.9 . . ?
C66 C65 C64 122(2) . . ?
C65 C64 C63 124.4(19) . . ?
C65 C64 C69 113.9(19) . . ?
C69 C64 C63 121.6(17) . . ?
C64 C69 H69 117.4 . . ?
C68 C69 C64 125.2(19) . . ?
C68 C69 H69 117.4 . . ?
C69 C68 H68 117.9 . . ?
C69 C68 C67 124(2) . . ?
C67 C68 H68 117.9 . . ?
C68 C67 C66 109(2) . . ?
C70 C67 C68 125(2) . . ?
C70 C67 C66 125(2) . . ?
C65 C66 C67 123.3(19) . . ?
C65 C66 H66 118.4 . . ?
C67 C66 H66 118.4 . . ?
N11 C70 H70A 108.3 . . ?
N11 C70 H70B 108.3 . . ?
C67 C70 N11 116(3) . . ?
C67 C70 H70A 108.3 . . ?
C67 C70 H70B 108.3 . . ?
H70A C70 H70B 107.4 . . ?
C72 C71 N11 124.6(16) . . ?
C72 C71 C76 120.0 . . ?
C76 C71 N11 112.5(18) . . ?
C71 C72 H72 120.0 . . ?
C71 C72 C73 120.0 . . ?
C73 C72 H72 120.0 . . ?
C72 C73 H73 120.0 . . ?
C74 C73 C72 120.0 . . ?
C74 C73 H73 120.0 . . ?
C73 C74 H74 120.0 . . ?
C73 C74 C75 120.0 . . ?
C75 C74 H74 120.0 . . ?
C74 C75 H75 120.0 . . ?
C74 C75 C76 120.0 . . ?
C76 C75 H75 120.0 . . ?
C71 C76 N12 120.0(18) . . ?
C75 C76 N12 120.0(18) . . ?
C75 C76 C71 120.0 . . ?
N12 C77 H77A 108.0 . . ?
N12 C77 H77B 108.0 . . ?
H77A C77 H77B 107.3 . . ?
C78 C77 N12 117(2) . . ?
C78 C77 H77A 108.0 . . ?
C78 C77 H77B 108.0 . . ?
C78 C83 H83 120.6 . . ?
C78 C83 C82 119(2) . . ?
C82 C83 H83 120.6 . . ?
C83 C78 C77 119(2) . . ?
C83 C78 C79 122.7(19) . . ?
C79 C78 C77 118(2) . . ?
C78 C79 H79 120.9 . . ?
C78 C79 C80 118.3(19) . . ?
C80 C79 H79 120.9 . . ?
C79 C80 H80 119.6 . . ?
C79 C80 C81 121(2) . . ?
C81 C80 H80 119.6 . . ?
C82 C81 C80 118.8(18) . . ?
C82 C81 C84 123.5(17) . . ?
C84 C81 C80 117.6(18) . . ?
C83 C82 H82 119.8 . . ?
C81 C82 C83 120.5(18) . . ?
C81 C82 H82 119.8 . . ?
N7 C84 H84A 108.6 . . ?
N7 C84 H84B 108.6 . . ?
C81 C84 N7 114.5(13) . . ?
C81 C84 H84A 108.6 . . ?
C81 C84 H84B 108.6 . . ?
H84A C84 H84B 107.6 . . ?
C89 C90 N14 125.5(15) . . ?
C89 C90 C85 116.4(17) . . ?
C85 C90 N14 117.9(14) . . ?
C90 C89 H89 119.2 . . ?
C88 C89 C90 121.6(19) . . ?
C88 C89 H89 119.2 . . ?
C89 C88 H88 120.3 . . ?
C89 C88 C87 119.3(19) . . ?
C87 C88 H88 120.3 . . ?
C88 C87 H87 119.8 . . ?
C86 C87 C88 120(2) . . ?
C86 C87 H87 119.8 . . ?
C87 C86 H86 119.2 . . ?
C85 C86 C87 122(2) . . ?
C85 C86 H86 119.2 . . ?
C90 C85 N13 115.0(16) . . ?
C86 C85 N13 124.6(16) . . ?
C86 C85 C90 120.3(17) . . ?
N13 C126 H12B 109.0 . . ?
N13 C126 H12C 109.0 . . ?
N13 C126 C123 112.7(13) . . ?
H12B C126 H12C 107.8 . . ?
C123 C126 H12B 109.0 . . ?
C123 C126 H12C 109.0 . . ?
C123 C124 H124 118.1 . . ?
C123 C124 C125 123.9(16) . . ?
C125 C124 H124 118.1 . . ?
C124 C123 C126 125.3(16) . . ?
C124 C123 C122 118.8(14) . . ?
C122 C123 C126 115.7(16) . . ?
C123 C122 H122 122.2 . . ?
C121 C122 C123 115.6(15) . . ?
C121 C122 H122 122.2 . . ?
C122 C121 H121 117.8 . . ?
C120 C121 C122 124.3(16) . . ?
C120 C121 H121 117.8 . . ?
C121 C120 C125 118.4(15) . . ?
C121 C120 C119 121.3(16) . . ?
C125 C120 C119 120.0(16) . . ?
C124 C125 C120 118.8(16) . . ?
C124 C125 H125 120.6 . . ?
C120 C125 H125 120.6 . . ?
N18 C119 H11A 108.5 . . ?
N18 C119 H11B 108.5 . . ?
C120 C119 N18 115.1(13) . . ?
C120 C119 H11A 108.5 . . ?
C120 C119 H11B 108.5 . . ?
H11A C119 H11B 107.5 . . ?
C117 C118 N18 123.9(16) . . ?
C113 C118 N18 115.3(18) . . ?
C113 C118 C117 121(2) . . ?
C118 C117 H117 117.2 . . ?
C116 C117 C118 126(2) . . ?
C116 C117 H117 117.2 . . ?
C117 C116 H116 120.9 . . ?
C117 C116 C115 118(2) . . ?
C115 C116 H116 120.9 . . ?
C116 C115 H115 121.9 . . ?
C114 C115 C116 116(2) . . ?
C114 C115 H115 121.9 . . ?
C115 C114 H114 119.5 . . ?
C115 C114 C113 120.9(19) . . ?
C113 C114 H114 119.5 . . ?
N17 C113 C114 114.9(16) . . ?
C118 C113 N17 127(2) . . ?
C118 C113 C114 117.7(19) . . ?
N17 C112 H11C 110.0 . . ?
N17 C112 H11D 110.0 . . ?
H11C C112 H11D 108.3 . . ?
C109 C112 N17 108.6(13) . . ?
C109 C112 H11C 110.0 . . ?
C109 C112 H11D 110.0 . . ?
C109 C110 H110 121.6 . . ?
C111 C110 H110 121.6 . . ?
C111 C110 C109 117(2) . . ?
C110 C109 C112 120(2) . . ?
C110 C109 C108 118.1(17) . . ?
C108 C109 C112 121.5(17) . . ?
C109 C108 H108 119.4 . . ?
C107 C108 C109 121.2(16) . . ?
C107 C108 H108 119.4 . . ?
C108 C107 H107 119.8 . . ?
C106 C107 C108 120(2) . . ?
C106 C107 H107 119.8 . . ?
C107 C106 C111 120.3(16) . . ?
C107 C106 C105 121(2) . . ?
C111 C106 C105 118.4(16) . . ?
C110 C111 C106 122.8(15) . . ?
C110 C111 H111 118.6 . . ?
C106 C111 H111 118.6 . . ?
N16 C105 H10B 108.7 . . ?
N16 C105 H10C 108.7 . . ?
C106 C105 N16 114.2(12) . . ?
C106 C105 H10B 108.7 . . ?
C106 C105 H10C 108.7 . . ?
H10B C105 H10C 107.6 . . ?
C103 C104 N16 115.9(12) . . ?
C99 C104 N16 109.7(13) . . ?
C99 C104 C103 134.3(16) . . ?
C104 C103 H103 123.5 . . ?
C104 C103 C102 113.1(14) . . ?
C102 C103 H103 123.5 . . ?
C103 C102 H102 121.0 . . ?
C103 C102 C101 117.9(16) . . ?
C101 C102 H102 121.0 . . ?
C102 C101 H101 118.5 . . ?
C100 C101 C102 123.1(17) . . ?
C100 C101 H101 118.5 . . ?
C101 C100 H100 121.1 . . ?
C101 C100 C99 117.7(15) . . ?
C99 C100 H100 121.1 . . ?
N15 C99 C100 118.4(13) . . ?
C104 C99 N15 127.7(16) . . ?
C104 C99 C100 113.9(14) . . ?
N15 C98 H98A 109.5 . . ?
N15 C98 H98B 109.5 . . ?
H98A C98 H98B 108.1 . . ?
C95 C98 N15 110.8(12) . . ?
C95 C98 H98A 109.5 . . ?
C95 C98 H98B 109.5 . . ?
C95 C96 H96 120.8 . . ?
C95 C96 C97 118.3(18) . . ?
C97 C96 H96 120.8 . . ?
C96 C95 C98 118.0(18) . . ?
C96 C95 C94 123.5(15) . . ?
C94 C95 C98 118.6(17) . . ?
C95 C94 H94 120.8 . . ?
C93 C94 C95 118.3(19) . . ?
C93 C94 H94 120.8 . . ?
C94 C93 H93 118.6 . . ?
C94 C93 C92 123(2) . . ?
C92 C93 H93 118.6 . . ?
C93 C92 C91 119.7(17) . . ?
C97 C92 C93 116.4(15) . . ?
C97 C92 C91 123.9(16) . . ?
C96 C97 H97 119.9 . . ?
C92 C97 C96 120.2(18) . . ?
C92 C97 H97 119.9 . . ?
N14 C91 H91A 109.5 . . ?
N14 C91 H91B 109.5 . . ?
C92 C91 N14 110.9(11) . . ?
C92 C91 H91A 109.5 . . ?
C92 C91 H91B 109.5 . . ?
H91A C91 H91B 108.1 . . ?
C128 C127 N19 119.1(15) . . ?
C132 C127 N19 118.3(15) . . ?
C132 C127 C128 122.4(18) . . ?
C127 C128 H128 121.3 . . ?
C127 C128 C129 117.4(16) . . ?
C129 C128 H128 121.3 . . ?
C128 C129 H129 119.3 . . ?
C130 C129 C128 121.3(17) . . ?
C130 C129 H129 119.3 . . ?
C129 C130 H130 119.7 . . ?
C129 C130 C131 120.7(17) . . ?
C131 C130 H130 119.7 . . ?
C130 C131 H131 121.5 . . ?
C132 C131 C130 117.0(14) . . ?
C132 C131 H131 121.5 . . ?
C127 C132 N20 120.9(16) . . ?
C127 C132 C131 120.6(15) . . ?
C131 C132 N20 118.4(13) . . ?
N20 C133 H13B 108.1 . . ?
N20 C133 H13C 108.1 . . ?
H13B C133 H13C 107.3 . . ?
C134 C133 N20 116.6(16) . . ?
C134 C133 H13B 108.1 . . ?
C134 C133 H13C 108.1 . . ?
C134 C139 H139 118.7 . . ?
C138 C139 H139 118.7 . . ?
C138 C139 C134 122.5(16) . . ?
C139 C134 C133 122.1(15) . . ?
C135 C134 C133 121.2(15) . . ?
C135 C134 C139 116.1(16) . . ?
C134 C135 H135 119.6 . . ?
C136 C135 C134 120.8(16) . . ?
C136 C135 H135 119.6 . . ?
C135 C136 H136 119.9 . . ?
C135 C136 C137 120.3(16) . . ?
C137 C136 H136 119.9 . . ?
C136 C137 C140 121.2(16) . . ?
C138 C137 C136 121.2(17) . . ?
C138 C137 C140 117.5(16) . . ?
C139 C138 C137 119.0(16) . . ?
C139 C138 H138 120.5 . . ?
C137 C138 H138 120.5 . . ?
N21 C140 C137 114.1(16) . . ?
N21 C140 H14C 108.7 . . ?
N21 C140 H14D 108.7 . . ?
C137 C140 H14C 108.7 . . ?
C137 C140 H14D 108.7 . . ?
H14C C140 H14D 107.6 . . ?
C142 C141 N21 124.4(17) . . ?
C146 C141 N21 115.3(15) . . ?
C146 C141 C142 120.3(17) . . ?
C141 C142 H142 118.0 . . ?
C143 C142 C141 124(2) . . ?
C143 C142 H142 118.0 . . ?
C142 C143 H143 117.5 . . ?
C142 C143 C144 125(2) . . ?
C144 C143 H143 117.5 . . ?
C143 C144 H144 121.9 . . ?
C143 C144 C145 116.3(19) . . ?
C145 C144 H144 121.9 . . ?
C144 C145 H145 119.6 . . ?
C144 C145 C146 120.9(17) . . ?
C146 C145 H145 119.6 . . ?
N22 C146 C145 120.0(14) . . ?
C141 C146 N22 126.4(15) . . ?
C141 C146 C145 113.2(14) . . ?
N22 C147 H14E 107.4 . . ?
N22 C147 H14F 107.4 . . ?
H14E C147 H14F 107.0 . . ?
C148 C147 N22 119.6(19) . . ?
C148 C147 H14E 107.4 . . ?
C148 C147 H14F 107.4 . . ?
C151 C152 H152 120.0 . . ?
C151 C152 C153 120.0 . . ?
C153 C152 H152 120.0 . . ?
C152 C151 C154 124.0(15) . . ?
C150 C151 C152 120.0 . . ?
C150 C151 C154 115.9(15) . . ?
C151 C150 H150 120.0 . . ?
C151 C150 C149 120.0 . . ?
C149 C150 H150 120.0 . . ?
C150 C149 H149 120.0 . . ?
C148 C149 C150 120.0 . . ?
C148 C149 H149 120.0 . . ?
C149 C148 C147 113.1(14) . . ?
C149 C148 C153 120.0 . . ?
C153 C148 C147 126.9(14) . . ?
C152 C153 H153 120.0 . . ?
C148 C153 C152 120.0 . . ?
C148 C153 H153 120.0 . . ?
N23 C154 C151 109.2(19) . . ?
N23 C154 H15A 109.8 . . ?
N23 C154 H15B 109.8 . . ?
C151 C154 H15A 109.8 . . ?
C151 C154 H15B 109.8 . . ?
H15A C154 H15B 108.3 . . ?
C156 C155 N23 121.8(13) . . ?
C156 C155 C160 120.0 . . ?
C160 C155 N23 118.2(13) . . ?
C155 C156 H156 120.0 . . ?
C155 C156 C157 120.0 . . ?
C157 C156 H156 120.0 . . ?
C156 C157 H157 120.0 . . ?
C158 C157 C156 120.0 . . ?
C158 C157 H157 120.0 . . ?
C157 C158 H158 120.0 . . ?
C157 C158 C159 120.0 . . ?
C159 C158 H158 120.0 . . ?
C158 C159 H159 120.0 . . ?
C160 C159 C158 120.0 . . ?
C160 C159 H159 120.0 . . ?
C155 C160 N24 115.8(13) . . ?
C159 C160 N24 124.2(13) . . ?
C159 C160 C155 120.0 . . ?
N24 C161 H16B 110.1 . . ?
N24 C161 H16C 110.1 . . ?
N24 C161 C162 107.9(15) . . ?
H16B C161 H16C 108.4 . . ?
C162 C161 H16B 110.1 . . ?
C162 C161 H16C 110.1 . . ?
C162 C167 H167 120.0 . . ?
C162 C167 C166 120.0 . . ?
C166 C167 H167 120.0 . . ?
C167 C162 C161 118.6(16) . . ?
C167 C162 C163 120.0 . . ?
C163 C162 C161 121.3(16) . . ?
C162 C163 H163 120.0 . . ?
C162 C163 C164 120.0 . . ?
C164 C163 H163 120.0 . . ?
C163 C164 H164 120.0 . . ?
C165 C164 C163 120.0 . . ?
C165 C164 H164 120.0 . . ?
C164 C165 C166 120.0 . . ?
C164 C165 C168 119.6(12) . . ?
C166 C165 C168 120.4(12) . . ?
C167 C166 H166 120.0 . . ?
C165 C166 C167 120.0 . . ?
C165 C166 H166 120.0 . . ?
N19 C168 C165 110.8(13) . . ?
N19 C168 H16D 109.5 . . ?
N19 C168 H16E 109.5 . . ?
C165 C168 H16D 109.5 . . ?
C165 C168 H16E 109.5 . . ?
H16D C168 H16E 108.1 . . ?
C2A C1A H1A 125.7 . . ?
C2A C1A N1A 109(3) . . ?
N1A C1A H1A 125.7 . . ?
C1A C2A C3A 106(3) . . ?
C1A C2A C9A 126(3) . . ?
C3A C2A C9A 126(3) . . ?
C8A C3A C2A 105.8(19) . . ?
C8A C3A C4A 120.0 . . ?
C4A C3A C2A 134.0(19) . . ?
C7A C8A C3A 120.0 . . ?
N1A C8A C3A 108.0(18) . . ?
N1A C8A C7A 131.7(18) . . ?
C8A C7A H7AA 120.0 . . ?
C8A C7A C6A 120.0 . . ?
C6A C7A H7AA 120.0 . . ?
C7A C6A H6A 120.0 . . ?
C7A C6A C5A 120.0 . . ?
C5A C6A H6A 120.0 . . ?
C6A C5A H5AA 120.0 . . ?
C4A C5A C6A 120.0 . . ?
C4A C5A H5AA 120.0 . . ?
C3A C4A H4AA 120.0 . . ?
C5A C4A C3A 120.0 . . ?
C5A C4A H4AA 120.0 . . ?
C2A C9A H9AA 109.6 . . ?
C2A C9A H9AB 109.6 . . ?
H9AA C9A H9AB 108.1 . . ?
C10A C9A C2A 110(3) . . ?
C10A C9A H9AA 109.6 . . ?
C10A C9A H9AB 109.6 . . ?
C9A C10A H10D 109.8 . . ?
C9A C10A C11A 103(5) . . ?
C11A C10A H10D 109.8 . . ?
N2A C10A C9A 111(3) . . ?
N2A C10A H10D 109.8 . . ?
N2A C10A C11A 114(3) . . ?
N2A C12A O4A 101(3) . . ?
O3A C12A N2A 131(4) . . ?
O3A C12A O4A 128(4) . . ?
H13D C13A H13E 106.0 . . ?
C14A C13A H13D 105.2 . . ?
C14A C13A H13E 105.2 . . ?
O4A C13A H13D 105.2 . . ?
O4A C13A H13E 105.2 . . ?
O4A C13A C14A 128(5) . . ?
C15A C14A C13A 123(4) . . ?
C15A C14A C19A 120.0 . . ?
C19A C14A C13A 116(4) . . ?
C14A C15A H15C 120.0 . . ?
C14A C15A C16A 120.0 . . ?
C16A C15A H15C 120.0 . . ?
C15A C16A H16F 120.0 . . ?
C17A C16A C15A 120.0 . . ?
C17A C16A H16F 120.0 . . ?
C16A C17A H17B 120.0 . . ?
C16A C17A C18A 120.0 . . ?
C18A C17A H17B 120.0 . . ?
C17A C18A H18B 120.0 . . ?
C19A C18A C17A 120.0 . . ?
C19A C18A H18B 120.0 . . ?
C14A C19A H19B 120.0 . . ?
C18A C19A C14A 120.0 . . ?
C18A C19A H19B 120.0 . . ?
O1A C11A C10A 116(3) . . ?
O1A C11A O2A 134(4) . . ?
O2A C11A C10A 109(3) . . ?
C1A N1A H1AA 124.7 . . ?
C8A N1A C1A 111(3) . . ?
C8A N1A H1AA 124.7 . . ?
C10A N2A H2AA 124.2 . . ?
C12A N2A C10A 112(3) . . ?
C12A N2A H2AA 124.2 . . ?
C13A O4A C12A 126(4) . . ?
C2B C1B H1B 126.1 . . ?
N1B C1B H1B 126.1 . . ?
N1B C1B C2B 108(3) . . ?
C1B C2B C9B 125(4) . . ?
C3B C2B C1B 104(3) . . ?
C3B C2B C9B 132(5) . . ?
C8B C3B C2B 114(4) . . ?
C8B C3B C4B 120.0 . . ?
C4B C3B C2B 126(4) . . ?
C3B C8B N1B 103(4) . . ?
C7B C8B C3B 120.0 . . ?
C7B C8B N1B 137(4) . . ?
C8B C7B H7BA 120.0 . . ?
C8B C7B C6B 120.0 . . ?
C6B C7B H7BA 120.0 . . ?
C7B C6B H6B 120.0 . . ?
C7B C6B C5B 120.0 . . ?
C5B C6B H6B 120.0 . . ?
C6B C5B H5B 120.0 . . ?
C4B C5B C6B 120.0 . . ?
C4B C5B H5B 120.0 . . ?
C3B C4B H4B 120.0 . . ?
C5B C4B C3B 120.0 . . ?
C5B C4B H4B 120.0 . . ?
C1B N1B C8B 112(3) . . ?
C1B N1B H1BA 124.0 . . ?
C8B N1B H1BA 124.0 . . ?
H1CA C1C H1CB 106.9 . . ?
O1C C1C H1CA 107.3 . . ?
O1C C1C H1CB 107.3 . . ?
O1C C1C C2C 120(4) . . ?
C2C C1C H1CA 107.3 . . ?
C2C C1C H1CB 107.3 . . ?
N1C C4C O5C 120(4) . . ?
O4C C4C N1C 120(3) . . ?
O4C C4C O5C 121(2) . . ?
C7C C5C C6C 107(2) . . ?
C7C C5C C8C 110(2) . . ?
C8C C5C C6C 109(2) . . ?
O5C C5C C6C 111(2) . . ?
O5C C5C C7C 112(2) . . ?
O5C C5C C8C 108(2) . . ?
C5C C6C H6CA 109.5 . . ?
C5C C6C H6CB 109.5 . . ?
C5C C6C H6CC 109.5 . . ?
H6CA C6C H6CB 109.5 . . ?
H6CA C6C H6CC 109.5 . . ?
H6CB C6C H6CC 109.5 . . ?
C5C C7C H7CA 109.5 . . ?
C5C C7C H7CB 109.5 . . ?
C5C C7C H7CC 109.5 . . ?
H7CA C7C H7CB 109.5 . . ?
H7CA C7C H7CC 109.5 . . ?
H7CB C7C H7CC 109.5 . . ?
C5C C8C H8CA 109.5 . . ?
C5C C8C H8CB 109.5 . . ?
C5C C8C H8CC 109.5 . . ?
H8CA C8C H8CB 109.5 . . ?
H8CA C8C H8CC 109.5 . . ?
H8CB C8C H8CC 109.5 . . ?
C4C N1C H1C 110.2 . . ?
C4C N1C C2C 140(4) . . ?
C2C N1C H1C 110.2 . . ?
C4C O5C C5C 122(2) . . ?
N2S C3S C4S 178.2(19) . . ?
C3S C4S H4SA 109.5 . . ?
C3S C4S H4SB 109.5 . . ?
C3S C4S H4SC 109.5 . . ?
H4SA C4S H4SB 109.5 . . ?
H4SA C4S H4SC 109.5 . . ?
H4SB C4S H4SC 109.5 . . ?
N1S C1S C2S 178(2) . . ?
C1S C2S H2SA 109.5 . . ?
C1S C2S H2SB 109.5 . . ?
C1S C2S H2SC 109.5 . . ?
H2SA C2S H2SB 109.5 . . ?
H2SA C2S H2SC 109.5 . . ?
H2SB C2S H2SC 109.5 . . ?
N3S C5S C6S 173(3) . . ?
C5S C6S H6SA 109.5 . . ?
C5S C6S H6SB 109.5 . . ?
C5S C6S H6SC 109.5 . . ?
H6SA C6S H6SB 109.5 . . ?
H6SA C6S H6SC 109.5 . . ?
H6SB C6S H6SC 109.5 . . ?
N7S C13S C14S 163(4) . . ?
C13S C14S H14G 109.5 . . ?
C13S C14S H14H 109.5 . . ?
C13S C14S H14I 109.5 . . ?
H14G C14S H14H 109.5 . . ?
H14G C14S H14I 109.5 . . ?
H14H C14S H14I 109.5 . . ?
N6S C11S C12S 178(5) . . ?
C11S C12S H12D 109.5 . . ?
C11S C12S H12E 109.5 . . ?
C11S C12S H12F 109.5 . . ?
H12D C12S H12E 109.5 . . ?
H12D C12S H12F 109.5 . . ?
H12E C12S H12F 109.5 . . ?
N8S C15S C16S 168(6) . . ?
C15S C16S H16G 109.5 . . ?
C15S C16S H16H 109.5 . . ?
C15S C16S H16I 109.5 . . ?
H16G C16S H16H 109.5 . . ?
H16G C16S H16I 109.5 . . ?
H16H C16S H16I 109.5 . . ?
N9S C17S C18S 159(4) . . ?
C17S C18S H18C 109.5 . . ?
C17S C18S H18D 109.5 . . ?
C17S C18S H18E 109.5 . . ?
H18C C18S H18D 109.5 . . ?
H18C C18S H18E 109.5 . . ?
H18D C18S H18E 109.5 . . ?
N4S C7S C8S 169(3) . . ?
C7S C8S H8SA 109.5 . . ?
C7S C8S H8SB 109.5 . . ?
C7S C8S H8SC 109.5 . . ?
H8SA C8S H8SB 109.5 . . ?
H8SA C8S H8SC 109.5 . . ?
H8SB C8S H8SC 109.5 . . ?
N10S C19S C20S 166(6) . . ?
C19S C20S H20A 109.5 . . ?
C19S C20S H20B 109.5 . . ?
C19S C20S H20C 109.5 . . ?
H20A C20S H20B 109.5 . . ?
H20A C20S H20C 109.5 . . ?
H20B C20S H20C 109.5 . . ?
N5S C9S C10S 162(5) . . ?
C9S C10S H10E 109.5 . . ?
C9S C10S H10F 109.5 . . ?
C9S C10S H10G 109.5 . . ?
H10E C10S H10F 109.5 . . ?
H10E C10S H10G 109.5 . . ?
H10F C10S H10G 109.5 . . ?
C1C C2C H2C 109.7 . . ?
C1C C2C C3C 109(5) . . ?
N1C C2C C1C 113(3) . . ?
N1C C2C H2C 109.7 . . ?
N1C C2C C3C 106(3) . . ?
C3C C2C H2C 109.7 . . ?
O2C C3C C2C 134(7) . . ?
O2C C3C O3C 110(3) . . ?
O3C C3C C2C 114(7) . . ?

loop_
_geom_bond_atom_site_label_1
_geom_bond_atom_site_label_2
_geom_bond_distance
_geom_bond_site_symmetry_2
_geom_bond_publ_flag
Pd1 Cl2 2.318(5) . ?
Pd1 Cl1 2.302(4) . ?
Pd1 N2 2.022(13) . ?
Pd1 N1 2.063(16) . ?
Pd3 Cl6 2.301(6) . ?
Pd3 Cl5 2.315(4) . ?
Pd3 N6 2.033(14) . ?
Pd3 N5 2.056(16) . ?
Pd2 Cl4 2.305(5) . ?
Pd2 Cl3 2.293(5) . ?
Pd2 N4 2.064(13) . ?
Pd2 N3 2.024(17) . ?
Pd4 Cl7 2.309(5) . ?
Pd4 Cl8 2.287(4) . ?
Pd4 N7 2.080(14) . ?
Pd4 N8 2.037(13) . ?
Pd5 Cl9 2.289(6) . ?
Pd5 Cl10 2.306(7) . ?
Pd5 N9 2.010(10) . ?
Pd5 N10 2.035(10) . ?
Pd6 Cl11 2.296(11) . ?
Pd6 Cl12 2.352(11) . ?
Pd6 N11 1.949(18) . ?
Pd6 N12 2.050(15) . ?
Pd7 Cl14 2.326(5) . ?
Pd7 Cl13 2.311(4) . ?
Pd7 N14 2.026(11) . ?
Pd7 N13 2.021(15) . ?
Pd9 Cl18 2.302(5) . ?
Pd9 Cl17 2.308(4) . ?
Pd9 N18 2.038(12) . ?
Pd9 N17 2.059(16) . ?
Pd8 Cl16 2.296(5) . ?
Pd8 Cl15 2.284(5) . ?
Pd8 N16 2.028(15) . ?
Pd8 N15 2.036(15) . ?
Pd10 Cl19 2.306(5) . ?
Pd10 Cl20 2.303(4) . ?
Pd10 N19 2.071(13) . ?
Pd10 N20 2.065(15) . ?
Pd11 Cl21 2.279(7) . ?
Pd11 Cl22 2.293(7) . ?
Pd11 N21 2.032(14) . ?
Pd11 N22 2.096(15) . ?
Pd12 Cl23 2.324(12) . ?
Pd12 Cl24 2.324(17) . ?
Pd12 N23 1.971(12) . ?
Pd12 N24 1.982(12) . ?
N2 H2 1.0000 . ?
N2 C6 1.47(2) . ?
N2 C7 1.532(17) . ?
N1 H1 1.0000 . ?
N1 C1 1.44(2) . ?
N1 C42 1.519(18) . ?
N6 H6 1.0000 . ?
N6 C35 1.505(19) . ?
N6 C34 1.46(3) . ?
N5 H5 1.0000 . ?
N5 C29 1.55(2) . ?
N5 C28 1.40(2) . ?
N4 H4 1.0000 . ?
N4 C21 1.524(19) . ?
N4 C20 1.477(16) . ?
N3 H3 1.0000 . ?
N3 C15 1.480(19) . ?
N3 C14 1.496(18) . ?
N7 H7 1.0000 . ?
N7 C43 1.40(2) . ?
N7 C84 1.53(3) . ?
N8 H8 1.0000 . ?
N8 C48 1.45(2) . ?
N8 C49 1.43(2) . ?
N9 H9A 1.0000 . ?
N9 C56 1.489(12) . ?
N9 C57 1.475(10) . ?
N10 H10A 1.0000 . ?
N10 C62 1.489(11) . ?
N10 C63 1.512(13) . ?
N11 H11 1.0000 . ?
N11 C70 1.501(14) . ?
N11 C71 1.525(13) . ?
N12 H12A 1.0000 . ?
N12 C76 1.498(13) . ?
N12 C77 1.520(13) . ?
N14 H14 1.0000 . ?
N14 C90 1.47(2) . ?
N14 C91 1.541(16) . ?
N13 H13A 1.0000 . ?
N13 C85 1.50(2) . ?
N13 C126 1.498(19) . ?
N18 H18A 1.0000 . ?
N18 C119 1.491(18) . ?
N18 C118 1.49(3) . ?
N17 H17A 1.0000 . ?
N17 C113 1.43(2) . ?
N17 C112 1.57(2) . ?
N16 H16A 1.0000 . ?
N16 C105 1.51(2) . ?
N16 C104 1.63(2) . ?
N15 H15 1.0000 . ?
N15 C99 1.40(2) . ?
N15 C98 1.550(18) . ?
N19 H19A 1.0000 . ?
N19 C127 1.52(2) . ?
N19 C168 1.48(2) . ?
N20 H20 1.0000 . ?
N20 C132 1.48(2) . ?
N20 C133 1.51(3) . ?
N21 H21 1.0000 . ?
N21 C140 1.47(2) . ?
N21 C141 1.46(2) . ?
N22 H22 1.0000 . ?
N22 C146 1.363(19) . ?
N22 C147 1.52(3) . ?
N23 H23A 1.0000 . ?
N23 C154 1.499(14) . ?
N23 C155 1.544(12) . ?
N24 H24A 1.0000 . ?
N24 C160 1.499(12) . ?
N24 C161 1.520(13) . ?
C6 C5 1.38(2) . ?
C6 C1 1.38(2) . ?
C5 H5A 0.9500 . ?
C5 C4 1.39(3) . ?
C4 H4A 0.9500 . ?
C4 C3 1.36(3) . ?
C3 H3A 0.9500 . ?
C3 C2 1.47(3) . ?
C2 H2A 0.9500 . ?
C2 C1 1.43(3) . ?
C42 H42A 0.9900 . ?
C42 H42B 0.9900 . ?
C42 C39 1.50(2) . ?
C38 H38 0.9500 . ?
C38 C39 1.34(3) . ?
C38 C37 1.42(2) . ?
C39 C40 1.45(2) . ?
C40 H40 0.9500 . ?
C40 C41 1.34(2) . ?
C41 H41 0.9500 . ?
C41 C36 1.39(3) . ?
C36 C37 1.42(2) . ?
C36 C35 1.53(2) . ?
C37 H37 0.9500 . ?
C35 H35A 0.9900 . ?
C35 H35B 0.9900 . ?
C34 C33 1.40(3) . ?
C34 C29 1.40(2) . ?
C33 H33 0.9500 . ?
C33 C32 1.34(3) . ?
C32 H32 0.9500 . ?
C32 C31 1.34(3) . ?
C31 H31 0.9500 . ?
C31 C30 1.38(3) . ?
C30 H30 0.9500 . ?
C30 C29 1.33(3) . ?
C28 H28A 0.9900 . ?
C28 H28B 0.9900 . ?
C28 C25 1.54(2) . ?
C23 H23 0.9500 . ?
C23 C24 1.40(2) . ?
C23 C22 1.42(2) . ?
C24 H24 0.9500 . ?
C24 C25 1.38(3) . ?
C25 C26 1.32(2) . ?
C26 H26 0.9500 . ?
C26 C27 1.36(3) . ?
C27 H27 0.9500 . ?
C27 C22 1.32(3) . ?
C22 C21 1.52(2) . ?
C21 H21A 0.9900 . ?
C21 H21B 0.9900 . ?
C20 C19 1.3900 . ?
C20 C15 1.3900 . ?
C19 H19 0.9500 . ?
C19 C18 1.3900 . ?
C18 H18 0.9500 . ?
C18 C17 1.3900 . ?
C17 H17 0.9500 . ?
C17 C16 1.3900 . ?
C16 H16 0.9500 . ?
C16 C15 1.3900 . ?
C14 H14A 0.9900 . ?
C14 H14B 0.9900 . ?
C14 C11 1.483(19) . ?
C10 H10 0.9500 . ?
C10 C11 1.34(3) . ?
C10 C9 1.43(2) . ?
C11 C12 1.47(3) . ?
C12 H12 0.9500 . ?
C12 C13 1.36(2) . ?
C13 H13 0.9500 . ?
C13 C8 1.36(3) . ?
C8 C9 1.38(2) . ?
C8 C7 1.539(19) . ?
C9 H9 0.9500 . ?
C7 H7A 0.9900 . ?
C7 H7B 0.9900 . ?
C43 C44 1.46(2) . ?
C43 C48 1.43(2) . ?
C44 H44 0.9500 . ?
C44 C45 1.32(3) . ?
C45 H45 0.9500 . ?
C45 C46 1.47(2) . ?
C46 H46 0.9500 . ?
C46 C47 1.35(2) . ?
C47 H47 0.9500 . ?
C47 C48 1.41(2) . ?
C49 H49A 0.9900 . ?
C49 H49B 0.9900 . ?
C49 C50 1.51(2) . ?
C51 H51 0.9500 . ?
C51 C50 1.37(2) . ?
C51 C52 1.41(2) . ?
C50 C55 1.35(2) . ?
C55 H55 0.9500 . ?
C55 C54 1.41(3) . ?
C54 H54 0.9500 . ?
C54 C53 1.40(3) . ?
C53 C52 1.38(2) . ?
C53 C56 1.53(2) . ?
C52 H52 0.9500 . ?
C56 H56A 0.9900 . ?
C56 H56B 0.9900 . ?
C57 C58 1.3900 . ?
C57 C62 1.3900 . ?
C58 H58 0.9500 . ?
C58 C59 1.3900 . ?
C59 H59 0.9500 . ?
C59 C60 1.3900 . ?
C60 H60 0.9500 . ?
C60 C61 1.3900 . ?
C61 H61 0.9500 . ?
C61 C62 1.3900 . ?
C63 H63A 0.9900 . ?
C63 H63B 0.9900 . ?
C63 C64 1.58(3) . ?
C65 H65 0.9500 . ?
C65 C64 1.36(3) . ?
C65 C66 1.33(3) . ?
C64 C69 1.39(3) . ?
C69 H69 0.9500 . ?
C69 C68 1.25(3) . ?
C68 H68 0.9500 . ?
C68 C67 1.42(3) . ?
C67 C66 1.46(3) . ?
C67 C70 1.42(3) . ?
C66 H66 0.9500 . ?
C70 H70A 0.9900 . ?
C70 H70B 0.9900 . ?
C71 C72 1.3900 . ?
C71 C76 1.3900 . ?
C72 H72 0.9500 . ?
C72 C73 1.3900 . ?
C73 H73 0.9500 . ?
C73 C74 1.3900 . ?
C74 H74 0.9500 . ?
C74 C75 1.3900 . ?
C75 H75 0.9500 . ?
C75 C76 1.3900 . ?
C77 H77A 0.9900 . ?
C77 H77B 0.9900 . ?
C77 C78 1.42(3) . ?
C83 H83 0.9500 . ?
C83 C78 1.37(3) . ?
C83 C82 1.45(3) . ?
C78 C79 1.40(3) . ?
C79 H79 0.9500 . ?
C79 C80 1.41(3) . ?
C80 H80 0.9500 . ?
C80 C81 1.45(2) . ?
C81 C82 1.38(3) . ?
C81 C84 1.45(3) . ?
C82 H82 0.9500 . ?
C84 H84A 0.9900 . ?
C84 H84B 0.9900 . ?
C90 C89 1.41(2) . ?
C90 C85 1.42(2) . ?
C89 H89 0.9500 . ?
C89 C88 1.31(3) . ?
C88 H88 0.9500 . ?
C88 C87 1.39(3) . ?
C87 H87 0.9500 . ?
C87 C86 1.34(3) . ?
C86 H86 0.9500 . ?
C86 C85 1.31(3) . ?
C126 H12B 0.9900 . ?
C126 H12C 0.9900 . ?
C126 C123 1.50(2) . ?
C124 H124 0.9500 . ?
C124 C123 1.32(2) . ?
C124 C125 1.40(2) . ?
C123 C122 1.48(2) . ?
C122 H122 0.9500 . ?
C122 C121 1.40(2) . ?
C121 H121 0.9500 . ?
C121 C120 1.36(2) . ?
C120 C125 1.40(2) . ?
C120 C119 1.479(19) . ?
C125 H125 0.9500 . ?
C119 H11A 0.9900 . ?
C119 H11B 0.9900 . ?
C118 C117 1.40(3) . ?
C118 C113 1.25(3) . ?
C117 H117 0.9500 . ?
C117 C116 1.32(3) . ?
C116 H116 0.9500 . ?
C116 C115 1.44(3) . ?
C115 H115 0.9500 . ?
C115 C114 1.39(3) . ?
C114 H114 0.9500 . ?
C114 C113 1.51(3) . ?
C112 H11C 0.9900 . ?
C112 H11D 0.9900 . ?
C112 C109 1.47(3) . ?
C110 H110 0.9500 . ?
C110 C109 1.45(3) . ?
C110 C111 1.40(3) . ?
C109 C108 1.45(3) . ?
C108 H108 0.9500 . ?
C108 C107 1.40(2) . ?
C107 H107 0.9500 . ?
C107 C106 1.34(2) . ?
C106 C111 1.42(3) . ?
C106 C105 1.50(2) . ?
C111 H111 0.9500 . ?
C105 H10B 0.9900 . ?
C105 H10C 0.9900 . ?
C104 C103 1.30(2) . ?
C104 C99 1.248(18) . ?
C103 H103 0.9500 . ?
C103 C102 1.39(2) . ?
C102 H102 0.9500 . ?
C102 C101 1.44(2) . ?
C101 H101 0.9500 . ?
C101 C100 1.27(2) . ?
C100 H100 0.9500 . ?
C100 C99 1.48(2) . ?
C98 H98A 0.9900 . ?
C98 H98B 0.9900 . ?
C98 C95 1.54(2) . ?
C96 H96 0.9500 . ?
C96 C95 1.35(3) . ?
C96 C97 1.43(2) . ?
C95 C94 1.39(3) . ?
C94 H94 0.9500 . ?
C94 C93 1.34(2) . ?
C93 H93 0.9500 . ?
C93 C92 1.44(3) . ?
C92 C97 1.40(3) . ?
C92 C91 1.46(2) . ?
C97 H97 0.9500 . ?
C91 H91A 0.9900 . ?
C91 H91B 0.9900 . ?
C127 C128 1.35(2) . ?
C127 C132 1.32(2) . ?
C128 H128 0.9500 . ?
C128 C129 1.41(3) . ?
C129 H129 0.9500 . ?
C129 C130 1.30(3) . ?
C130 H130 0.9500 . ?
C130 C131 1.41(2) . ?
C131 H131 0.9500 . ?
C131 C132 1.39(2) . ?
C133 H13B 0.9900 . ?
C133 H13C 0.9900 . ?
C133 C134 1.50(2) . ?
C139 H139 0.9500 . ?
C139 C134 1.45(2) . ?
C139 C138 1.36(3) . ?
C134 C135 1.41(2) . ?
C135 H135 0.9500 . ?
C135 C136 1.38(2) . ?
C136 H136 0.9500 . ?
C136 C137 1.39(2) . ?
C137 C138 1.37(3) . ?
C137 C140 1.52(3) . ?
C138 H138 0.9500 . ?
C140 H14C 0.9900 . ?
C140 H14D 0.9900 . ?
C141 C142 1.40(2) . ?
C141 C146 1.34(2) . ?
C142 H142 0.9500 . ?
C142 C143 1.25(3) . ?
C143 H143 0.9500 . ?
C143 C144 1.27(3) . ?
C144 H144 0.9500 . ?
C144 C145 1.45(2) . ?
C145 H145 0.9500 . ?
C145 C146 1.49(2) . ?
C147 H14E 0.9900 . ?
C147 H14F 0.9900 . ?
C147 C148 1.44(2) . ?
C152 H152 0.9500 . ?
C152 C151 1.3900 . ?
C152 C153 1.3900 . ?
C151 C150 1.3900 . ?
C151 C154 1.60(2) . ?
C150 H150 0.9500 . ?
C150 C149 1.3900 . ?
C149 H149 0.9500 . ?
C149 C148 1.3900 . ?
C148 C153 1.3900 . ?
C153 H153 0.9500 . ?
C154 H15A 0.9900 . ?
C154 H15B 0.9900 . ?
C155 C156 1.3900 . ?
C155 C160 1.3900 . ?
C156 H156 0.9500 . ?
C156 C157 1.3900 . ?
C157 H157 0.9500 . ?
C157 C158 1.3900 . ?
C158 H158 0.9500 . ?
C158 C159 1.3900 . ?
C159 H159 0.9500 . ?
C159 C160 1.3900 . ?
C161 H16B 0.9900 . ?
C161 H16C 0.9900 . ?
C161 C162 1.63(3) . ?
C167 H167 0.9500 . ?
C167 C162 1.3900 . ?
C167 C166 1.3900 . ?
C162 C163 1.3900 . ?
C163 H163 0.9500 . ?
C163 C164 1.3900 . ?
C164 H164 0.9500 . ?
C164 C165 1.3900 . ?
C165 C166 1.3900 . ?
C165 C168 1.52(3) . ?
C166 H166 0.9500 . ?
C168 H16D 0.9900 . ?
C168 H16E 0.9900 . ?
C1A H1A 0.9500 . ?
C1A C2A 1.34(4) . ?
C1A N1A 1.38(3) . ?
C2A C3A 1.46(3) . ?
C2A C9A 1.67(5) . ?
C3A C8A 1.3900 . ?
C3A C4A 1.3900 . ?
C8A C7A 1.3900 . ?
C8A N1A 1.31(3) . ?
C7A H7AA 0.9500 . ?
C7A C6A 1.3900 . ?
C6A H6A 0.9500 . ?
C6A C5A 1.3900 . ?
C5A H5AA 0.9500 . ?
C5A C4A 1.3900 . ?
C4A H4AA 0.9500 . ?
C9A H9AA 0.9900 . ?
C9A H9AB 0.9900 . ?
C9A C10A 1.50(5) . ?
C10A H10D 1.0000 . ?
C10A C11A 1.54(3) . ?
C10A N2A 1.45(4) . ?
C12A N2A 1.39(4) . ?
C12A O3A 1.08(4) . ?
C12A O4A 1.43(5) . ?
C13A H13D 0.9900 . ?
C13A H13E 0.9900 . ?
C13A C14A 1.59(6) . ?
C13A O4A 1.37(5) . ?
C14A C15A 1.3900 . ?
C14A C19A 1.3900 . ?
C15A H15C 0.9500 . ?
C15A C16A 1.3900 . ?
C16A H16F 0.9500 . ?
C16A C17A 1.3900 . ?
C17A H17B 0.9500 . ?
C17A C18A 1.3900 . ?
C18A H18B 0.9500 . ?
C18A C19A 1.3900 . ?
C19A H19B 0.9500 . ?
C11A O1A 1.27(3) . ?
C11A O2A 1.38(3) . ?
N1A H1AA 0.8800 . ?
N2A H2AA 0.8800 . ?
C1B H1B 0.9500 . ?
C1B C2B 1.43(3) . ?
C1B N1B 1.38(3) . ?
C2B C3B 1.41(3) . ?
C2B C9B 1.52(3) . ?
C3B C8B 1.3900 . ?
C3B C4B 1.3900 . ?
C8B C7B 1.3900 . ?
C8B N1B 1.40(3) . ?
C7B H7BA 0.9500 . ?
C7B C6B 1.3900 . ?
C6B H6B 0.9500 . ?
C6B C5B 1.3900 . ?
C5B H5B 0.9500 . ?
C5B C4B 1.3900 . ?
C4B H4B 0.9500 . ?
N1B H1BA 0.8800 . ?
C1C H1CA 0.9900 . ?
C1C H1CB 0.9900 . ?
C1C O1C 1.47(3) . ?
C1C C2C 1.53(3) . ?
C4C N1C 1.36(2) . ?
C4C O4C 1.25(3) . ?
C4C O5C 1.37(2) . ?
C5C C6C 1.54(2) . ?
C5C C7C 1.50(3) . ?
C5C C8C 1.54(3) . ?
C5C O5C 1.45(2) . ?
C6C H6CA 0.9800 . ?
C6C H6CB 0.9800 . ?
C6C H6CC 0.9800 . ?
C7C H7CA 0.9800 . ?
C7C H7CB 0.9800 . ?
C7C H7CC 0.9800 . ?
C8C H8CA 0.9800 . ?
C8C H8CB 0.9800 . ?
C8C H8CC 0.9800 . ?
N1C H1C 0.8800 . ?
N1C C2C 1.44(3) . ?
N2S C3S 1.143(14) . ?
C3S C4S 1.455(15) . ?
C4S H4SA 0.9800 . ?
C4S H4SB 0.9800 . ?
C4S H4SC 0.9800 . ?
N1S C1S 1.13(2) . ?
C1S C2S 1.48(2) . ?
C2S H2SA 0.9800 . ?
C2S H2SB 0.9800 . ?
C2S H2SC 0.9800 . ?
N3S C5S 1.147(14) . ?
C5S C6S 1.456(15) . ?
C6S H6SA 0.9800 . ?
C6S H6SB 0.9800 . ?
C6S H6SC 0.9800 . ?
N7S C13S 1.150(15) . ?
C13S C14S 1.468(17) . ?
C14S H14G 0.9800 . ?
C14S H14H 0.9800 . ?
C14S H14I 0.9800 . ?
N6S C11S 1.138(15) . ?
C11S C12S 1.457(16) . ?
C12S H12D 0.9800 . ?
C12S H12E 0.9800 . ?
C12S H12F 0.9800 . ?
N8S C15S 1.146(16) . ?
C15S C16S 1.460(17) . ?
C16S H16G 0.9800 . ?
C16S H16H 0.9800 . ?
C16S H16I 0.9800 . ?
N9S C17S 1.152(16) . ?
C17S C18S 1.475(17) . ?
C18S H18C 0.9800 . ?
C18S H18D 0.9800 . ?
C18S H18E 0.9800 . ?
N4S C7S 1.149(15) . ?
C7S C8S 1.463(16) . ?
C8S H8SA 0.9800 . ?
C8S H8SB 0.9800 . ?
C8S H8SC 0.9800 . ?
N10S C19S 1.147(16) . ?
C19S C20S 1.464(17) . ?
C20S H20A 0.9800 . ?
C20S H20B 0.9800 . ?
C20S H20C 0.9800 . ?
N5S C9S 1.152(17) . ?
C9S C10S 1.467(17) . ?
C10S H10E 0.9800 . ?
C10S H10F 0.9800 . ?
C10S H10G 0.9800 . ?
C2C H2C 1.0000 . ?
C2C C3C 1.56(3) . ?
O2C C3C 1.38(3) . ?
C3C O3C 1.38(3) . ?

loop_
_geom_torsion_atom_site_label_1
_geom_torsion_atom_site_label_2
_geom_torsion_atom_site_label_3
_geom_torsion_atom_site_label_4
_geom_torsion
_geom_torsion_site_symmetry_1
_geom_torsion_site_symmetry_2
_geom_torsion_site_symmetry_3
_geom_torsion_site_symmetry_4
_geom_torsion_publ_flag
Pd1 N2 C6 C5 158.2(11) . . . . ?
Pd1 N2 C6 C1 -20.4(14) . . . . ?
Pd1 N2 C7 C8 -167.9(13) . . . . ?
Pd1 N1 C1 C6 7.1(15) . . . . ?
Pd1 N1 C1 C2 -167.7(11) . . . . ?
Pd1 N1 C42 C39 -53.9(17) . . . . ?
Pd3 N6 C35 C36 -173.8(13) . . . . ?
Pd3 N6 C34 C33 162.0(14) . . . . ?
Pd3 N6 C34 C29 -23.1(19) . . . . ?
Pd3 N5 C29 C34 1.1(17) . . . . ?
Pd3 N5 C29 C30 -165.3(17) . . . . ?
Pd3 N5 C28 C25 -49(2) . . . . ?
Pd2 N4 C21 C22 -164.6(13) . . . . ?
Pd2 N4 C20 C19 168.1(5) . . . . ?
Pd2 N4 C20 C15 -15.8(10) . . . . ?
Pd2 N3 C15 C20 7.3(10) . . . . ?
Pd2 N3 C15 C16 -170.3(6) . . . . ?
Pd2 N3 C14 C11 -53(2) . . . . ?
Pd4 N7 C43 C44 161.9(17) . . . . ?
Pd4 N7 C43 C48 -6(2) . . . . ?
Pd4 N7 C84 C81 48.6(19) . . . . ?
Pd4 N8 C48 C43 20(2) . . . . ?
Pd4 N8 C48 C47 -155.4(17) . . . . ?
Pd4 N8 C49 C50 175.9(11) . . . . ?
Pd5 N9 C56 C53 -65.1(17) . . . . ?
Pd5 N9 C57 C58 -161.8(7) . . . . ?
Pd5 N9 C57 C62 15.4(12) . . . . ?
Pd5 N10 C62 C57 -16.5(14) . . . . ?
Pd5 N10 C62 C61 162.0(7) . . . . ?
Pd5 N10 C63 C64 -69.3(16) . . . . ?
Pd6 N11 C70 C67 31(3) . . . . ?
Pd6 N11 C71 C72 163.2(14) . . . . ?
Pd6 N11 C71 C76 3(2) . . . . ?
Pd6 N12 C76 C71 26.0(19) . . . . ?
Pd6 N12 C76 C75 -155.8(13) . . . . ?
Pd6 N12 C77 C78 -174.9(19) . . . . ?
Pd7 N14 C90 C89 -156.6(12) . . . . ?
Pd7 N14 C90 C85 18.3(14) . . . . ?
Pd7 N14 C91 C92 170.7(12) . . . . ?
Pd7 N13 C85 C90 -8.4(13) . . . . ?
Pd7 N13 C85 C86 167.4(13) . . . . ?
Pd7 N13 C126 C123 54.9(17) . . . . ?
Pd9 N18 C119 C120 174.4(13) . . . . ?
Pd9 N18 C118 C117 -164.3(13) . . . . ?
Pd9 N18 C118 C113 14.2(17) . . . . ?
Pd9 N17 C113 C118 -8(2) . . . . ?
Pd9 N17 C113 C114 172.9(11) . . . . ?
Pd9 N17 C112 C109 47.7(18) . . . . ?
Pd8 N16 C105 C106 157.7(15) . . . . ?
Pd8 N16 C104 C103 -168.4(10) . . . . ?
Pd8 N16 C104 C99 15.0(12) . . . . ?
Pd8 N15 C99 C104 -9.0(17) . . . . ?
Pd8 N15 C99 C100 171.6(10) . . . . ?
Pd8 N15 C98 C95 54(2) . . . . ?
Pd10 N19 C127 C128 -171.9(17) . . . . ?
Pd10 N19 C127 C132 13(2) . . . . ?
Pd10 N19 C168 C165 -48.5(18) . . . . ?
Pd10 N20 C132 C127 -13(2) . . . . ?
Pd10 N20 C132 C131 164.2(13) . . . . ?
Pd10 N20 C133 C134 -172.1(11) . . . . ?
Pd11 N21 C140 C137 68.0(18) . . . . ?
Pd11 N21 C141 C142 162.9(14) . . . . ?
Pd11 N21 C141 C146 -16.2(17) . . . . ?
Pd11 N22 C146 C141 17.8(19) . . . . ?
Pd11 N22 C146 C145 -168.9(11) . . . . ?
Pd11 N22 C147 C148 58(2) . . . . ?
Pd12 N23 C154 C151 -48(3) . . . . ?
Pd12 N23 C155 C156 -163.8(10) . . . . ?
Pd12 N23 C155 C160 13.8(15) . . . . ?
Pd12 N24 C160 C155 -21.3(15) . . . . ?
Pd12 N24 C160 C159 161.6(11) . . . . ?
Pd12 N24 C161 C162 -179.1(15) . . . . ?
N2 C6 C5 C4 174.0(13) . . . . ?
N2 C6 C1 N1 8.9(18) . . . . ?
N2 C6 C1 C2 -176.3(12) . . . . ?
N1 C42 C39 C38 100.4(19) . . . . ?
N1 C42 C39 C40 -83(2) . . . . ?
N6 C34 C33 C32 171.9(18) . . . . ?
N6 C34 C29 N5 15(2) . . . . ?
N6 C34 C29 C30 -178.7(18) . . . . ?
N5 C28 C25 C24 88(2) . . . . ?
N5 C28 C25 C26 -83(3) . . . . ?
N4 C20 C19 C18 176.1(10) . . . . ?
N4 C20 C15 N3 6.0(11) . . . . ?
N4 C20 C15 C16 -176.2(10) . . . . ?
N3 C14 C11 C10 102.0(19) . . . . ?
N3 C14 C11 C12 -80(2) . . . . ?
N7 C43 C44 C45 -174(2) . . . . ?
N7 C43 C48 N8 -9(3) . . . . ?
N7 C43 C48 C47 166.6(18) . . . . ?
N8 C49 C50 C51 -81(2) . . . . ?
N8 C49 C50 C55 99.1(19) . . . . ?
N9 C57 C58 C59 177.1(12) . . . . ?
N9 C57 C62 N10 1.1(14) . . . . ?
N9 C57 C62 C61 -177.4(11) . . . . ?
N10 C63 C64 C65 -74(3) . . . . ?
N10 C63 C64 C69 111(3) . . . . ?
N11 C71 C72 C73 -159(3) . . . . ?
N11 C71 C76 N12 -20(2) . . . . ?
N11 C71 C76 C75 162(2) . . . . ?
N12 C77 C78 C83 93(3) . . . . ?
N12 C77 C78 C79 -84(3) . . . . ?
N14 C90 C89 C88 -178.9(14) . . . . ?
N14 C90 C85 N13 -6.8(17) . . . . ?
N14 C90 C85 C86 177.2(13) . . . . ?
N13 C126 C123 C124 80(2) . . . . ?
N13 C126 C123 C122 -95.3(18) . . . . ?
N18 C118 C117 C116 -176.5(18) . . . . ?
N18 C118 C113 N17 -4(2) . . . . ?
N18 C118 C113 C114 174.7(13) . . . . ?
N17 C112 C109 C110 89(2) . . . . ?
N17 C112 C109 C108 -92(2) . . . . ?
N16 C104 C103 C102 -175.8(12) . . . . ?
N16 C104 C99 N15 -4.0(18) . . . . ?
N16 C104 C99 C100 175.4(11) . . . . ?
N15 C98 C95 C96 78(2) . . . . ?
N15 C98 C95 C94 -101.9(17) . . . . ?
N19 C127 C128 C129 176(2) . . . . ?
N19 C127 C132 N20 0(3) . . . . ?
N19 C127 C132 C131 -177.3(16) . . . . ?
N20 C133 C134 C139 -101.2(19) . . . . ?
N20 C133 C134 C135 70(2) . . . . ?
N21 C141 C142 C143 178.7(19) . . . . ?
N21 C141 C146 N22 -2(2) . . . . ?
N21 C141 C146 C145 -175.4(14) . . . . ?
N22 C147 C148 C149 84(2) . . . . ?
N22 C147 C148 C153 -93(2) . . . . ?
N23 C155 C156 C157 177.6(18) . . . . ?
N23 C155 C160 N24 5.1(16) . . . . ?
N23 C155 C160 C159 -177.7(17) . . . . ?
N24 C161 C162 C167 -101.5(19) . . . . ?
N24 C161 C162 C163 74(2) . . . . ?
C6 N2 C7 C8 69(2) . . . . ?
C6 C5 C4 C3 4(2) . . . . ?
C5 C6 C1 N1 -169.6(13) . . . . ?
C5 C6 C1 C2 5(2) . . . . ?
C5 C4 C3 C2 1(2) . . . . ?
C4 C3 C2 C1 -3(2) . . . . ?
C3 C2 C1 N1 175.3(13) . . . . ?
C3 C2 C1 C6 0(2) . . . . ?
C1 N1 C42 C39 72.5(19) . . . . ?
C1 C6 C5 C4 -8(2) . . . . ?
C42 N1 C1 C6 -123.7(15) . . . . ?
C42 N1 C1 C2 61.4(18) . . . . ?
C42 C39 C40 C41 177.9(16) . . . . ?
C38 C39 C40 C41 -5(3) . . . . ?
C39 C38 C37 C36 -4(3) . . . . ?
C39 C40 C41 C36 1(3) . . . . ?
C40 C41 C36 C37 3(3) . . . . ?
C40 C41 C36 C35 174.6(17) . . . . ?
C41 C36 C37 C38 -1(2) . . . . ?
C41 C36 C35 N6 -97.3(19) . . . . ?
C37 C38 C39 C42 -176.0(16) . . . . ?
C37 C38 C39 C40 7(3) . . . . ?
C37 C36 C35 N6 75(2) . . . . ?
C35 N6 C34 C33 -73(2) . . . . ?
C35 N6 C34 C29 101.5(18) . . . . ?
C35 C36 C37 C38 -173.4(15) . . . . ?
C34 N6 C35 C36 63(2) . . . . ?
C34 C33 C32 C31 7(3) . . . . ?
C33 C34 C29 N5 -169.9(15) . . . . ?
C33 C34 C29 C30 -3(3) . . . . ?
C33 C32 C31 C30 -5(4) . . . . ?
C32 C31 C30 C29 -2(4) . . . . ?
C31 C30 C29 N5 171.1(19) . . . . ?
C31 C30 C29 C34 6(3) . . . . ?
C29 N5 C28 C25 76(2) . . . . ?
C29 C34 C33 C32 -3(3) . . . . ?
C28 N5 C29 C34 -127.5(16) . . . . ?
C28 N5 C29 C30 66(2) . . . . ?
C28 C25 C26 C27 174.8(18) . . . . ?
C23 C24 C25 C28 -176.9(16) . . . . ?
C23 C24 C25 C26 -5(3) . . . . ?
C23 C22 C21 N4 82.4(19) . . . . ?
C24 C23 C22 C27 -5(2) . . . . ?
C24 C23 C22 C21 177.5(14) . . . . ?
C24 C25 C26 C27 3(3) . . . . ?
C25 C26 C27 C22 -2(3) . . . . ?
C26 C27 C22 C23 3(2) . . . . ?
C26 C27 C22 C21 -179.2(15) . . . . ?
C27 C22 C21 N4 -95.4(19) . . . . ?
C22 C23 C24 C25 5(2) . . . . ?
C21 N4 C20 C19 -72.3(12) . . . . ?
C21 N4 C20 C15 103.9(11) . . . . ?
C20 N4 C21 C22 75.5(16) . . . . ?
C20 C19 C18 C17 0.0 . . . . ?
C19 C20 C15 N3 -177.8(10) . . . . ?
C19 C20 C15 C16 0.0 . . . . ?
C19 C18 C17 C16 0.0 . . . . ?
C18 C17 C16 C15 0.0 . . . . ?
C17 C16 C15 N3 177.6(11) . . . . ?
C17 C16 C15 C20 0.0 . . . . ?
C15 N3 C14 C11 80(2) . . . . ?
C15 C20 C19 C18 0.0 . . . . ?
C14 N3 C15 C20 -129.7(11) . . . . ?
C14 N3 C15 C16 52.6(14) . . . . ?
C14 C11 C12 C13 176.3(13) . . . . ?
C10 C11 C12 C13 -6(2) . . . . ?
C11 C10 C9 C8 5(2) . . . . ?
C11 C12 C13 C8 5(2) . . . . ?
C12 C13 C8 C9 0(2) . . . . ?
C12 C13 C8 C7 169.8(14) . . . . ?
C13 C8 C9 C10 -5(2) . . . . ?
C13 C8 C7 N2 -91.5(18) . . . . ?
C9 C10 C11 C14 178.6(14) . . . . ?
C9 C10 C11 C12 1(2) . . . . ?
C9 C8 C7 N2 79(2) . . . . ?
C7 N2 C6 C5 -77.5(16) . . . . ?
C7 N2 C6 C1 104.0(15) . . . . ?
C7 C8 C9 C10 -175.0(13) . . . . ?
C43 N7 C84 C81 -73(2) . . . . ?
C43 C44 C45 C46 6(4) . . . . ?
C44 C43 C48 N8 -178.1(18) . . . . ?
C44 C43 C48 C47 -2(3) . . . . ?
C44 C45 C46 C47 1(3) . . . . ?
C45 C46 C47 C48 -9(3) . . . . ?
C46 C47 C48 N8 -175(2) . . . . ?
C46 C47 C48 C43 10(3) . . . . ?
C48 N8 C49 C50 -57.5(19) . . . . ?
C48 C43 C44 C45 -5(3) . . . . ?
C49 N8 C48 C43 -109.2(19) . . . . ?
C49 N8 C48 C47 75(2) . . . . ?
C49 C50 C55 C54 178.8(16) . . . . ?
C51 C50 C55 C54 -1(3) . . . . ?
C50 C51 C52 C53 6(3) . . . . ?
C50 C55 C54 C53 1(3) . . . . ?
C55 C54 C53 C52 2(3) . . . . ?
C55 C54 C53 C56 177.5(16) . . . . ?
C54 C53 C52 C51 -6(3) . . . . ?
C54 C53 C56 N9 92(2) . . . . ?
C52 C51 C50 C49 177.7(17) . . . . ?
C52 C51 C50 C55 -3(3) . . . . ?
C52 C53 C56 N9 -93(2) . . . . ?
C56 N9 C57 C58 65.3(14) . . . . ?
C56 N9 C57 C62 -117.4(11) . . . . ?
C56 C53 C52 C51 178.6(18) . . . . ?
C57 N9 C56 C53 61.3(17) . . . . ?
C57 C58 C59 C60 0.0 . . . . ?
C58 C57 C62 N10 178.5(13) . . . . ?
C58 C57 C62 C61 0.0 . . . . ?
C58 C59 C60 C61 0.0 . . . . ?
C59 C60 C61 C62 0.0 . . . . ?
C60 C61 C62 N10 -178.5(13) . . . . ?
C60 C61 C62 C57 0.0 . . . . ?
C62 N10 C63 C64 171.5(12) . . . . ?
C62 C57 C58 C59 0.0 . . . . ?
C63 N10 C62 C57 112.2(11) . . . . ?
C63 N10 C62 C61 -69.3(14) . . . . ?
C63 C64 C69 C68 -179(3) . . . . ?
C65 C64 C69 C68 5(5) . . . . ?
C64 C65 C66 C67 -9(5) . . . . ?
C64 C69 C68 C67 -15(5) . . . . ?
C69 C68 C67 C66 11(5) . . . . ?
C69 C68 C67 C70 -171(3) . . . . ?
C68 C67 C66 C65 0(5) . . . . ?
C68 C67 C70 N11 103(4) . . . . ?
C66 C65 C64 C63 -169(3) . . . . ?
C66 C65 C64 C69 7(4) . . . . ?
C66 C67 C70 N11 -79(4) . . . . ?
C70 N11 C71 C72 -70(2) . . . . ?
C70 N11 C71 C76 129.1(16) . . . . ?
C70 C67 C66 C65 -178(3) . . . . ?
C71 N11 C70 C67 -89(3) . . . . ?
C71 C72 C73 C74 0.0 . . . . ?
C72 C71 C76 N12 178(2) . . . . ?
C72 C71 C76 C75 0.0 . . . . ?
C72 C73 C74 C75 0.0 . . . . ?
C73 C74 C75 C76 0.0 . . . . ?
C74 C75 C76 N12 -178(2) . . . . ?
C74 C75 C76 C71 0.0 . . . . ?
C76 N12 C77 C78 -57(3) . . . . ?
C76 C71 C72 C73 0.0 . . . . ?
C77 N12 C76 C71 -97(2) . . . . ?
C77 N12 C76 C75 81(3) . . . . ?
C77 C78 C79 C80 175.0(16) . . . . ?
C83 C78 C79 C80 -1(2) . . . . ?
C78 C83 C82 C81 2(2) . . . . ?
C78 C79 C80 C81 0(2) . . . . ?
C79 C80 C81 C82 1(2) . . . . ?
C79 C80 C81 C84 179.3(15) . . . . ?
C80 C81 C82 C83 -3(2) . . . . ?
C80 C81 C84 N7 -89.6(18) . . . . ?
C82 C83 C78 C77 -176.3(17) . . . . ?
C82 C83 C78 C79 0(2) . . . . ?
C82 C81 C84 N7 88(2) . . . . ?
C84 N7 C43 C44 -74(2) . . . . ?
C84 N7 C43 C48 118(2) . . . . ?
C84 C81 C82 C83 179.5(15) . . . . ?
C90 N14 C91 C92 -66.4(18) . . . . ?
C90 C89 C88 C87 -3(3) . . . . ?
C89 C90 C85 N13 168.5(12) . . . . ?
C89 C90 C85 C86 -7(2) . . . . ?
C89 C88 C87 C86 0(3) . . . . ?
C88 C87 C86 C85 -2(3) . . . . ?
C87 C86 C85 N13 -170.1(14) . . . . ?
C87 C86 C85 C90 5(2) . . . . ?
C85 N13 C126 C123 -72.9(19) . . . . ?
C85 C90 C89 C88 6(2) . . . . ?
C126 N13 C85 C90 123.4(14) . . . . ?
C126 N13 C85 C86 -60.8(18) . . . . ?
C126 C123 C122 C121 179.4(15) . . . . ?
C124 C123 C122 C121 4(2) . . . . ?
C123 C124 C125 C120 1(2) . . . . ?
C123 C122 C121 C120 -6(3) . . . . ?
C122 C121 C120 C125 5(3) . . . . ?
C122 C121 C120 C119 178.6(16) . . . . ?
C121 C120 C125 C124 -2(2) . . . . ?
C121 C120 C119 N18 -72(2) . . . . ?
C125 C124 C123 C126 -176.9(15) . . . . ?
C125 C124 C123 C122 -2(2) . . . . ?
C125 C120 C119 N18 101.1(18) . . . . ?
C119 N18 C118 C117 71(2) . . . . ?
C119 N18 C118 C113 -110.3(15) . . . . ?
C119 C120 C125 C124 -176.2(14) . . . . ?
C118 N18 C119 C120 -64(2) . . . . ?
C118 C117 C116 C115 3(3) . . . . ?
C117 C118 C113 N17 174.5(15) . . . . ?
C117 C118 C113 C114 -7(2) . . . . ?
C117 C116 C115 C114 -8(3) . . . . ?
C116 C115 C114 C113 6(3) . . . . ?
C115 C114 C113 N17 -179.7(17) . . . . ?
C115 C114 C113 C118 1(3) . . . . ?
C113 N17 C112 C109 -73(2) . . . . ?
C113 C118 C117 C116 5(3) . . . . ?
C112 N17 C113 C118 119(2) . . . . ?
C112 N17 C113 C114 -59.9(18) . . . . ?
C112 C109 C108 C107 177.6(16) . . . . ?
C110 C109 C108 C107 -4(3) . . . . ?
C109 C110 C111 C106 -4(2) . . . . ?
C109 C108 C107 C106 5(3) . . . . ?
C108 C107 C106 C111 -5(3) . . . . ?
C108 C107 C106 C105 177.7(16) . . . . ?
C107 C106 C111 C110 5(2) . . . . ?
C107 C106 C105 N16 -82(2) . . . . ?
C111 C110 C109 C112 -177.7(16) . . . . ?
C111 C110 C109 C108 3(3) . . . . ?
C111 C106 C105 N16 101(2) . . . . ?
C105 N16 C104 C103 68.8(14) . . . . ?
C105 N16 C104 C99 -107.8(13) . . . . ?
C105 C106 C111 C110 -177.5(16) . . . . ?
C104 N16 C105 C106 -80.5(19) . . . . ?
C104 C103 C102 C101 0(2) . . . . ?
C103 C104 C99 N15 -179.7(15) . . . . ?
C103 C104 C99 C100 0(2) . . . . ?
C103 C102 C101 C100 1(3) . . . . ?
C102 C101 C100 C99 -2(2) . . . . ?
C101 C100 C99 N15 -179.0(15) . . . . ?
C101 C100 C99 C104 1.5(19) . . . . ?
C99 N15 C98 C95 -75(2) . . . . ?
C99 C104 C103 C102 0(2) . . . . ?
C98 N15 C99 C104 123.2(16) . . . . ?
C98 N15 C99 C100 -56.2(17) . . . . ?
C98 C95 C94 C93 -178.1(13) . . . . ?
C96 C95 C94 C93 2(2) . . . . ?
C95 C96 C97 C92 -7(2) . . . . ?
C95 C94 C93 C92 -4(2) . . . . ?
C94 C93 C92 C97 1(2) . . . . ?
C94 C93 C92 C91 -179.2(14) . . . . ?
C93 C92 C97 C96 4.8(19) . . . . ?
C93 C92 C91 N14 -86.1(18) . . . . ?
C97 C96 C95 C98 -176.2(12) . . . . ?
C97 C96 C95 C94 4(2) . . . . ?
C97 C92 C91 N14 93.7(16) . . . . ?
C91 N14 C90 C89 78.8(17) . . . . ?
C91 N14 C90 C85 -106.4(14) . . . . ?
C91 C92 C97 C96 -175.0(13) . . . . ?
C127 N19 C168 C165 77.0(19) . . . . ?
C127 C128 C129 C130 4(4) . . . . ?
C128 C127 C132 N20 -174.9(19) . . . . ?
C128 C127 C132 C131 8(3) . . . . ?
C128 C129 C130 C131 2(4) . . . . ?
C129 C130 C131 C132 -3(3) . . . . ?
C130 C131 C132 N20 -178.7(16) . . . . ?
C130 C131 C132 C127 -1(3) . . . . ?
C132 N20 C133 C134 70.4(18) . . . . ?
C132 C127 C128 C129 -9(3) . . . . ?
C133 N20 C132 C127 106.6(19) . . . . ?
C133 N20 C132 C131 -76.1(19) . . . . ?
C133 C134 C135 C136 -175.3(18) . . . . ?
C139 C134 C135 C136 -4(3) . . . . ?
C134 C139 C138 C137 -1(3) . . . . ?
C134 C135 C136 C137 2(3) . . . . ?
C135 C136 C137 C138 1(3) . . . . ?
C135 C136 C137 C140 -178.9(18) . . . . ?
C136 C137 C138 C139 -1(3) . . . . ?
C136 C137 C140 N21 86(2) . . . . ?
C138 C139 C134 C133 174.9(19) . . . . ?
C138 C139 C134 C135 4(3) . . . . ?
C138 C137 C140 N21 -94(2) . . . . ?
C140 N21 C141 C142 -66(2) . . . . ?
C140 N21 C141 C146 115.2(17) . . . . ?
C140 C137 C138 C139 178.6(17) . . . . ?
C141 N21 C140 C137 -57(2) . . . . ?
C141 C142 C143 C144 -4(3) . . . . ?
C142 C141 C146 N22 179.1(17) . . . . ?
C142 C141 C146 C145 5(2) . . . . ?
C142 C143 C144 C145 6(3) . . . . ?
C143 C144 C145 C146 -2(3) . . . . ?
C144 C145 C146 N22 -177.4(16) . . . . ?
C144 C145 C146 C141 -3(2) . . . . ?
C146 N22 C147 C148 178.4(17) . . . . ?
C146 C141 C142 C143 -2(3) . . . . ?
C147 N22 C146 C141 -109(2) . . . . ?
C147 N22 C146 C145 64(2) . . . . ?
C147 C148 C153 C152 177(2) . . . . ?
C152 C151 C150 C149 0.0 . . . . ?
C152 C151 C154 N23 -92(2) . . . . ?
C151 C152 C153 C148 0.0 . . . . ?
C151 C150 C149 C148 0.0 . . . . ?
C150 C151 C154 N23 85(2) . . . . ?
C150 C149 C148 C147 -177.6(19) . . . . ?
C150 C149 C148 C153 0.0 . . . . ?
C149 C148 C153 C152 0.0 . . . . ?
C153 C152 C151 C150 0.0 . . . . ?
C153 C152 C151 C154 176(2) . . . . ?
C154 N23 C155 C156 56(2) . . . . ?
C154 N23 C155 C160 -126.5(15) . . . . ?
C154 C151 C150 C149 -176.4(18) . . . . ?
C155 N23 C154 C151 84(2) . . . . ?
C155 C156 C157 C158 0.0 . . . . ?
C156 C155 C160 N24 -177.2(17) . . . . ?
C156 C155 C160 C159 0.0 . . . . ?
C156 C157 C158 C159 0.0 . . . . ?
C157 C158 C159 C160 0.0 . . . . ?
C158 C159 C160 N24 177.0(18) . . . . ?
C158 C159 C160 C155 0.0 . . . . ?
C160 N24 C161 C162 66(2) . . . . ?
C160 C155 C156 C157 0.0 . . . . ?
C161 N24 C160 C155 93.2(18) . . . . ?
C161 N24 C160 C159 -84(2) . . . . ?
C161 C162 C163 C164 -175.5(14) . . . . ?
C167 C162 C163 C164 0.0 . . . . ?
C162 C167 C166 C165 0.0 . . . . ?
C162 C163 C164 C165 0.0 . . . . ?
C163 C164 C165 C166 0.0 . . . . ?
C163 C164 C165 C168 180.0(13) . . . . ?
C164 C165 C166 C167 0.0 . . . . ?
C164 C165 C168 N19 90.3(15) . . . . ?
C166 C167 C162 C161 175.6(13) . . . . ?
C166 C167 C162 C163 0.0 . . . . ?
C166 C165 C168 N19 -89.8(15) . . . . ?
C168 N19 C127 C128 58(3) . . . . ?
C168 N19 C127 C132 -117.1(19) . . . . ?
C168 C165 C166 C167 -180.0(13) . . . . ?
C1A C2A C3A C8A 4(2) . . . . ?
C1A C2A C3A C4A 179.7(17) . . . . ?
C1A C2A C9A C10A 9(4) . . . . ?
C2A C1A N1A C8A -8(3) . . . . ?
C2A C3A C8A C7A 176.6(19) . . . . ?
C2A C3A C8A N1A -8.4(19) . . . . ?
C2A C3A C4A C5A -175(3) . . . . ?
C2A C9A C10A C11A 165(3) . . . . ?
C2A C9A C10A N2A -73(3) . . . . ?
C3A C2A C9A C10A -157(3) . . . . ?
C3A C8A C7A C6A 0.0 . . . . ?
C3A C8A N1A C1A 10(2) . . . . ?
C8A C3A C4A C5A 0.0 . . . . ?
C8A C7A C6A C5A 0.0 . . . . ?
C7A C8A N1A C1A -175.8(16) . . . . ?
C7A C6A C5A C4A 0.0 . . . . ?
C6A C5A C4A C3A 0.0 . . . . ?
C4A C3A C8A C7A 0.0 . . . . ?
C4A C3A C8A N1A 174.9(19) . . . . ?
C9A C2A C3A C8A 171(2) . . . . ?
C9A C2A C3A C4A -13(4) . . . . ?
C9A C10A C11A O1A 94(11) . . . . ?
C9A C10A C11A O2A -85(8) . . . . ?
C9A C10A N2A C12A 168(3) . . . . ?
C13A C14A C15A C16A 164(4) . . . . ?
C13A C14A C19A C18A -165(4) . . . . ?
C14A C13A O4A C12A 67(6) . . . . ?
C14A C15A C16A C17A 0.0 . . . . ?
C15A C14A C19A C18A 0.0 . . . . ?
C15A C16A C17A C18A 0.0 . . . . ?
C16A C17A C18A C19A 0.0 . . . . ?
C17A C18A C19A C14A 0.0 . . . . ?
C19A C14A C15A C16A 0.0 . . . . ?
C11A C10A N2A C12A -77(5) . . . . ?
N1A C1A C2A C3A 2(3) . . . . ?
N1A C1A C2A C9A -166(3) . . . . ?
N1A C8A C7A C6A -174(2) . . . . ?
N2A C10A C11A O1A -26(12) . . . . ?
N2A C10A C11A O2A 155(7) . . . . ?
N2A C12A O4A C13A -178(4) . . . . ?
O3A C12A N2A C10A -6(6) . . . . ?
O3A C12A O4A C13A -3(7) . . . . ?
O4A C12A N2A C10A 168(2) . . . . ?
O4A C13A C14A C15A -42(7) . . . . ?
O4A C13A C14A C19A 123(5) . . . . ?
C1B C2B C3B C8B -0.1(9) . . . . ?
C1B C2B C3B C4B -178.5(8) . . . . ?
C2B C1B N1B C8B -5.3(17) . . . . ?
C2B C3B C8B C7B -178.5(10) . . . . ?
C2B C3B C8B N1B -2.9(13) . . . . ?
C2B C3B C4B C5B 178.3(12) . . . . ?
C3B C8B C7B C6B 0.0 . . . . ?
C3B C8B N1B C1B 5.0(17) . . . . ?
C8B C3B C4B C5B 0.0 . . . . ?
C8B C7B C6B C5B 0.0 . . . . ?
C7B C8B N1B C1B 179.4(10) . . . . ?
C7B C6B C5B C4B 0.0 . . . . ?
C6B C5B C4B C3B 0.0 . . . . ?
C4B C3B C8B C7B 0.0 . . . . ?
C4B C3B C8B N1B 175.6(14) . . . . ?
C9B C2B C3B C8B -179.1(13) . . . . ?
C9B C2B C3B C4B 2.5(18) . . . . ?
N1B C1B C2B C3B 3.2(12) . . . . ?
N1B C1B C2B C9B -177.8(15) . . . . ?
N1B C8B C7B C6B -174(2) . . . . ?
C1C C2C C3C O2C 87(13) . . . . ?
C1C C2C C3C O3C -109(10) . . . . ?
C4C N1C C2C C1C -170(6) . . . . ?
C4C N1C C2C C3C -51(9) . . . . ?
C6C C5C O5C C4C -173(3) . . . . ?
C7C C5C O5C C4C 67(4) . . . . ?
C8C C5C O5C C4C -53(4) . . . . ?
N1C C4C O5C C5C 176(4) . . . . ?
N1C C2C C3C O2C -35(15) . . . . ?
N1C C2C C3C O3C 130(8) . . . . ?
O1C C1C C2C N1C -40(7) . . . . ?
O1C C1C C2C C3C -157(6) . . . . ?
O4C C4C N1C C2C 134(7) . . . . ?
O4C C4C O5C C5C -4(5) . . . . ?
O5C C4C N1C C2C -46(8) . . . . ?

loop_
_twin_individual_id
_twin_individual_mass_fraction_refined
1 0.80(5)
2 0.20(5)
